data_4303597
loop_
_publ_author_name
'Shigehisa Akine'
'Yoko Morita'
'Fumihiko Utsuno'
'Tatsuya Nabeshima'

_publ_contact_author_address
;
Tsukuba, Ibaraki 305-8571, Japan
;
_publ_contact_author_email akine@chem.tsukuba.ac.jp
_publ_contact_author_fax +81-29-853-4527
_publ_contact_author_name 'Shigehisa Akine'
_publ_contact_author_phone +81-29-853-4527
_publ_section_title
;
Multiple Folding Structures Mediated by Metal Coordination of Acyclic
Multidentate Ligand
;
_journal_name_full 'Inorganic Chemistry'
_journal_page_first 10670
_journal_page_last 10678
_journal_paper_doi 10.1021/ic901372k
_journal_volume 48
_journal_year 2009
_chemical_formula_moiety C43H48CaN4O18Zn2
_chemical_formula_sum 'C43 H48 Ca N4 O18 Zn2'
_chemical_formula_weight 1079.67
_chemical_name_common '[LZn2Ca(OAc)2](MeOH)'
_chemical_name_systematic
; 
 ? 
;
_space_group_IT_number 14
_symmetry_cell_setting monoclinic
_symmetry_space_group_name_Hall '-P 2ybc'
_symmetry_space_group_name_H-M 'P 1 21/c 1'
_atom_sites_solution_hydrogens geom
_atom_sites_solution_primary direct
_atom_sites_solution_secondary difmap
_audit_creation_method SHELXL-97
_cell_angle_alpha 90.00
_cell_angle_beta 105.7057(18)
_cell_angle_gamma 90.00
_cell_formula_units_Z 12
_cell_length_a 12.5573(5)
_cell_length_b 69.384(3)
_cell_length_c 15.9265(9)
_cell_measurement_reflns_used 103380
_cell_measurement_temperature 120
_cell_measurement_theta_max 25.00
_cell_measurement_theta_min 2.98
_cell_volume 13358.3(11)
_computing_cell_refinement 'Rapid AUTO (Rigaku Corp.)'
_computing_data_collection 'Rapid AUTO (Rigaku Corp.)'
_computing_data_reduction 'Rapid AUTO (Rigaku Corp.)'
_computing_molecular_graphics ORTEP-3
_computing_publication_material ORTEP-3
_computing_structure_refinement 'SHELXL-97 (Sheldrick, 1997)'
_computing_structure_solution 'DIRDIF99 (Beurskens et al., 1999)'
_diffrn_ambient_temperature 120
_diffrn_measured_fraction_theta_full 0.987
_diffrn_measured_fraction_theta_max 0.987
_diffrn_measurement_device_type 'Rigaku R-AXIS Rapid'
_diffrn_measurement_method IP
_diffrn_radiation_monochromator graphite
_diffrn_radiation_source 'fine-focus sealed tube'
_diffrn_radiation_type MoK\a
_diffrn_radiation_wavelength 0.71069
_diffrn_reflns_av_R_equivalents 0.2237
_diffrn_reflns_av_sigmaI/netI 0.1753
_diffrn_reflns_limit_h_max 14
_diffrn_reflns_limit_h_min -14
_diffrn_reflns_limit_k_max 82
_diffrn_reflns_limit_k_min -82
_diffrn_reflns_limit_l_max 18
_diffrn_reflns_limit_l_min -18
_diffrn_reflns_number 103380
_diffrn_reflns_theta_full 25.00
_diffrn_reflns_theta_max 25.00
_diffrn_reflns_theta_min 2.98
_diffrn_standards_decay_% 0
_diffrn_standards_interval_count 0
_diffrn_standards_interval_time 0
_diffrn_standards_number 0
_exptl_absorpt_coefficient_mu 1.275
_exptl_absorpt_correction_T_max 0.7410
_exptl_absorpt_correction_T_min 0.6638
_exptl_absorpt_correction_type multi-scan
_exptl_absorpt_process_details 'Rapid AUTO (Rigaku Corp.)'
_exptl_crystal_colour 'pale yellow'
_exptl_crystal_density_diffrn 1.611
_exptl_crystal_density_method 'not measured'
_exptl_crystal_description prismatic
_exptl_crystal_F_000 6696
_exptl_crystal_size_max 0.35
_exptl_crystal_size_mid 0.25
_exptl_crystal_size_min 0.25
_refine_diff_density_max 1.440
_refine_diff_density_min -1.321
_refine_diff_density_rms 0.163
_refine_ls_extinction_method none
_refine_ls_goodness_of_fit_ref 1.095
_refine_ls_hydrogen_treatment constr
_refine_ls_matrix_type full
_refine_ls_number_parameters 1843
_refine_ls_number_reflns 23200
_refine_ls_number_restraints 6
_refine_ls_restrained_S_all 1.095
_refine_ls_R_factor_all 0.1570
_refine_ls_R_factor_gt 0.0918
_refine_ls_shift/su_max 0.009
_refine_ls_shift/su_mean 0.000
_refine_ls_structure_factor_coef Fsqd
_refine_ls_weighting_details 'calc w=1/[\s^2^(Fo^2^)+(0.0928P)^2^+121.3548P] where P=(Fo^2^+2Fc^2^)/3'
_refine_ls_weighting_scheme calc
_refine_ls_wR_factor_gt 0.2165
_refine_ls_wR_factor_ref 0.2924
_reflns_number_gt 13733
_reflns_number_total 23200
_reflns_threshold_expression >2sigma(I)
_cod_data_source_file ic901372k_si_002_04.cif
_cod_data_source_block LZn2Ca
_cod_database_code 4303597

loop_
_symmetry_equiv_pos_as_xyz
'x, y, z'
'-x, y+1/2, -z+1/2'
'-x, -y, -z'
'x, -y-1/2, z-1/2'

loop_
_atom_site_label
_atom_site_type_symbol
_atom_site_fract_x
_atom_site_fract_y
_atom_site_fract_z
_atom_site_U_iso_or_equiv
_atom_site_adp_type
_atom_site_occupancy
_atom_site_symmetry_multiplicity
_atom_site_calc_flag
_atom_site_refinement_flags
_atom_site_disorder_assembly
_atom_site_disorder_group
Ca1 Ca 0.51398(16) 0.06424(3) 0.48007(13) 0.0266(4) Uani 1 1 d . . .
Zn1 Zn 0.75541(10) 0.091243(17) 0.51370(8) 0.0291(3) Uani 1 1 d . . .
Zn2 Zn 0.24164(9) 0.050532(16) 0.43007(7) 0.0270(3) Uani 1 1 d . . .
C1 C 0.5553(8) 0.12518(13) 0.4916(7) 0.029(2) Uani 1 1 d . . .
C2 C 0.5278(9) 0.10846(15) 0.4386(7) 0.030(2) Uani 1 1 d . . .
C3 C 0.4251(9) 0.10816(14) 0.3781(7) 0.030(2) Uani 1 1 d . . .
C4 C 0.3547(9) 0.12376(16) 0.3614(7) 0.035(2) Uani 1 1 d . . .
H1 H 0.2873 0.1233 0.3163 0.042 Uiso 1 1 calc R . .
C5 C 0.3856(9) 0.14050(14) 0.4133(7) 0.035(2) Uani 1 1 d . . .
H2 H 0.3381 0.1514 0.4034 0.041 Uiso 1 1 calc R . .
C6 C 0.4831(10) 0.14105(14) 0.4773(8) 0.037(3) Uani 1 1 d . . .
H3 H 0.5023 0.1523 0.5125 0.044 Uiso 1 1 calc R . .
O1 O 0.5918(5) 0.09337(9) 0.4518(4) 0.0282(15) Uani 1 1 d . . .
O2 O 0.4020(6) 0.09065(10) 0.3359(5) 0.0328(16) Uani 1 1 d . . .
C7 C 0.2922(9) 0.08830(17) 0.2799(8) 0.039(3) Uani 1 1 d . . .
H4 H 0.2846 0.0754 0.2539 0.058 Uiso 1 1 calc R . .
H5 H 0.2785 0.0980 0.2335 0.058 Uiso 1 1 calc R . .
H6 H 0.2384 0.0899 0.3139 0.058 Uiso 1 1 calc R . .
C8 C 0.6532(9) 0.12699(14) 0.5637(7) 0.033(2) Uani 1 1 d . . .
H7 H 0.6579 0.1380 0.5999 0.039 Uiso 1 1 calc R . .
N1 N 0.7357(7) 0.11497(12) 0.5838(6) 0.033(2) Uani 1 1 d . . .
O3 O 0.8130(6) 0.12066(11) 0.6637(5) 0.0378(18) Uani 1 1 d . . .
C9 C 0.9207(10) 0.12475(16) 0.6498(8) 0.042(3) Uani 1 1 d . . .
H8 H 0.9517 0.1363 0.6841 0.051 Uiso 1 1 calc R . .
H9 H 0.9101 0.1279 0.5874 0.051 Uiso 1 1 calc R . .
C10 C 1.0044(9) 0.10849(18) 0.6744(8) 0.044(3) Uani 1 1 d . . .
H10 H 1.0793 0.1141 0.6959 0.053 Uiso 1 1 calc R . .
H11 H 0.9891 0.1010 0.7228 0.053 Uiso 1 1 calc R . .
O4 O 1.0036(6) 0.09557(11) 0.6037(5) 0.0399(18) Uani 1 1 d . . .
N2 N 0.9128(7) 0.08236(15) 0.5882(6) 0.038(2) Uani 1 1 d . . .
C11 C 0.9507(9) 0.06511(16) 0.5923(7) 0.034(2) Uani 1 1 d . . .
H12 H 1.0288 0.0635 0.6077 0.041 Uiso 1 1 calc R . .
C12 C 0.8834(8) 0.04804(14) 0.5753(7) 0.030(2) Uani 1 1 d . . .
C13 C 0.7663(8) 0.04827(14) 0.5508(6) 0.028(2) Uani 1 1 d . . .
C14 C 0.7112(8) 0.03019(14) 0.5404(6) 0.027(2) Uani 1 1 d . . .
C15 C 0.7673(10) 0.01296(16) 0.5494(8) 0.041(3) Uani 1 1 d . . .
H13 H 0.7279 0.0011 0.5408 0.049 Uiso 1 1 calc R . .
C16 C 0.8833(11) 0.01306(16) 0.5714(10) 0.050(3) Uani 1 1 d . . .
H14 H 0.9227 0.0012 0.5772 0.060 Uiso 1 1 calc R . .
C17 C 0.9402(10) 0.03024(16) 0.5847(8) 0.043(3) Uani 1 1 d . . .
H15 H 1.0187 0.0301 0.6004 0.052 Uiso 1 1 calc R . .
O5 O 0.7071(6) 0.06437(9) 0.5377(4) 0.0292(15) Uani 1 1 d . . .
O6 O 0.5963(6) 0.03063(9) 0.5138(5) 0.0312(16) Uani 1 1 d . . .
C18 C 0.5427(9) 0.02050(14) 0.5710(7) 0.032(2) Uani 1 1 d . . .
H16 H 0.5761 0.0076 0.5847 0.038 Uiso 1 1 calc R . .
H17 H 0.4631 0.0188 0.5413 0.038 Uiso 1 1 calc R . .
C19 C 0.5557(9) 0.03169(15) 0.6537(7) 0.035(2) Uani 1 1 d . . .
H18 H 0.5083 0.0262 0.6882 0.042 Uiso 1 1 calc R . .
H19 H 0.6336 0.0313 0.6895 0.042 Uiso 1 1 calc R . .
O7 O 0.5229(6) 0.05113(10) 0.6283(5) 0.0366(17) Uani 1 1 d . . .
C20 C 0.4989(10) 0.06261(15) 0.6962(7) 0.037(3) Uani 1 1 d . . .
H20 H 0.5335 0.0568 0.7539 0.045 Uiso 1 1 calc R . .
H21 H 0.4180 0.0632 0.6882 0.045 Uiso 1 1 calc R . .
C21 C 0.5444(9) 0.08253(15) 0.6915(7) 0.033(2) Uani 1 1 d . . .
H22 H 0.5224 0.0910 0.7339 0.040 Uiso 1 1 calc R . .
H23 H 0.6262 0.0820 0.7074 0.040 Uiso 1 1 calc R . .
O8 O 0.5043(6) 0.09044(10) 0.6057(4) 0.0301(15) Uani 1 1 d . . .
C22 C 0.3959(8) 0.09791(15) 0.5877(7) 0.032(2) Uani 1 1 d . . .
C23 C 0.3137(9) 0.08763(14) 0.5294(6) 0.029(2) Uani 1 1 d . . .
C24 C 0.2058(8) 0.09558(14) 0.5080(7) 0.029(2) Uani 1 1 d . . .
C25 C 0.1864(9) 0.11332(14) 0.5451(7) 0.031(2) Uani 1 1 d . . .
H24 H 0.1139 0.1186 0.5305 0.037 Uiso 1 1 calc R . .
C26 C 0.2707(9) 0.12286(16) 0.6017(7) 0.037(3) Uani 1 1 d . . .
H25 H 0.2566 0.1347 0.6264 0.044 Uiso 1 1 calc R . .
C27 C 0.3761(9) 0.11537(14) 0.6234(7) 0.032(2) Uani 1 1 d . . .
H26 H 0.4349 0.1221 0.6626 0.039 Uiso 1 1 calc R . .
O9 O 0.3386(5) 0.07184(9) 0.4943(4) 0.0280(15) Uani 1 1 d . . .
C28 C 0.1157(8) 0.08732(15) 0.4417(7) 0.030(2) Uani 1 1 d . . .
H27 H 0.0488 0.0945 0.4246 0.036 Uiso 1 1 calc R . .
N3 N 0.1184(6) 0.07084(12) 0.4034(5) 0.0278(18) Uani 1 1 d . . .
O10 O 0.0249(5) 0.06925(10) 0.3288(5) 0.0328(16) Uani 1 1 d . . .
C29 C -0.0527(9) 0.05541(15) 0.3448(8) 0.037(3) Uani 1 1 d . . .
H28 H -0.1134 0.0539 0.2906 0.044 Uiso 1 1 calc R . .
H29 H -0.0855 0.0607 0.3899 0.044 Uiso 1 1 calc R . .
C30 C -0.0064(9) 0.03604(14) 0.3736(7) 0.032(2) Uani 1 1 d . . .
H30 H 0.0519 0.0373 0.4293 0.038 Uiso 1 1 calc R . .
H31 H -0.0657 0.0278 0.3842 0.038 Uiso 1 1 calc R . .
O11 O 0.0397(6) 0.02686(10) 0.3107(5) 0.0353(17) Uani 1 1 d . . .
N4 N 0.1548(7) 0.03143(13) 0.3270(6) 0.034(2) Uani 1 1 d . . .
C31 C 0.1951(8) 0.02088(14) 0.2781(7) 0.030(2) Uani 1 1 d . . .
H32 H 0.1471 0.0119 0.2412 0.036 Uiso 1 1 calc R . .
C32 C 0.3116(8) 0.02150(14) 0.2747(7) 0.029(2) Uani 1 1 d . . .
C33 C 0.3905(8) 0.03444(13) 0.3236(6) 0.025(2) Uani 1 1 d . . .
C34 C 0.4968(8) 0.03446(14) 0.3071(6) 0.027(2) Uani 1 1 d . . .
C35 C 0.5238(8) 0.02136(14) 0.2511(7) 0.031(2) Uani 1 1 d . . .
H33 H 0.5961 0.0213 0.2432 0.037 Uiso 1 1 calc R . .
C36 C 0.4464(9) 0.00829(15) 0.2066(7) 0.034(2) Uani 1 1 d . . .
H34 H 0.4661 -0.0009 0.1692 0.041 Uiso 1 1 calc R . .
C37 C 0.3402(9) 0.00852(15) 0.2161(7) 0.036(2) Uani 1 1 d . . .
H35 H 0.2862 -0.0001 0.1830 0.043 Uiso 1 1 calc R . .
O12 O 0.3721(5) 0.04640(9) 0.3814(4) 0.0282(15) Uani 1 1 d . . .
O13 O 0.5642(5) 0.04904(9) 0.3498(4) 0.0274(15) Uani 1 1 d . . .
C38 C 0.6711(8) 0.05025(16) 0.3334(7) 0.033(2) Uani 1 1 d . . .
H36 H 0.7130 0.0609 0.3670 0.049 Uiso 1 1 calc R . .
H37 H 0.6620 0.0525 0.2711 0.049 Uiso 1 1 calc R . .
H38 H 0.7114 0.0382 0.3508 0.049 Uiso 1 1 calc R . .
O14 O 0.7979(6) 0.09261(10) 0.4029(5) 0.0356(17) Uani 1 1 d . . .
O15 O 0.8535(8) 0.12286(12) 0.4256(6) 0.054(2) Uani 1 1 d . . .
C39 C 0.8305(8) 0.10845(16) 0.3786(7) 0.033(2) Uani 1 1 d . . .
C40 C 0.8422(9) 0.10869(17) 0.2873(7) 0.039(3) Uani 1 1 d . . .
H39 H 0.8201 0.0962 0.2598 0.058 Uiso 1 1 calc R . .
H40 H 0.9194 0.1113 0.2889 0.058 Uiso 1 1 calc R . .
H41 H 0.7947 0.1188 0.2537 0.058 Uiso 1 1 calc R . .
O16 O 0.2594(6) 0.03008(9) 0.5182(5) 0.0339(17) Uani 1 1 d . . .
O17 O 0.1988(6) 0.04855(11) 0.6099(5) 0.0415(19) Uani 1 1 d . . .
C41 C 0.2368(8) 0.03325(15) 0.5910(7) 0.033(2) Uani 1 1 d . . .
C42 C 0.2559(11) 0.01627(18) 0.6530(8) 0.049(3) Uani 1 1 d . . .
H42 H 0.2848 0.0054 0.6267 0.073 Uiso 1 1 calc R . .
H43 H 0.1858 0.0126 0.6645 0.073 Uiso 1 1 calc R . .
H44 H 0.3094 0.0199 0.7079 0.073 Uiso 1 1 calc R . .
Ca2 Ca 0.55724(17) 0.26641(3) 0.59532(14) 0.0293(5) Uani 1 1 d . . .
Zn3 Zn 0.35706(10) 0.230426(17) 0.57566(8) 0.0330(3) Uani 1 1 d . . .
Zn4 Zn 0.81283(10) 0.288340(17) 0.62095(8) 0.0306(3) Uani 1 1 d . . .
C43 C 0.5956(9) 0.20416(15) 0.6038(7) 0.036(3) Uani 1 1 d . . .
C44 C 0.6012(9) 0.22188(15) 0.6490(7) 0.034(2) Uani 1 1 d . . .
C45 C 0.7023(9) 0.22645(16) 0.7101(7) 0.036(3) Uani 1 1 d . . .
C46 C 0.7909(10) 0.21387(19) 0.7300(8) 0.049(3) Uani 1 1 d . . .
H45 H 0.8570 0.2172 0.7730 0.059 Uiso 1 1 calc R . .
C47 C 0.7821(10) 0.19601(17) 0.6856(8) 0.045(3) Uani 1 1 d . . .
H46 H 0.8415 0.1871 0.6992 0.054 Uiso 1 1 calc R . .
C48 C 0.6878(10) 0.19192(17) 0.6235(8) 0.043(3) Uani 1 1 d . . .
H47 H 0.6839 0.1802 0.5917 0.052 Uiso 1 1 calc R . .
O18 O 0.5213(6) 0.23456(10) 0.6338(5) 0.0348(17) Uani 1 1 d . . .
O19 O 0.7044(6) 0.24457(11) 0.7446(5) 0.0406(18) Uani 1 1 d . . .
C49 C 0.8068(10) 0.2509(2) 0.8007(8) 0.048(3) Uani 1 1 d . . .
H48 H 0.7984 0.2640 0.8208 0.072 Uiso 1 1 calc R . .
H49 H 0.8636 0.2508 0.7689 0.072 Uiso 1 1 calc R . .
H50 H 0.8290 0.2423 0.8511 0.072 Uiso 1 1 calc R . .
C50 C 0.5030(10) 0.19909(16) 0.5320(7) 0.036(3) Uani 1 1 d . . .
H51 H 0.5126 0.1886 0.4961 0.044 Uiso 1 1 calc R . .
N5 N 0.4097(8) 0.20739(13) 0.5124(6) 0.039(2) Uani 1 1 d . . .
O20 O 0.3423(7) 0.20015(11) 0.4298(5) 0.046(2) Uani 1 1 d . . .
C51 C 0.2601(11) 0.18732(16) 0.4444(9) 0.046(3) Uani 1 1 d . . .
H52 H 0.2980 0.1761 0.4777 0.056 Uiso 1 1 calc R . .
H53 H 0.2153 0.1825 0.3871 0.056 Uiso 1 1 calc R . .
C52 C 0.1825(11) 0.19580(16) 0.4928(10) 0.050(3) Uani 1 1 d . . .
H54 H 0.1251 0.1862 0.4948 0.060 Uiso 1 1 calc R . .
H55 H 0.2247 0.1987 0.5535 0.060 Uiso 1 1 calc R . .
O21 O 0.1301(7) 0.21299(11) 0.4526(6) 0.048(2) Uani 1 1 d . . .
N6 N 0.1954(8) 0.22957(12) 0.4807(6) 0.035(2) Uani 1 1 d . . .
C53 C 0.1383(9) 0.24439(16) 0.4526(8) 0.038(3) Uani 1 1 d . . .
H56 H 0.0657 0.2424 0.4159 0.046 Uiso 1 1 calc R . .
C54 C 0.1741(8) 0.26409(15) 0.4714(7) 0.031(2) Uani 1 1 d . . .
C55 C 0.2859(9) 0.26966(14) 0.5082(7) 0.032(2) Uani 1 1 d . . .
C56 C 0.3088(8) 0.28979(15) 0.5132(7) 0.031(2) Uani 1 1 d . . .
C57 C 0.2283(9) 0.30335(15) 0.4883(7) 0.035(3) Uani 1 1 d . . .
H57 H 0.2472 0.3166 0.4938 0.042 Uiso 1 1 calc R . .
C58 C 0.1185(9) 0.29786(15) 0.4550(7) 0.036(2) Uani 1 1 d . . .
H58 H 0.0620 0.3073 0.4381 0.043 Uiso 1 1 calc R . .
C59 C 0.0931(9) 0.27866(15) 0.4469(7) 0.034(2) Uani 1 1 d . . .
H59 H 0.0180 0.2750 0.4239 0.041 Uiso 1 1 calc R . .
O22 O 0.3681(6) 0.25725(10) 0.5358(5) 0.0335(16) Uani 1 1 d . . .
O23 O 0.4189(6) 0.29465(10) 0.5519(5) 0.0325(16) Uani 1 1 d . . .
C60 C 0.4681(9) 0.30835(15) 0.5052(7) 0.034(2) Uani 1 1 d . . .
H60 H 0.5403 0.3127 0.5430 0.041 Uiso 1 1 calc R . .
H61 H 0.4194 0.3198 0.4895 0.041 Uiso 1 1 calc R . .
C61 C 0.4843(9) 0.29931(17) 0.4239(8) 0.041(3) Uani 1 1 d . . .
H62 H 0.4123 0.2975 0.3800 0.049 Uiso 1 1 calc R . .
H63 H 0.5318 0.3076 0.3984 0.049 Uiso 1 1 calc R . .
O24 O 0.5359(6) 0.28126(11) 0.4491(5) 0.0392(18) Uani 1 1 d . . .
C62 C 0.5686(9) 0.27141(18) 0.3818(7) 0.041(3) Uani 1 1 d . . .
H64 H 0.6496 0.2726 0.3911 0.050 Uiso 1 1 calc R . .
H65 H 0.5313 0.2771 0.3245 0.050 Uiso 1 1 calc R . .
C63 C 0.5367(9) 0.25020(16) 0.3836(7) 0.037(3) Uani 1 1 d . . .
H66 H 0.4551 0.2491 0.3686 0.044 Uiso 1 1 calc R . .
H67 H 0.5623 0.2431 0.3388 0.044 Uiso 1 1 calc R . .
O25 O 0.5831(6) 0.24144(10) 0.4669(5) 0.0368(17) Uani 1 1 d . . .
C64 C 0.6954(9) 0.23658(15) 0.4840(7) 0.034(2) Uani 1 1 d . . .
C65 C 0.7700(8) 0.24894(15) 0.5390(7) 0.032(2) Uani 1 1 d . . .
C66 C 0.8830(9) 0.24380(15) 0.5608(7) 0.033(2) Uani 1 1 d . . .
C67 C 0.9155(9) 0.22698(16) 0.5258(7) 0.037(3) Uani 1 1 d . . .
H68 H 0.9918 0.2237 0.5399 0.045 Uiso 1 1 calc R . .
C68 C 0.8390(10) 0.21492(16) 0.4708(8) 0.039(3) Uani 1 1 d . . .
H69 H 0.8620 0.2035 0.4480 0.047 Uiso 1 1 calc R . .
C69 C 0.7281(10) 0.22006(16) 0.4502(7) 0.039(3) Uani 1 1 d . . .
H70 H 0.6744 0.2121 0.4124 0.047 Uiso 1 1 calc R . .
O26 O 0.7316(6) 0.26411(10) 0.5704(5) 0.0341(17) Uani 1 1 d . . .
C70 C 0.9666(9) 0.25446(18) 0.6234(7) 0.040(3) Uani 1 1 d . . .
H71 H 1.0392 0.2493 0.6404 0.048 Uiso 1 1 calc R . .
N7 N 0.9496(7) 0.27051(13) 0.6577(6) 0.036(2) Uani 1 1 d . . .
O27 O 1.0429(6) 0.27552(12) 0.7286(6) 0.048(2) Uani 1 1 d . . .
C71 C 1.1122(9) 0.28924(18) 0.7012(9) 0.049(3) Uani 1 1 d . . .
H72 H 1.1458 0.2830 0.6587 0.059 Uiso 1 1 calc R . .
H73 H 1.1730 0.2930 0.7524 0.059 Uiso 1 1 calc R . .
C72 C 1.0527(10) 0.30684(18) 0.6609(8) 0.046(3) Uani 1 1 d . . .
H74 H 1.1048 0.3155 0.6427 0.055 Uiso 1 1 calc R . .
H75 H 0.9936 0.3032 0.6082 0.055 Uiso 1 1 calc R . .
O28 O 1.0042(6) 0.31686(12) 0.7217(6) 0.045(2) Uani 1 1 d . . .
N8 N 0.8948(7) 0.30989(13) 0.7128(6) 0.036(2) Uani 1 1 d . . .
C73 C 0.8511(9) 0.31946(15) 0.7633(7) 0.033(2) Uani 1 1 d . . .
H76 H 0.8951 0.3292 0.7977 0.040 Uiso 1 1 calc R . .
C74 C 0.7406(8) 0.31681(14) 0.7730(7) 0.028(2) Uani 1 1 d . . .
C75 C 0.6692(8) 0.30180(14) 0.7339(7) 0.029(2) Uani 1 1 d . . .
C76 C 0.5669(9) 0.30030(14) 0.7563(7) 0.032(2) Uani 1 1 d . . .
C77 C 0.5350(9) 0.31347(15) 0.8074(7) 0.034(2) Uani 1 1 d . . .
H77 H 0.4652 0.3123 0.8193 0.040 Uiso 1 1 calc R . .
C78 C 0.6040(9) 0.32853(16) 0.8421(8) 0.040(3) Uani 1 1 d . . .
H78 H 0.5802 0.3379 0.8766 0.047 Uiso 1 1 calc R . .
C79 C 0.7059(10) 0.33023(17) 0.8279(8) 0.043(3) Uani 1 1 d . . .
H79 H 0.7539 0.3404 0.8547 0.051 Uiso 1 1 calc R . .
O29 O 0.6902(6) 0.28901(9) 0.6787(5) 0.0313(16) Uani 1 1 d . . .
O30 O 0.5076(5) 0.28374(10) 0.7217(5) 0.0300(16) Uani 1 1 d . . .
C80 C 0.3976(8) 0.28261(16) 0.7321(8) 0.035(2) Uani 1 1 d . . .
H80 H 0.3627 0.2706 0.7062 0.052 Uiso 1 1 calc R . .
H81 H 0.3540 0.2936 0.7029 0.052 Uiso 1 1 calc R . .
H82 H 0.4012 0.2829 0.7943 0.052 Uiso 1 1 calc R . .
O31 O 0.3164(7) 0.21609(13) 0.6749(5) 0.049(2) Uani 1 1 d . . .
O32 O 0.2370(8) 0.24449(12) 0.6700(6) 0.058(2) Uani 1 1 d . . .
C81 C 0.2530(10) 0.22762(17) 0.6984(8) 0.039(3) Uani 1 1 d . . .
C82 C 0.1947(12) 0.2207(2) 0.7634(9) 0.060(4) Uani 1 1 d . . .
H83 H 0.1481 0.2311 0.7757 0.089 Uiso 1 1 calc R . .
H84 H 0.2494 0.2170 0.8174 0.089 Uiso 1 1 calc R . .
H85 H 0.1484 0.2096 0.7395 0.089 Uiso 1 1 calc R . .
O33 O 0.7581(7) 0.30927(11) 0.5315(5) 0.0435(19) Uani 1 1 d . . .
O34 O 0.8580(8) 0.29331(15) 0.4593(7) 0.071(3) Uani 1 1 d . . .
C83 C 0.7949(9) 0.30686(17) 0.4664(9) 0.043(3) Uani 1 1 d . . .
C84 C 0.7613(10) 0.32117(18) 0.3947(8) 0.049(3) Uani 1 1 d . . .
H86 H 0.7129 0.3309 0.4100 0.073 Uiso 1 1 calc R . .
H87 H 0.7215 0.3146 0.3408 0.073 Uiso 1 1 calc R . .
H88 H 0.8272 0.3275 0.3859 0.073 Uiso 1 1 calc R . .
Ca3 Ca 0.51947(17) 0.39631(3) 0.47474(13) 0.0287(5) Uani 1 1 d . . .
Zn5 Zn 0.72847(10) 0.430894(17) 0.50010(8) 0.0293(3) Uani 1 1 d . . .
Zn6 Zn 0.26791(10) 0.372297(17) 0.45291(8) 0.0290(3) Uani 1 1 d . . .
C85 C 0.4954(8) 0.45883(15) 0.4642(7) 0.032(2) Uani 1 1 d . . .
C86 C 0.4875(9) 0.44086(14) 0.4216(7) 0.030(2) Uani 1 1 d . . .
C87 C 0.3826(8) 0.43612(15) 0.3647(6) 0.029(2) Uani 1 1 d . . .
C88 C 0.2966(9) 0.44919(17) 0.3427(8) 0.042(3) Uani 1 1 d . . .
H89 H 0.2298 0.4460 0.3004 0.050 Uiso 1 1 calc R . .
C89 C 0.3093(9) 0.46760(16) 0.3846(8) 0.038(3) Uani 1 1 d . . .
H90 H 0.2508 0.4767 0.3709 0.046 Uiso 1 1 calc R . .
C90 C 0.4062(9) 0.47181(15) 0.4442(8) 0.036(2) Uani 1 1 d . . .
H91 H 0.4139 0.4839 0.4732 0.043 Uiso 1 1 calc R . .
O35 O 0.5653(6) 0.42796(9) 0.4376(4) 0.0280(15) Uani 1 1 d . . .
O36 O 0.3782(6) 0.41776(10) 0.3326(5) 0.0353(17) Uani 1 1 d . . .
C91 C 0.2738(9) 0.41121(17) 0.2774(7) 0.037(3) Uani 1 1 d . . .
H92 H 0.2813 0.3979 0.2593 0.056 Uiso 1 1 calc R . .
H93 H 0.2515 0.4195 0.2258 0.056 Uiso 1 1 calc R . .
H94 H 0.2176 0.4118 0.3097 0.056 Uiso 1 1 calc R . .
C92 C 0.5887(9) 0.46386(16) 0.5348(7) 0.035(2) Uani 1 1 d . . .
H95 H 0.5822 0.4751 0.5669 0.042 Uiso 1 1 calc R . .
N9 N 0.6796(7) 0.45467(13) 0.5586(5) 0.0313(19) Uani 1 1 d . . .
O37 O 0.7482(6) 0.46203(10) 0.6402(5) 0.0339(16) Uani 1 1 d . . .
C93 C 0.8335(9) 0.47419(16) 0.6268(8) 0.039(3) Uani 1 1 d . . .
H96 H 0.8776 0.4791 0.6840 0.046 Uiso 1 1 calc R . .
H97 H 0.7992 0.4854 0.5912 0.046 Uiso 1 1 calc R . .
C94 C 0.9103(10) 0.46431(16) 0.5822(7) 0.039(3) Uani 1 1 d . . .
H98 H 0.8691 0.4611 0.5215 0.047 Uiso 1 1 calc R . .
H99 H 0.9710 0.4732 0.5799 0.047 Uiso 1 1 calc R . .
O38 O 0.9566(6) 0.44691(10) 0.6271(5) 0.0360(17) Uani 1 1 d . . .
N10 N 0.8879(7) 0.43051(12) 0.5928(6) 0.033(2) Uani 1 1 d . . .
C95 C 0.9440(9) 0.41497(15) 0.6188(7) 0.031(2) Uani 1 1 d . . .
H100 H 1.0188 0.4165 0.6520 0.037 Uiso 1 1 calc R . .
C96 C 0.9024(8) 0.39550(14) 0.6015(7) 0.029(2) Uani 1 1 d . . .
C97 C 0.7911(8) 0.39081(14) 0.5648(6) 0.027(2) Uani 1 1 d U . .
C98 C 0.7635(9) 0.37101(15) 0.5593(7) 0.032(2) Uani 1 1 d . . .
C99 C 0.8400(9) 0.35697(15) 0.5869(7) 0.032(2) Uani 1 1 d . . .
H101 H 0.8179 0.3438 0.5822 0.039 Uiso 1 1 calc R . .
C100 C 0.9518(9) 0.36170(16) 0.6225(7) 0.036(3) Uani 1 1 d . . .
H102 H 1.0056 0.3519 0.6417 0.043 Uiso 1 1 calc R . .
C101 C 0.9820(9) 0.38084(15) 0.6289(6) 0.032(2) Uani 1 1 d . . .
H103 H 1.0576 0.3842 0.6521 0.038 Uiso 1 1 calc R . .
O39 O 0.7119(6) 0.40387(10) 0.5358(4) 0.0306(16) Uani 1 1 d . . .
O40 O 0.6522(6) 0.36687(10) 0.5215(4) 0.0314(16) Uani 1 1 d . . .
C102 C 0.5987(9) 0.35425(15) 0.5719(8) 0.036(3) Uani 1 1 d . . .
H104 H 0.6433 0.3424 0.5889 0.044 Uiso 1 1 calc R . .
H105 H 0.5246 0.3504 0.5355 0.044 Uiso 1 1 calc R . .
C103 C 0.5875(9) 0.36431(14) 0.6514(7) 0.034(2) Uani 1 1 d . . .
H106 H 0.5342 0.3574 0.6765 0.041 Uiso 1 1 calc R . .
H107 H 0.6598 0.3649 0.6959 0.041 Uiso 1 1 calc R . .
O41 O 0.5487(6) 0.38329(10) 0.6250(5) 0.0348(17) Uani 1 1 d . . .
C104 C 0.5131(9) 0.39390(15) 0.6910(7) 0.036(2) Uani 1 1 d . . .
H108 H 0.5545 0.3895 0.7500 0.043 Uiso 1 1 calc R . .
H109 H 0.4332 0.3918 0.6840 0.043 Uiso 1 1 calc R . .
C105 C 0.5359(9) 0.41510(16) 0.6792(7) 0.036(2) Uani 1 1 d . . .
H110 H 0.5085 0.4228 0.7215 0.043 Uiso 1 1 calc R . .
H111 H 0.6168 0.4171 0.6925 0.043 Uiso 1 1 calc R . .
O42 O 0.4852(6) 0.42191(10) 0.5936(5) 0.0328(16) Uani 1 1 d . . .
C106 C 0.3704(8) 0.42610(15) 0.5765(7) 0.032(2) Uani 1 1 d . . .
C107 C 0.3000(8) 0.41276(14) 0.5266(6) 0.027(2) Uani 1 1 d . . .
C108 C 0.1841(8) 0.41648(15) 0.5054(6) 0.031(2) Uani 1 1 d . . .
C109 C 0.1503(9) 0.43418(14) 0.5358(7) 0.031(2) Uani 1 1 d . . .
H112 H 0.0737 0.4372 0.5218 0.038 Uiso 1 1 calc R . .
C110 C 0.2241(10) 0.44690(15) 0.5840(7) 0.038(3) Uani 1 1 d . . .
H113 H 0.1988 0.4585 0.6034 0.046 Uiso 1 1 calc R . .
C111 C 0.3355(9) 0.44293(15) 0.6047(7) 0.035(2) Uani 1 1 d . . .
H114 H 0.3875 0.4518 0.6383 0.042 Uiso 1 1 calc R . .
O43 O 0.3399(5) 0.39711(10) 0.4975(5) 0.0323(16) Uani 1 1 d . . .
C112 C 0.1005(9) 0.40458(14) 0.4497(7) 0.030(2) Uani 1 1 d . . .
H115 H 0.0271 0.4094 0.4311 0.036 Uiso 1 1 calc R . .
N11 N 0.1202(6) 0.38766(12) 0.4234(6) 0.0292(19) Uani 1 1 d . . .
O44 O 0.0236(6) 0.38102(10) 0.3603(5) 0.0319(16) Uani 1 1 d . . .
C113 C -0.0273(9) 0.36544(16) 0.3940(7) 0.036(2) Uani 1 1 d . . .
H116 H -0.0924 0.3610 0.3477 0.043 Uiso 1 1 calc R . .
H117 H -0.0544 0.3704 0.4428 0.043 Uiso 1 1 calc R . .
C114 C 0.0456(9) 0.34861(15) 0.4255(7) 0.035(2) Uani 1 1 d . . .
H118 H 0.1068 0.3525 0.4763 0.042 Uiso 1 1 calc R . .
H119 H 0.0028 0.3384 0.4449 0.042 Uiso 1 1 calc R . .
O45 O 0.0905(6) 0.34121(11) 0.3583(5) 0.0426(19) Uani 1 1 d . . .
N12 N 0.1955(7) 0.34970(13) 0.3618(6) 0.034(2) Uani 1 1 d . . .
C115 C 0.2414(8) 0.34031(15) 0.3136(7) 0.031(2) Uani 1 1 d . . .
H120 H 0.2023 0.3296 0.2824 0.037 Uiso 1 1 calc R . .
C116 C 0.3512(8) 0.34468(14) 0.3020(7) 0.030(2) Uani 1 1 d . . .
C117 C 0.4159(8) 0.36028(14) 0.3392(6) 0.028(2) Uani 1 1 d . . .
C118 C 0.5178(8) 0.36313(14) 0.3174(6) 0.030(2) Uani 1 1 d . . .
C119 C 0.5538(10) 0.35022(15) 0.2646(7) 0.037(3) Uani 1 1 d . . .
H121 H 0.6229 0.3522 0.2522 0.044 Uiso 1 1 calc R . .
C120 C 0.4875(10) 0.33416(18) 0.2292(8) 0.045(3) Uani 1 1 d . . .
H122 H 0.5127 0.3251 0.1942 0.054 Uiso 1 1 calc R . .
C121 C 0.3862(9) 0.33172(16) 0.2457(7) 0.037(3) Uani 1 1 d . . .
H123 H 0.3396 0.3214 0.2193 0.045 Uiso 1 1 calc R . .
O46 O 0.3921(6) 0.37249(9) 0.3955(5) 0.0305(16) Uani 1 1 d . . .
O47 O 0.5710(6) 0.38009(10) 0.3491(4) 0.0314(16) Uani 1 1 d . . .
C122 C 0.6811(8) 0.38243(16) 0.3379(7) 0.035(2) Uani 1 1 d . . .
H124 H 0.7116 0.3949 0.3623 0.052 Uiso 1 1 calc R . .
H125 H 0.6772 0.3820 0.2756 0.052 Uiso 1 1 calc R . .
H126 H 0.7288 0.3720 0.3681 0.052 Uiso 1 1 calc R . .
O48 O 0.7934(6) 0.42719(12) 0.4012(5) 0.0424(19) Uani 1 1 d . . .
O49 O 0.7709(7) 0.45844(14) 0.3711(6) 0.052(2) Uani 1 1 d . . .
C123 C 0.8007(10) 0.4419(2) 0.3557(8) 0.049(3) Uani 1 1 d . . .
C124 C 0.8497(12) 0.4392(3) 0.2804(9) 0.072(5) Uani 1 1 d . . .
H127 H 0.8704 0.4257 0.2772 0.108 Uiso 1 1 calc R . .
H128 H 0.9155 0.4473 0.2886 0.108 Uiso 1 1 calc R . .
H129 H 0.7951 0.4428 0.2260 0.108 Uiso 1 1 calc R . .
O50 O 0.3114(6) 0.35337(10) 0.5478(5) 0.0350(17) Uani 1 1 d . . .
O51 O 0.2317(6) 0.37178(12) 0.6281(5) 0.0418(19) Uani 1 1 d . . .
C125 C 0.2807(9) 0.35694(17) 0.6174(7) 0.035(3) Uani 1 1 d . . .
C126 C 0.3109(10) 0.34181(17) 0.6875(7) 0.043(3) Uani 1 1 d . . .
H130 H 0.3497 0.3312 0.6678 0.065 Uiso 1 1 calc R . .
H131 H 0.2434 0.3369 0.6997 0.065 Uiso 1 1 calc R . .
H132 H 0.3591 0.3475 0.7407 0.065 Uiso 1 1 calc R . .
O52 O 1.0021(7) 0.15010(11) 0.4201(6) 0.050(2) Uani 1 1 d . . .
H133 H 0.9557 0.1414 0.4198 0.076 Uiso 1 1 calc R . .
C127 C 1.0757(11) 0.14393(18) 0.3720(9) 0.049(3) Uani 1 1 d . . .
H134 H 1.0706 0.1527 0.3228 0.073 Uiso 1 1 calc R . .
H135 H 1.0560 0.1309 0.3501 0.073 Uiso 1 1 calc R . .
H136 H 1.1516 0.1440 0.4099 0.073 Uiso 1 1 calc R . .
O53 O 1.0809(8) 0.15865(13) 0.5986(7) 0.062(2) Uani 1 1 d . . .
H137 H 1.0634 0.1554 0.5458 0.093 Uiso 1 1 calc R . .
C128 C 1.0033(12) 0.17213(19) 0.6131(10) 0.059(4) Uani 1 1 d . . .
H138 H 0.9997 0.1712 0.6736 0.089 Uiso 1 1 calc R . .
H139 H 0.9302 0.1694 0.5737 0.089 Uiso 1 1 calc R . .
H140 H 1.0261 0.1852 0.6020 0.089 Uiso 1 1 calc R . .
O54 O 0.9133(8) 0.48909(15) 0.3858(9) 0.088(4) Uani 1 1 d . . .
H141 H 0.8664 0.4808 0.3616 0.131 Uiso 1 1 calc R . .
C129 C 1.0202(13) 0.4815(2) 0.3990(15) 0.087(6) Uani 1 1 d . . .
H142 H 1.0736 0.4899 0.4386 0.131 Uiso 1 1 calc R . .
H143 H 1.0382 0.4807 0.3429 0.131 Uiso 1 1 calc R . .
H144 H 1.0232 0.4686 0.4246 0.131 Uiso 1 1 calc R . .

loop_
_atom_site_aniso_label
_atom_site_aniso_U_11
_atom_site_aniso_U_22
_atom_site_aniso_U_33
_atom_site_aniso_U_23
_atom_site_aniso_U_13
_atom_site_aniso_U_12
Ca1 0.0273(11) 0.0290(10) 0.0233(11) -0.0012(8) 0.0067(8) -0.0004(9)
Zn1 0.0311(6) 0.0324(6) 0.0252(6) -0.0016(5) 0.0100(5) -0.0015(5)
Zn2 0.0269(6) 0.0292(6) 0.0246(6) -0.0013(5) 0.0064(5) 0.0001(5)
C1 0.035(6) 0.022(5) 0.034(6) 0.005(4) 0.014(5) -0.003(4)
C2 0.034(6) 0.033(5) 0.026(6) 0.008(4) 0.013(5) 0.000(5)
C3 0.034(6) 0.030(5) 0.029(6) 0.003(4) 0.012(5) 0.001(5)
C4 0.037(6) 0.046(6) 0.025(6) 0.006(5) 0.013(5) -0.001(5)
C5 0.039(6) 0.026(5) 0.042(7) 0.005(5) 0.017(5) 0.010(5)
C6 0.050(7) 0.021(5) 0.049(7) -0.001(5) 0.030(6) 0.004(5)
O1 0.029(4) 0.029(4) 0.027(4) 0.001(3) 0.010(3) -0.003(3)
O2 0.034(4) 0.034(4) 0.031(4) 0.000(3) 0.010(3) 0.004(3)
C7 0.028(6) 0.047(7) 0.038(7) 0.000(5) 0.005(5) 0.005(5)
C8 0.050(7) 0.026(5) 0.027(6) -0.004(4) 0.019(5) -0.011(5)
N1 0.036(5) 0.031(5) 0.034(5) 0.003(4) 0.011(4) -0.005(4)
O3 0.034(4) 0.054(5) 0.026(4) -0.011(3) 0.010(3) -0.004(4)
C9 0.045(7) 0.041(6) 0.041(7) -0.002(5) 0.011(6) -0.005(5)
C10 0.029(6) 0.055(7) 0.047(7) -0.011(6) 0.008(5) -0.010(5)
O4 0.036(4) 0.051(5) 0.035(4) -0.010(4) 0.013(3) -0.010(4)
N2 0.029(5) 0.061(6) 0.023(5) -0.004(4) 0.005(4) -0.010(5)
C11 0.033(6) 0.041(6) 0.028(6) 0.002(5) 0.008(5) 0.003(5)
C12 0.031(6) 0.031(5) 0.028(6) 0.006(4) 0.008(4) 0.005(5)
C13 0.032(6) 0.035(6) 0.016(5) 0.005(4) 0.004(4) 0.001(5)
C14 0.037(6) 0.028(5) 0.016(5) -0.003(4) 0.008(4) -0.002(4)
C15 0.042(7) 0.036(6) 0.047(7) 0.004(5) 0.015(6) 0.005(5)
C16 0.053(8) 0.029(6) 0.074(10) 0.008(6) 0.025(7) 0.005(6)
C17 0.039(7) 0.044(7) 0.048(7) 0.001(6) 0.014(6) 0.007(5)
O5 0.035(4) 0.031(4) 0.023(4) 0.005(3) 0.010(3) 0.003(3)
O6 0.032(4) 0.032(4) 0.030(4) 0.001(3) 0.008(3) -0.005(3)
C18 0.034(6) 0.028(5) 0.033(6) 0.001(4) 0.006(5) -0.006(5)
C19 0.041(6) 0.035(6) 0.032(6) 0.004(5) 0.016(5) 0.000(5)
O7 0.052(5) 0.038(4) 0.023(4) 0.004(3) 0.016(3) 0.009(4)
C20 0.050(7) 0.042(6) 0.023(6) -0.003(5) 0.015(5) 0.004(5)
C21 0.032(6) 0.039(6) 0.026(6) -0.003(5) 0.004(5) 0.001(5)
O8 0.031(4) 0.033(4) 0.026(4) 0.002(3) 0.006(3) -0.002(3)
C22 0.022(5) 0.042(6) 0.030(6) 0.007(5) 0.004(4) 0.002(5)
C23 0.037(6) 0.031(5) 0.018(5) -0.006(4) 0.008(4) -0.004(5)
C24 0.033(6) 0.030(5) 0.027(6) 0.003(4) 0.012(5) 0.002(5)
C25 0.040(6) 0.035(6) 0.024(5) 0.003(4) 0.019(5) 0.003(5)
C26 0.045(7) 0.037(6) 0.032(6) -0.003(5) 0.017(5) 0.000(5)
C27 0.043(6) 0.030(5) 0.027(6) -0.010(4) 0.015(5) -0.010(5)
O9 0.029(4) 0.024(3) 0.031(4) 0.005(3) 0.008(3) 0.003(3)
C28 0.028(5) 0.042(6) 0.024(5) 0.005(5) 0.012(4) 0.006(5)
N3 0.021(4) 0.032(5) 0.030(5) 0.000(4) 0.005(4) -0.001(4)
O10 0.024(4) 0.036(4) 0.036(4) -0.004(3) 0.004(3) -0.001(3)
C29 0.025(6) 0.038(6) 0.045(7) 0.001(5) 0.006(5) -0.001(5)
C30 0.033(6) 0.034(6) 0.031(6) -0.001(4) 0.013(5) 0.007(5)
O11 0.023(4) 0.038(4) 0.042(5) -0.005(3) 0.004(3) -0.002(3)
N4 0.022(4) 0.039(5) 0.039(5) -0.003(4) 0.004(4) -0.006(4)
C31 0.030(6) 0.026(5) 0.031(6) 0.001(4) 0.004(5) -0.005(4)
C32 0.031(6) 0.031(5) 0.026(5) 0.002(4) 0.008(4) -0.003(4)
C33 0.034(6) 0.021(5) 0.019(5) 0.005(4) 0.005(4) -0.007(4)
C34 0.033(6) 0.027(5) 0.021(5) 0.004(4) 0.005(4) -0.002(4)
C35 0.029(6) 0.037(6) 0.028(6) 0.004(5) 0.011(5) 0.004(5)
C36 0.044(6) 0.032(5) 0.027(6) -0.004(5) 0.012(5) 0.005(5)
C37 0.037(6) 0.037(6) 0.031(6) 0.002(5) 0.006(5) -0.004(5)
O12 0.027(4) 0.029(4) 0.026(4) -0.003(3) 0.004(3) -0.002(3)
O13 0.027(4) 0.032(4) 0.023(4) -0.003(3) 0.007(3) -0.001(3)
C38 0.029(5) 0.044(6) 0.033(6) -0.007(5) 0.019(5) -0.005(5)
O14 0.039(4) 0.040(4) 0.032(4) 0.002(3) 0.016(3) -0.001(3)
O15 0.079(7) 0.051(5) 0.040(5) -0.004(4) 0.030(5) -0.007(5)
C39 0.028(6) 0.037(6) 0.035(6) 0.002(5) 0.009(5) 0.009(5)
C40 0.039(6) 0.052(7) 0.024(6) 0.002(5) 0.007(5) 0.000(5)
O16 0.043(4) 0.027(4) 0.032(4) -0.005(3) 0.011(3) -0.004(3)
O17 0.042(5) 0.041(4) 0.046(5) 0.000(4) 0.020(4) 0.006(4)
C41 0.027(6) 0.037(6) 0.035(6) 0.003(5) 0.006(5) -0.015(5)
C42 0.058(8) 0.051(7) 0.041(7) 0.017(6) 0.019(6) 0.006(6)
Ca2 0.0293(11) 0.0315(11) 0.0278(11) -0.0023(9) 0.0089(9) -0.0013(9)
Zn3 0.0363(7) 0.0312(6) 0.0336(7) -0.0004(5) 0.0130(6) 0.0000(5)
Zn4 0.0286(6) 0.0336(6) 0.0294(7) -0.0040(5) 0.0077(5) -0.0021(5)
C43 0.043(7) 0.033(6) 0.037(6) 0.002(5) 0.020(5) 0.005(5)
C44 0.040(6) 0.034(6) 0.033(6) 0.006(5) 0.020(5) 0.004(5)
C45 0.033(6) 0.039(6) 0.036(6) 0.012(5) 0.012(5) 0.001(5)
C46 0.040(7) 0.065(8) 0.039(7) 0.014(6) 0.004(6) 0.013(6)
C47 0.045(7) 0.048(7) 0.043(7) 0.010(6) 0.015(6) 0.017(6)
C48 0.050(8) 0.038(6) 0.047(7) 0.007(5) 0.023(6) 0.011(6)
O18 0.038(4) 0.036(4) 0.031(4) 0.002(3) 0.010(3) 0.008(3)
O19 0.033(4) 0.047(5) 0.041(5) -0.002(4) 0.010(4) 0.000(4)
C49 0.041(7) 0.067(8) 0.031(6) 0.000(6) 0.002(5) -0.001(6)
C50 0.047(7) 0.036(6) 0.031(6) 0.004(5) 0.019(5) 0.000(5)
N5 0.052(6) 0.035(5) 0.036(5) -0.003(4) 0.019(5) -0.003(5)
O20 0.054(5) 0.048(5) 0.038(5) -0.009(4) 0.018(4) -0.008(4)
C51 0.059(8) 0.030(6) 0.052(8) -0.006(5) 0.020(6) -0.006(6)
C52 0.055(8) 0.030(6) 0.069(9) -0.004(6) 0.027(7) -0.002(6)
O21 0.038(5) 0.038(4) 0.066(6) -0.011(4) 0.014(4) -0.013(4)
N6 0.045(6) 0.028(5) 0.033(5) -0.009(4) 0.012(4) -0.003(4)
C53 0.027(6) 0.048(7) 0.038(7) 0.000(5) 0.007(5) -0.003(5)
C54 0.030(6) 0.038(6) 0.025(6) 0.002(4) 0.009(4) 0.008(5)
C55 0.034(6) 0.029(5) 0.032(6) 0.000(4) 0.010(5) 0.002(5)
C56 0.026(5) 0.036(6) 0.027(6) 0.003(4) -0.001(4) 0.007(5)
C57 0.047(7) 0.033(6) 0.026(6) 0.002(5) 0.012(5) 0.008(5)
C58 0.035(6) 0.035(6) 0.038(7) 0.005(5) 0.011(5) 0.001(5)
C59 0.027(6) 0.039(6) 0.036(6) 0.007(5) 0.007(5) 0.003(5)
O22 0.026(4) 0.035(4) 0.038(4) 0.003(3) 0.006(3) 0.005(3)
O23 0.028(4) 0.035(4) 0.032(4) 0.004(3) 0.004(3) -0.002(3)
C60 0.027(6) 0.029(5) 0.044(7) 0.003(5) 0.004(5) -0.007(4)
C61 0.029(6) 0.051(7) 0.039(7) 0.009(5) 0.003(5) -0.013(5)
O24 0.050(5) 0.040(4) 0.029(4) 0.006(3) 0.013(4) 0.005(4)
C62 0.036(6) 0.064(8) 0.022(6) -0.002(5) 0.005(5) -0.006(6)
C63 0.034(6) 0.046(6) 0.027(6) -0.007(5) 0.004(5) -0.005(5)
O25 0.034(4) 0.043(4) 0.034(4) -0.010(3) 0.010(3) -0.012(3)
C64 0.033(6) 0.040(6) 0.032(6) 0.002(5) 0.013(5) -0.007(5)
C65 0.029(6) 0.039(6) 0.026(6) -0.001(5) 0.006(4) -0.003(5)
C66 0.041(6) 0.039(6) 0.021(5) 0.004(4) 0.011(5) 0.000(5)
C67 0.032(6) 0.046(7) 0.034(6) -0.001(5) 0.011(5) -0.003(5)
C68 0.051(7) 0.037(6) 0.035(6) -0.002(5) 0.018(6) 0.005(5)
C69 0.047(7) 0.039(6) 0.033(6) -0.006(5) 0.014(5) -0.013(5)
O26 0.028(4) 0.041(4) 0.032(4) -0.012(3) 0.004(3) -0.001(3)
C70 0.022(5) 0.065(8) 0.034(6) -0.004(6) 0.008(5) 0.001(5)
N7 0.027(5) 0.038(5) 0.041(6) -0.011(4) 0.004(4) -0.002(4)
O27 0.034(4) 0.059(5) 0.046(5) -0.013(4) 0.003(4) 0.002(4)
C71 0.021(6) 0.061(8) 0.061(9) -0.016(7) 0.003(5) -0.003(6)
C72 0.043(7) 0.062(8) 0.038(7) -0.020(6) 0.022(6) -0.018(6)
O28 0.029(4) 0.055(5) 0.050(5) -0.010(4) 0.011(4) -0.012(4)
N8 0.024(5) 0.038(5) 0.043(6) 0.006(4) 0.006(4) -0.004(4)
C73 0.032(6) 0.031(5) 0.035(6) -0.006(5) 0.006(5) 0.003(5)
C74 0.029(5) 0.028(5) 0.026(5) 0.000(4) 0.005(4) 0.003(4)
C75 0.027(5) 0.026(5) 0.030(6) 0.002(4) 0.003(4) 0.010(4)
C76 0.039(6) 0.030(5) 0.028(6) 0.003(4) 0.011(5) -0.002(5)
C77 0.032(6) 0.042(6) 0.027(6) -0.002(5) 0.009(5) 0.001(5)
C78 0.041(7) 0.040(6) 0.039(7) -0.006(5) 0.014(5) 0.010(5)
C79 0.053(7) 0.040(6) 0.036(7) -0.006(5) 0.014(6) 0.002(6)
O29 0.037(4) 0.028(4) 0.029(4) 0.000(3) 0.011(3) -0.001(3)
O30 0.024(4) 0.034(4) 0.033(4) 0.001(3) 0.008(3) 0.002(3)
C80 0.025(5) 0.044(6) 0.038(6) 0.000(5) 0.013(5) -0.003(5)
O31 0.045(5) 0.068(6) 0.040(5) 0.008(4) 0.018(4) 0.009(4)
O32 0.066(6) 0.047(5) 0.056(6) 0.004(4) 0.010(5) -0.009(4)
C81 0.041(7) 0.042(6) 0.034(6) 0.010(5) 0.011(5) -0.001(5)
C82 0.074(10) 0.072(9) 0.043(8) 0.015(7) 0.032(7) 0.020(8)
O33 0.055(5) 0.044(5) 0.030(4) 0.000(4) 0.011(4) -0.013(4)
O34 0.045(6) 0.082(7) 0.086(8) 0.019(6) 0.019(5) 0.025(5)
C83 0.025(6) 0.044(7) 0.054(8) 0.012(6) 0.001(5) -0.016(5)
C84 0.047(7) 0.053(7) 0.045(8) -0.001(6) 0.008(6) -0.013(6)
Ca3 0.0280(11) 0.0340(11) 0.0243(11) -0.0016(9) 0.0076(9) -0.0015(9)
Zn5 0.0300(6) 0.0335(6) 0.0253(6) 0.0007(5) 0.0089(5) 0.0002(5)
Zn6 0.0280(6) 0.0328(6) 0.0261(6) -0.0028(5) 0.0072(5) -0.0002(5)
C85 0.029(6) 0.035(6) 0.031(6) 0.001(5) 0.009(5) -0.001(5)
C86 0.042(6) 0.028(5) 0.024(5) 0.006(4) 0.016(5) 0.000(5)
C87 0.032(6) 0.038(6) 0.016(5) 0.001(4) 0.006(4) -0.001(5)
C88 0.024(6) 0.059(7) 0.037(7) -0.005(6) 0.000(5) 0.001(5)
C89 0.038(6) 0.038(6) 0.038(7) 0.001(5) 0.008(5) 0.006(5)
C90 0.035(6) 0.033(6) 0.040(7) 0.010(5) 0.012(5) 0.004(5)
O35 0.034(4) 0.025(3) 0.026(4) 0.001(3) 0.009(3) 0.003(3)
O36 0.027(4) 0.041(4) 0.035(4) -0.001(3) 0.005(3) 0.004(3)
C91 0.031(6) 0.055(7) 0.024(6) -0.006(5) 0.004(5) -0.006(5)
C92 0.036(6) 0.037(6) 0.031(6) 0.006(5) 0.009(5) 0.002(5)
N9 0.031(5) 0.042(5) 0.019(4) 0.000(4) 0.004(4) -0.006(4)
O37 0.036(4) 0.039(4) 0.025(4) -0.002(3) 0.006(3) -0.003(3)
C93 0.037(6) 0.038(6) 0.035(6) -0.008(5) -0.001(5) 0.003(5)
C94 0.045(7) 0.037(6) 0.031(6) 0.000(5) 0.004(5) -0.001(5)
O38 0.031(4) 0.036(4) 0.037(4) -0.005(3) 0.002(3) -0.002(3)
N10 0.042(5) 0.029(5) 0.029(5) -0.003(4) 0.012(4) -0.002(4)
C95 0.034(6) 0.041(6) 0.021(5) -0.004(4) 0.015(5) -0.004(5)
C96 0.037(6) 0.034(5) 0.023(5) 0.000(4) 0.019(5) -0.001(5)
C97 0.031(3) 0.032(3) 0.021(3) -0.001(2) 0.011(2) -0.002(3)
C98 0.036(6) 0.038(6) 0.023(5) 0.002(4) 0.009(5) -0.002(5)
C99 0.039(6) 0.032(5) 0.024(5) 0.002(4) 0.006(5) 0.001(5)
C100 0.041(6) 0.044(6) 0.025(6) 0.002(5) 0.013(5) 0.014(5)
C101 0.028(5) 0.046(6) 0.019(5) -0.003(5) 0.003(4) 0.000(5)
O39 0.033(4) 0.034(4) 0.026(4) 0.005(3) 0.010(3) 0.007(3)
O40 0.034(4) 0.037(4) 0.021(4) 0.003(3) 0.003(3) -0.002(3)
C102 0.028(6) 0.033(6) 0.045(7) 0.013(5) 0.004(5) -0.007(5)
C103 0.037(6) 0.029(5) 0.035(6) 0.011(5) 0.008(5) 0.001(5)
O41 0.038(4) 0.041(4) 0.028(4) 0.004(3) 0.013(3) 0.002(3)
C104 0.034(6) 0.044(6) 0.028(6) -0.005(5) 0.007(5) 0.003(5)
C105 0.039(6) 0.046(6) 0.022(6) -0.005(5) 0.008(5) 0.006(5)
O42 0.038(4) 0.038(4) 0.025(4) -0.003(3) 0.013(3) -0.003(3)
C106 0.023(5) 0.040(6) 0.034(6) 0.007(5) 0.011(5) 0.001(5)
C107 0.031(5) 0.032(5) 0.021(5) -0.002(4) 0.013(4) -0.002(4)
C108 0.033(6) 0.037(6) 0.019(5) -0.002(4) 0.001(4) -0.004(5)
C109 0.036(6) 0.029(5) 0.030(6) 0.002(4) 0.011(5) 0.006(5)
C110 0.050(7) 0.030(6) 0.037(6) -0.004(5) 0.016(5) 0.001(5)
C111 0.039(6) 0.037(6) 0.031(6) -0.001(5) 0.012(5) -0.004(5)
O43 0.025(4) 0.043(4) 0.029(4) -0.001(3) 0.007(3) -0.001(3)
C112 0.030(6) 0.035(6) 0.028(6) 0.004(4) 0.013(5) 0.003(5)
N11 0.021(4) 0.034(5) 0.033(5) 0.001(4) 0.008(4) -0.003(4)
O44 0.031(4) 0.032(4) 0.028(4) 0.005(3) 0.000(3) -0.002(3)
C113 0.029(6) 0.050(7) 0.027(6) -0.002(5) 0.004(5) -0.005(5)
C114 0.032(6) 0.035(6) 0.037(6) 0.003(5) 0.009(5) 0.000(5)
O45 0.034(4) 0.045(4) 0.048(5) -0.006(4) 0.010(4) -0.010(4)
N12 0.029(5) 0.040(5) 0.029(5) -0.003(4) 0.000(4) -0.004(4)
C115 0.030(6) 0.032(5) 0.029(6) -0.004(4) 0.005(5) 0.002(5)
C116 0.033(6) 0.029(5) 0.028(6) 0.001(4) 0.008(5) 0.007(5)
C117 0.036(6) 0.028(5) 0.020(5) 0.006(4) 0.006(4) 0.012(5)
C118 0.035(6) 0.032(5) 0.022(5) 0.003(4) 0.009(4) 0.001(5)
C119 0.045(7) 0.039(6) 0.028(6) 0.002(5) 0.015(5) 0.012(5)
C120 0.049(7) 0.051(7) 0.035(7) -0.004(6) 0.010(6) 0.019(6)
C121 0.043(7) 0.042(6) 0.025(6) -0.007(5) 0.005(5) -0.001(5)
O46 0.029(4) 0.029(4) 0.033(4) -0.004(3) 0.007(3) -0.001(3)
O47 0.032(4) 0.040(4) 0.023(4) 0.002(3) 0.010(3) 0.003(3)
C122 0.023(5) 0.049(6) 0.034(6) 0.009(5) 0.011(5) 0.003(5)
O48 0.043(5) 0.056(5) 0.032(4) 0.003(4) 0.016(4) 0.002(4)
O49 0.037(5) 0.069(6) 0.049(5) 0.015(5) 0.009(4) -0.003(4)
C123 0.037(7) 0.079(10) 0.032(7) 0.003(7) 0.011(5) 0.004(7)
C124 0.051(8) 0.137(14) 0.037(8) 0.003(8) 0.025(7) -0.007(9)
O50 0.038(4) 0.037(4) 0.032(4) 0.000(3) 0.013(3) -0.005(3)
O51 0.035(4) 0.051(5) 0.039(5) 0.001(4) 0.010(4) 0.012(4)
C125 0.026(6) 0.051(7) 0.025(6) 0.009(5) 0.000(4) -0.009(5)
C126 0.045(7) 0.055(7) 0.026(6) 0.008(5) 0.004(5) 0.005(6)
O52 0.046(5) 0.042(5) 0.066(6) 0.004(4) 0.021(5) -0.004(4)
C127 0.053(8) 0.047(7) 0.050(8) 0.006(6) 0.022(6) 0.001(6)
O53 0.062(6) 0.053(5) 0.070(7) -0.001(5) 0.017(5) 0.013(5)
C128 0.072(10) 0.051(8) 0.066(10) 0.002(7) 0.038(8) 0.016(7)
O54 0.050(6) 0.071(7) 0.128(11) 0.043(7) 0.002(7) 0.000(5)
C129 0.055(10) 0.063(10) 0.141(18) 0.026(11) 0.023(10) 0.018(8)

loop_
_atom_type_symbol
_atom_type_description
_atom_type_scat_dispersion_real
_atom_type_scat_dispersion_imag
_atom_type_scat_source
C C 0.0033 0.0016 'International Tables Vol C Tables 4.2.6.8 and 6.1.1.4'
H H 0.0000 0.0000 'International Tables Vol C Tables 4.2.6.8 and 6.1.1.4'
Ca Ca 0.2262 0.3064 'International Tables Vol C Tables 4.2.6.8 and 6.1.1.4'
N N 0.0061 0.0033 'International Tables Vol C Tables 4.2.6.8 and 6.1.1.4'
O O 0.0106 0.0060 'International Tables Vol C Tables 4.2.6.8 and 6.1.1.4'
Zn Zn 0.2839 1.4301 'International Tables Vol C Tables 4.2.6.8 and 6.1.1.4'

loop_
_geom_angle_atom_site_label_1
_geom_angle_atom_site_label_2
_geom_angle_atom_site_label_3
_geom_angle
_geom_angle_site_symmetry_1
_geom_angle_site_symmetry_3
_geom_angle_publ_flag
O9 Ca1 O1 106.1(2) . . ?
O9 Ca1 O5 149.6(3) . . ?
O1 Ca1 O5 68.4(2) . . ?
O9 Ca1 O12 67.9(2) . . ?
O1 Ca1 O12 126.8(2) . . ?
O5 Ca1 O12 140.3(2) . . ?
O9 Ca1 O7 78.0(2) . . ?
O1 Ca1 O7 125.5(3) . . ?
O5 Ca1 O7 81.7(2) . . ?
O12 Ca1 O7 105.5(2) . . ?
O9 Ca1 O6 121.7(2) . . ?
O1 Ca1 O6 131.6(2) . . ?
O5 Ca1 O6 66.7(2) . . ?
O12 Ca1 O6 81.5(2) . . ?
O7 Ca1 O6 63.7(2) . . ?
O9 Ca1 O13 128.3(2) . . ?
O1 Ca1 O13 89.6(2) . . ?
O5 Ca1 O13 82.1(2) . . ?
O12 Ca1 O13 63.5(2) . . ?
O7 Ca1 O13 131.2(2) . . ?
O6 Ca1 O13 67.6(2) . . ?
O9 Ca1 O8 63.1(2) . . ?
O1 Ca1 O8 70.7(2) . . ?
O5 Ca1 O8 87.6(2) . . ?
O12 Ca1 O8 131.0(2) . . ?
O7 Ca1 O8 63.3(2) . . ?
O6 Ca1 O8 123.4(2) . . ?
O13 Ca1 O8 160.1(2) . . ?
O9 Ca1 O2 71.0(2) . . ?
O1 Ca1 O2 57.0(2) . . ?
O5 Ca1 O2 121.4(2) . . ?
O12 Ca1 O2 72.4(2) . . ?
O7 Ca1 O2 147.4(2) . . ?
O6 Ca1 O2 143.7(2) . . ?
O13 Ca1 O2 78.3(2) . . ?
O8 Ca1 O2 92.9(2) . . ?
O9 Ca1 C2 84.7(2) . . ?
O1 Ca1 C2 21.6(2) . . ?
O5 Ca1 C2 88.2(3) . . ?
O12 Ca1 C2 116.2(3) . . ?
O7 Ca1 C2 124.0(3) . . ?
O6 Ca1 C2 153.2(2) . . ?
O13 Ca1 C2 101.1(2) . . ?
O8 Ca1 C2 61.4(2) . . ?
O2 Ca1 C2 44.0(2) . . ?
O9 Ca1 Zn2 34.67(17) . . ?
O1 Ca1 Zn2 129.54(18) . . ?
O5 Ca1 Zn2 161.99(18) . . ?
O12 Ca1 Zn2 35.00(16) . . ?
O7 Ca1 Zn2 84.56(19) . . ?
O6 Ca1 Zn2 96.73(16) . . ?
O13 Ca1 Zn2 98.45(16) . . ?
O8 Ca1 Zn2 96.62(15) . . ?
O2 Ca1 Zn2 76.01(14) . . ?
C2 Ca1 Zn2 109.2(2) . . ?
O9 Ca1 Zn1 131.98(17) . . ?
O1 Ca1 Zn1 34.23(17) . . ?
O5 Ca1 Zn1 34.26(16) . . ?
O12 Ca1 Zn1 147.91(18) . . ?
O7 Ca1 Zn1 103.64(19) . . ?
O6 Ca1 Zn1 100.00(16) . . ?
O13 Ca1 Zn1 87.18(15) . . ?
O8 Ca1 Zn1 74.85(15) . . ?
O2 Ca1 Zn1 89.85(14) . . ?
C2 Ca1 Zn1 54.07(19) . . ?
Zn2 Ca1 Zn1 163.25(7) . . ?
O14 Zn1 O1 92.6(3) . . ?
O14 Zn1 O5 112.2(3) . . ?
O1 Zn1 O5 81.0(3) . . ?
O14 Zn1 N1 123.4(3) . . ?
O1 Zn1 N1 87.1(3) . . ?
O5 Zn1 N1 123.5(3) . . ?
O14 Zn1 N2 94.5(3) . . ?
O1 Zn1 N2 165.6(3) . . ?
O5 Zn1 N2 84.7(3) . . ?
N1 Zn1 N2 99.4(4) . . ?
O14 Zn1 Ca1 108.8(2) . . ?
O1 Zn1 Ca1 40.44(18) . . ?
O5 Zn1 Ca1 40.7(2) . . ?
N1 Zn1 Ca1 106.8(2) . . ?
N2 Zn1 Ca1 125.1(3) . . ?
O16 Zn2 O9 103.4(3) . . ?
O16 Zn2 O12 103.0(3) . . ?
O9 Zn2 O12 81.8(3) . . ?
O16 Zn2 N3 125.3(3) . . ?
O9 Zn2 N3 85.4(3) . . ?
O12 Zn2 N3 131.7(3) . . ?
O16 Zn2 N4 92.1(3) . . ?
O9 Zn2 N4 161.7(3) . . ?
O12 Zn2 N4 85.2(3) . . ?
N3 Zn2 N4 93.8(3) . . ?
O16 Zn2 Ca1 97.0(2) . . ?
O9 Zn2 Ca1 41.35(18) . . ?
O12 Zn2 Ca1 42.67(19) . . ?
N3 Zn2 Ca1 120.4(2) . . ?
N4 Zn2 Ca1 127.8(2) . . ?
C6 C1 C2 120.1(10) . . ?
C6 C1 C8 115.8(10) . . ?
C2 C1 C8 124.1(9) . . ?
O1 C2 C3 121.2(9) . . ?
O1 C2 C1 121.4(9) . . ?
C3 C2 C1 117.1(9) . . ?
O1 C2 Ca1 41.4(4) . . ?
C3 C2 Ca1 92.1(6) . . ?
C1 C2 Ca1 133.5(7) . . ?
O2 C3 C4 123.9(10) . . ?
O2 C3 C2 112.7(9) . . ?
C4 C3 C2 123.4(10) . . ?
C3 C4 C5 118.1(10) . . ?
C3 C4 H1 120.9 . . ?
C5 C4 H1 120.9 . . ?
C6 C5 C4 120.4(10) . . ?
C6 C5 H2 119.8 . . ?
C4 C5 H2 119.8 . . ?
C5 C6 C1 120.5(10) . . ?
C5 C6 H3 119.7 . . ?
C1 C6 H3 119.7 . . ?
C2 O1 Zn1 129.5(6) . . ?
C2 O1 Ca1 117.0(6) . . ?
Zn1 O1 Ca1 105.3(3) . . ?
C3 O2 C7 116.3(8) . . ?
C3 O2 Ca1 100.0(6) . . ?
C7 O2 Ca1 125.7(6) . . ?
O2 C7 H4 109.5 . . ?
O2 C7 H5 109.5 . . ?
H4 C7 H5 109.5 . . ?
O2 C7 H6 109.5 . . ?
H4 C7 H6 109.5 . . ?
H5 C7 H6 109.5 . . ?
N1 C8 C1 126.2(9) . . ?
N1 C8 H7 116.9 . . ?
C1 C8 H7 116.9 . . ?
C8 N1 O3 110.2(8) . . ?
C8 N1 Zn1 126.1(8) . . ?
O3 N1 Zn1 123.7(6) . . ?
N1 O3 C9 110.6(8) . . ?
O3 C9 C10 115.0(9) . . ?
O3 C9 H8 108.5 . . ?
C10 C9 H8 108.5 . . ?
O3 C9 H9 108.5 . . ?
C10 C9 H9 108.5 . . ?
H8 C9 H9 107.5 . . ?
O4 C10 C9 113.8(10) . . ?
O4 C10 H10 108.8 . . ?
C9 C10 H10 108.8 . . ?
O4 C10 H11 108.8 . . ?
C9 C10 H11 108.8 . . ?
H10 C10 H11 107.7 . . ?
N2 O4 C10 111.8(7) . . ?
C11 N2 O4 108.7(8) . . ?
C11 N2 Zn1 125.5(8) . . ?
O4 N2 Zn1 119.5(7) . . ?
N2 C11 C12 124.6(10) . . ?
N2 C11 H12 117.7 . . ?
C12 C11 H12 117.7 . . ?
C17 C12 C13 119.7(10) . . ?
C17 C12 C11 116.5(10) . . ?
C13 C12 C11 123.8(9) . . ?
O5 C13 C12 123.3(9) . . ?
O5 C13 C14 119.4(9) . . ?
C12 C13 C14 117.3(9) . . ?
C15 C14 O6 120.7(9) . . ?
C15 C14 C13 122.4(10) . . ?
O6 C14 C13 116.7(8) . . ?
C14 C15 C16 119.3(10) . . ?
C14 C15 H13 120.3 . . ?
C16 C15 H13 120.3 . . ?
C17 C16 C15 120.2(11) . . ?
C17 C16 H14 119.9 . . ?
C15 C16 H14 119.9 . . ?
C16 C17 C12 121.0(11) . . ?
C16 C17 H15 119.5 . . ?
C12 C17 H15 119.5 . . ?
C13 O5 Zn1 128.3(6) . . ?
C13 O5 Ca1 122.2(6) . . ?
Zn1 O5 Ca1 105.1(3) . . ?
C14 O6 C18 114.7(8) . . ?
C14 O6 Ca1 114.4(5) . . ?
C18 O6 Ca1 110.2(5) . . ?
O6 C18 C19 110.0(8) . . ?
O6 C18 H16 109.7 . . ?
C19 C18 H16 109.7 . . ?
O6 C18 H17 109.7 . . ?
C19 C18 H17 109.7 . . ?
H16 C18 H17 108.2 . . ?
O7 C19 C18 106.5(8) . . ?
O7 C19 H18 110.4 . . ?
C18 C19 H18 110.4 . . ?
O7 C19 H19 110.4 . . ?
C18 C19 H19 110.4 . . ?
H18 C19 H19 108.6 . . ?
C19 O7 C20 114.2(8) . . ?
C19 O7 Ca1 122.9(6) . . ?
C20 O7 Ca1 122.9(6) . . ?
O7 C20 C21 108.1(8) . . ?
O7 C20 H20 110.1 . . ?
C21 C20 H20 110.1 . . ?
O7 C20 H21 110.1 . . ?
C21 C20 H21 110.1 . . ?
H20 C20 H21 108.4 . . ?
O8 C21 C20 111.1(9) . . ?
O8 C21 H22 109.4 . . ?
C20 C21 H22 109.4 . . ?
O8 C21 H23 109.4 . . ?
C20 C21 H23 109.4 . . ?
H22 C21 H23 108.0 . . ?
C22 O8 C21 113.9(7) . . ?
C22 O8 Ca1 109.1(6) . . ?
C21 O8 Ca1 111.7(5) . . ?
C23 C22 C27 122.7(9) . . ?
C23 C22 O8 116.8(9) . . ?
C27 C22 O8 120.4(9) . . ?
O9 C23 C22 119.9(9) . . ?
O9 C23 C24 123.2(9) . . ?
C22 C23 C24 116.9(9) . . ?
C23 C24 C25 120.0(10) . . ?
C23 C24 C28 122.1(9) . . ?
C25 C24 C28 117.6(9) . . ?
C26 C25 C24 120.6(10) . . ?
C26 C25 H24 119.7 . . ?
C24 C25 H24 119.7 . . ?
C25 C26 C27 120.3(10) . . ?
C25 C26 H25 119.8 . . ?
C27 C26 H25 119.8 . . ?
C26 C27 C22 119.6(10) . . ?
C26 C27 H26 120.2 . . ?
C22 C27 H26 120.2 . . ?
C23 O9 Zn2 130.8(6) . . ?
C23 O9 Ca1 124.9(6) . . ?
Zn2 O9 Ca1 104.0(3) . . ?
N3 C28 C24 125.3(9) . . ?
N3 C28 H27 117.3 . . ?
C24 C28 H27 117.3 . . ?
C28 N3 O10 109.7(8) . . ?
C28 N3 Zn2 128.4(7) . . ?
O10 N3 Zn2 121.5(6) . . ?
N3 O10 C29 110.3(7) . . ?
O10 C29 C30 115.5(8) . . ?
O10 C29 H28 108.4 . . ?
C30 C29 H28 108.4 . . ?
O10 C29 H29 108.4 . . ?
C30 C29 H29 108.4 . . ?
H28 C29 H29 107.5 . . ?
O11 C30 C29 112.6(9) . . ?
O11 C30 H30 109.1 . . ?
C29 C30 H30 109.1 . . ?
O11 C30 H31 109.1 . . ?
C29 C30 H31 109.1 . . ?
H30 C30 H31 107.8 . . ?
N4 O11 C30 110.7(7) . . ?
C31 N4 O11 108.1(8) . . ?
C31 N4 Zn2 128.0(7) . . ?
O11 N4 Zn2 123.4(6) . . ?
N4 C31 C32 124.6(9) . . ?
N4 C31 H32 117.7 . . ?
C32 C31 H32 117.7 . . ?
C33 C32 C37 120.4(9) . . ?
C33 C32 C31 123.6(9) . . ?
C37 C32 C31 115.9(9) . . ?
O12 C33 C32 124.3(9) . . ?
O12 C33 C34 118.8(8) . . ?
C32 C33 C34 116.9(9) . . ?
O13 C34 C35 125.4(9) . . ?
O13 C34 C33 113.0(8) . . ?
C35 C34 C33 121.6(9) . . ?
C34 C35 C36 120.3(9) . . ?
C34 C35 H33 119.8 . . ?
C36 C35 H33 119.8 . . ?
C35 C36 C37 120.2(10) . . ?
C35 C36 H34 119.9 . . ?
C37 C36 H34 119.9 . . ?
C36 C37 C32 120.4(10) . . ?
C36 C37 H35 119.8 . . ?
C32 C37 H35 119.8 . . ?
C33 O12 Zn2 132.8(6) . . ?
C33 O12 Ca1 123.5(6) . . ?
Zn2 O12 Ca1 102.3(3) . . ?
C34 O13 C38 115.7(7) . . ?
C34 O13 Ca1 116.8(5) . . ?
C38 O13 Ca1 124.9(6) . . ?
O13 C38 H36 109.5 . . ?
O13 C38 H37 109.5 . . ?
H36 C38 H37 109.5 . . ?
O13 C38 H38 109.5 . . ?
H36 C38 H38 109.5 . . ?
H37 C38 H38 109.5 . . ?
C39 O14 Zn1 120.0(7) . . ?
O15 C39 O14 123.9(10) . . ?
O15 C39 C40 120.7(10) . . ?
O14 C39 C40 115.4(10) . . ?
C39 C40 H39 109.5 . . ?
C39 C40 H40 109.5 . . ?
H39 C40 H40 109.5 . . ?
C39 C40 H41 109.5 . . ?
H39 C40 H41 109.5 . . ?
H40 C40 H41 109.5 . . ?
C41 O16 Zn2 120.7(7) . . ?
O17 C41 O16 124.1(10) . . ?
O17 C41 C42 120.9(10) . . ?
O16 C41 C42 114.9(10) . . ?
C41 C42 H42 109.5 . . ?
C41 C42 H43 109.5 . . ?
H42 C42 H43 109.5 . . ?
C41 C42 H44 109.5 . . ?
H42 C42 H44 109.5 . . ?
H43 C42 H44 109.5 . . ?
O26 Ca2 O18 103.5(3) . . ?
O26 Ca2 O22 142.3(3) . . ?
O18 Ca2 O22 67.5(2) . . ?
O26 Ca2 O29 66.2(2) . . ?
O18 Ca2 O29 128.0(3) . . ?
O22 Ca2 O29 148.9(2) . . ?
O26 Ca2 O24 74.8(3) . . ?
O18 Ca2 O24 130.3(3) . . ?
O22 Ca2 O24 84.0(3) . . ?
O29 Ca2 O24 97.4(3) . . ?
O26 Ca2 O30 127.2(2) . . ?
O18 Ca2 O30 97.5(2) . . ?
O22 Ca2 O30 90.6(2) . . ?
O29 Ca2 O30 62.7(2) . . ?
O24 Ca2 O30 123.5(2) . . ?
O26 Ca2 O23 126.8(2) . . ?
O18 Ca2 O23 128.0(2) . . ?
O22 Ca2 O23 64.7(2) . . ?
O29 Ca2 O23 88.2(2) . . ?
O24 Ca2 O23 62.8(2) . . ?
O30 Ca2 O23 64.3(2) . . ?
O26 Ca2 O25 61.8(2) . . ?
O18 Ca2 O25 71.1(2) . . ?
O22 Ca2 O25 81.0(2) . . ?
O29 Ca2 O25 127.8(2) . . ?
O24 Ca2 O25 64.7(2) . . ?
O30 Ca2 O25 167.7(2) . . ?
O23 Ca2 O25 118.8(2) . . ?
O26 Ca2 O19 72.2(2) . . ?
O18 Ca2 O19 56.1(2) . . ?
O22 Ca2 O19 120.9(2) . . ?
O29 Ca2 O19 72.9(2) . . ?
O24 Ca2 O19 146.8(2) . . ?
O30 Ca2 O19 81.0(2) . . ?
O23 Ca2 O19 145.2(2) . . ?
O25 Ca2 O19 95.7(2) . . ?
O26 Ca2 C44 83.0(3) . . ?
O18 Ca2 C44 20.8(2) . . ?
O22 Ca2 C44 86.0(3) . . ?
O29 Ca2 C44 115.8(3) . . ?
O24 Ca2 C44 127.8(3) . . ?
O30 Ca2 C44 107.6(2) . . ?
O23 Ca2 C44 148.7(3) . . ?
O25 Ca2 C44 63.2(2) . . ?
O19 Ca2 C44 43.8(3) . . ?
O26 Ca2 Zn4 33.98(17) . . ?
O18 Ca2 Zn4 127.77(19) . . ?
O22 Ca2 Zn4 161.64(19) . . ?
O29 Ca2 Zn4 33.95(16) . . ?
O24 Ca2 Zn4 77.95(19) . . ?
O30 Ca2 Zn4 96.62(16) . . ?
O23 Ca2 Zn4 103.41(16) . . ?
O25 Ca2 Zn4 94.11(15) . . ?
O19 Ca2 Zn4 77.09(15) . . ?
C44 Ca2 Zn4 107.6(2) . . ?
O26 Ca2 Zn3 128.38(19) . . ?
O18 Ca2 Zn3 34.36(18) . . ?
O22 Ca2 Zn3 33.11(17) . . ?
O29 Ca2 Zn3 152.60(18) . . ?
O24 Ca2 Zn3 108.6(2) . . ?
O30 Ca2 Zn3 94.80(16) . . ?
O23 Ca2 Zn3 95.88(16) . . ?
O25 Ca2 Zn3 73.25(15) . . ?
O19 Ca2 Zn3 89.08(15) . . ?
C44 Ca2 Zn3 53.5(2) . . ?
Zn4 Ca2 Zn3 160.40(7) . . ?
O22 Zn3 O18 82.2(3) . . ?
O22 Zn3 O31 139.2(3) . . ?
O18 Zn3 O31 98.7(3) . . ?
O22 Zn3 N5 120.3(3) . . ?
O18 Zn3 N5 85.0(3) . . ?
O31 Zn3 N5 100.3(3) . . ?
O22 Zn3 N6 86.3(3) . . ?
O18 Zn3 N6 163.0(3) . . ?
O31 Zn3 N6 98.2(3) . . ?
N5 Zn3 N6 90.1(4) . . ?
O22 Zn3 Ca2 41.2(2) . . ?
O18 Zn3 Ca2 41.0(2) . . ?
O31 Zn3 Ca2 127.0(3) . . ?
N5 Zn3 Ca2 106.0(3) . . ?
N6 Zn3 Ca2 126.4(2) . . ?
O29 Zn4 O26 80.4(3) . . ?
O29 Zn4 O33 98.7(3) . . ?
O26 Zn4 O33 106.2(3) . . ?
O29 Zn4 N7 124.6(3) . . ?
O26 Zn4 N7 84.6(3) . . ?
O33 Zn4 N7 136.7(4) . . ?
O29 Zn4 N8 87.5(3) . . ?
O26 Zn4 N8 161.5(3) . . ?
O33 Zn4 N8 89.4(3) . . ?
N7 Zn4 N8 90.9(3) . . ?
O29 Zn4 Ca2 42.4(2) . . ?
O26 Zn4 Ca2 40.30(19) . . ?
O33 Zn4 Ca2 96.0(2) . . ?
N7 Zn4 Ca2 116.2(2) . . ?
N8 Zn4 Ca2 129.9(2) . . ?
C48 C43 C44 119.2(11) . . ?
C48 C43 C50 118.1(10) . . ?
C44 C43 C50 122.4(10) . . ?
O18 C44 C45 118.7(10) . . ?
O18 C44 C43 124.0(10) . . ?
C45 C44 C43 117.2(10) . . ?
O18 C44 Ca2 40.1(5) . . ?
C45 C44 Ca2 91.4(6) . . ?
C43 C44 Ca2 135.9(7) . . ?
O19 C45 C46 124.1(11) . . ?
O19 C45 C44 113.5(9) . . ?
C46 C45 C44 122.3(11) . . ?
C45 C46 C47 119.3(12) . . ?
C45 C46 H45 120.4 . . ?
C47 C46 H45 120.4 . . ?
C48 C47 C46 118.9(11) . . ?
C48 C47 H46 120.5 . . ?
C46 C47 H46 120.5 . . ?
C47 C48 C43 122.9(11) . . ?
C47 C48 H47 118.5 . . ?
C43 C48 H47 118.5 . . ?
C44 O18 Zn3 128.4(7) . . ?
C44 O18 Ca2 119.1(6) . . ?
Zn3 O18 Ca2 104.7(3) . . ?
C45 O19 C49 116.9(9) . . ?
C45 O19 Ca2 101.8(6) . . ?
C49 O19 Ca2 126.9(7) . . ?
O19 C49 H48 109.5 . . ?
O19 C49 H49 109.5 . . ?
H48 C49 H49 109.5 . . ?
O19 C49 H50 109.5 . . ?
H48 C49 H50 109.5 . . ?
H49 C49 H50 109.5 . . ?
N5 C50 C43 125.5(11) . . ?
N5 C50 H51 117.3 . . ?
C43 C50 H51 117.3 . . ?
C50 N5 O20 109.9(9) . . ?
C50 N5 Zn3 128.4(8) . . ?
O20 N5 Zn3 121.3(7) . . ?
C51 O20 N5 109.8(8) . . ?
O20 C51 C52 115.7(9) . . ?
O20 C51 H52 108.4 . . ?
C52 C51 H52 108.4 . . ?
O20 C51 H53 108.4 . . ?
C52 C51 H53 108.4 . . ?
H52 C51 H53 107.4 . . ?
O21 C52 C51 112.2(11) . . ?
O21 C52 H54 109.2 . . ?
C51 C52 H54 109.2 . . ?
O21 C52 H55 109.2 . . ?
C51 C52 H55 109.2 . . ?
H54 C52 H55 107.9 . . ?
N6 O21 C52 112.4(9) . . ?
C53 N6 O21 108.9(9) . . ?
C53 N6 Zn3 123.8(7) . . ?
O21 N6 Zn3 126.4(7) . . ?
N6 C53 C54 125.5(10) . . ?
N6 C53 H56 117.2 . . ?
C54 C53 H56 117.2 . . ?
C59 C54 C55 118.5(10) . . ?
C59 C54 C53 117.4(10) . . ?
C55 C54 C53 124.0(9) . . ?
O22 C55 C54 123.7(9) . . ?
O22 C55 C56 119.5(9) . . ?
C54 C55 C56 116.8(9) . . ?
C57 C56 O23 122.1(9) . . ?
C57 C56 C55 122.7(10) . . ?
O23 C56 C55 115.0(9) . . ?
C56 C57 C58 120.3(10) . . ?
C56 C57 H57 119.9 . . ?
C58 C57 H57 119.9 . . ?
C59 C58 C57 119.0(10) . . ?
C59 C58 H58 120.5 . . ?
C57 C58 H58 120.5 . . ?
C58 C59 C54 122.6(10) . . ?
C58 C59 H59 118.7 . . ?
C54 C59 H59 118.7 . . ?
C55 O22 Zn3 126.9(6) . . ?
C55 O22 Ca2 124.0(6) . . ?
Zn3 O22 Ca2 105.7(3) . . ?
C56 O23 C60 116.2(8) . . ?
C56 O23 Ca2 116.7(6) . . ?
C60 O23 Ca2 106.7(6) . . ?
O23 C60 C61 110.2(8) . . ?
O23 C60 H60 109.6 . . ?
C61 C60 H60 109.6 . . ?
O23 C60 H61 109.6 . . ?
C61 C60 H61 109.6 . . ?
H60 C60 H61 108.1 . . ?
O24 C61 C60 106.5(9) . . ?
O24 C61 H62 110.4 . . ?
C60 C61 H62 110.4 . . ?
O24 C61 H63 110.4 . . ?
C60 C61 H63 110.4 . . ?
H62 C61 H63 108.6 . . ?
C61 O24 C62 114.5(8) . . ?
C61 O24 Ca2 123.7(6) . . ?
C62 O24 Ca2 121.7(6) . . ?
O24 C62 C63 108.5(9) . . ?
O24 C62 H64 110.0 . . ?
C63 C62 H64 110.0 . . ?
O24 C62 H65 110.0 . . ?
C63 C62 H65 110.0 . . ?
H64 C62 H65 108.4 . . ?
O25 C63 C62 112.5(9) . . ?
O25 C63 H66 109.1 . . ?
C62 C63 H66 109.1 . . ?
O25 C63 H67 109.1 . . ?
C62 C63 H67 109.1 . . ?
H66 C63 H67 107.8 . . ?
C64 O25 C63 114.7(8) . . ?
C64 O25 Ca2 108.7(6) . . ?
C63 O25 Ca2 108.6(6) . . ?
C69 C64 C65 122.5(10) . . ?
C69 C64 O25 121.0(10) . . ?
C65 C64 O25 116.4(9) . . ?
O26 C65 C64 118.7(9) . . ?
O26 C65 C66 123.8(9) . . ?
C64 C65 C66 117.4(10) . . ?
C67 C66 C65 119.6(10) . . ?
C67 C66 C70 117.8(10) . . ?
C65 C66 C70 122.4(10) . . ?
C68 C67 C66 121.7(10) . . ?
C68 C67 H68 119.2 . . ?
C66 C67 H68 119.2 . . ?
C67 C68 C69 118.2(10) . . ?
C67 C68 H69 120.9 . . ?
C69 C68 H69 120.9 . . ?
C64 C69 C68 120.6(11) . . ?
C64 C69 H70 119.7 . . ?
C68 C69 H70 119.7 . . ?
C65 O26 Zn4 128.5(6) . . ?
C65 O26 Ca2 125.3(6) . . ?
Zn4 O26 Ca2 105.7(3) . . ?
N7 C70 C66 124.5(10) . . ?
N7 C70 H71 117.8 . . ?
C66 C70 H71 117.8 . . ?
C70 N7 O27 110.6(9) . . ?
C70 N7 Zn4 128.2(8) . . ?
O27 N7 Zn4 121.1(6) . . ?
N7 O27 C71 110.8(9) . . ?
O27 C71 C72 113.6(9) . . ?
O27 C71 H72 108.8 . . ?
C72 C71 H72 108.8 . . ?
O27 C71 H73 108.8 . . ?
C72 C71 H73 108.8 . . ?
H72 C71 H73 107.7 . . ?
O28 C72 C71 111.0(10) . . ?
O28 C72 H74 109.4 . . ?
C71 C72 H74 109.4 . . ?
O28 C72 H75 109.4 . . ?
C71 C72 H75 109.4 . . ?
H74 C72 H75 108.0 . . ?
N8 O28 C72 109.7(8) . . ?
C73 N8 O28 109.2(9) . . ?
C73 N8 Zn4 125.6(7) . . ?
O28 N8 Zn4 125.0(6) . . ?
N8 C73 C74 126.1(10) . . ?
N8 C73 H76 116.9 . . ?
C74 C73 H76 116.9 . . ?
C75 C74 C79 119.5(9) . . ?
C75 C74 C73 124.2(9) . . ?
C79 C74 C73 116.3(9) . . ?
O29 C75 C74 125.0(9) . . ?
O29 C75 C76 118.1(9) . . ?
C74 C75 C76 116.9(9) . . ?
C77 C76 O30 125.3(9) . . ?
C77 C76 C75 122.3(10) . . ?
O30 C76 C75 112.4(8) . . ?
C76 C77 C78 119.9(10) . . ?
C76 C77 H77 120.1 . . ?
C78 C77 H77 120.1 . . ?
C79 C78 C77 121.1(10) . . ?
C79 C78 H78 119.5 . . ?
C77 C78 H78 119.5 . . ?
C78 C79 C74 120.2(11) . . ?
C78 C79 H79 119.9 . . ?
C74 C79 H79 119.9 . . ?
C75 O29 Zn4 129.6(6) . . ?
C75 O29 Ca2 124.7(6) . . ?
Zn4 O29 Ca2 103.7(3) . . ?
C76 O30 C80 115.2(8) . . ?
C76 O30 Ca2 118.5(5) . . ?
C80 O30 Ca2 120.7(6) . . ?
O30 C80 H80 109.5 . . ?
O30 C80 H81 109.5 . . ?
H80 C80 H81 109.5 . . ?
O30 C80 H82 109.5 . . ?
H80 C80 H82 109.5 . . ?
H81 C80 H82 109.5 . . ?
C81 O31 Zn3 103.4(7) . . ?
O32 C81 O31 122.7(10) . . ?
O32 C81 C82 119.2(11) . . ?
O31 C81 C82 118.1(10) . . ?
C81 C82 H83 109.5 . . ?
C81 C82 H84 109.5 . . ?
H83 C82 H84 109.5 . . ?
C81 C82 H85 109.5 . . ?
H83 C82 H85 109.5 . . ?
H84 C82 H85 109.5 . . ?
C83 O33 Zn4 110.9(8) . . ?
O33 C83 O34 123.8(11) . . ?
O33 C83 C84 117.0(11) . . ?
O34 C83 C84 119.2(12) . . ?
C83 C84 H86 109.5 . . ?
C83 C84 H87 109.5 . . ?
H86 C84 H87 109.5 . . ?
C83 C84 H88 109.5 . . ?
H86 C84 H88 109.5 . . ?
H87 C84 H88 109.5 . . ?
O43 Ca3 O35 108.6(2) . . ?
O43 Ca3 O39 145.4(2) . . ?
O35 Ca3 O39 67.4(2) . . ?
O43 Ca3 O46 64.7(2) . . ?
O35 Ca3 O46 132.3(3) . . ?
O39 Ca3 O46 144.5(2) . . ?
O43 Ca3 O41 76.2(2) . . ?
O35 Ca3 O41 126.1(2) . . ?
O39 Ca3 O41 79.6(2) . . ?
O46 Ca3 O41 99.2(2) . . ?
O43 Ca3 O47 126.0(2) . . ?
O35 Ca3 O47 94.8(2) . . ?
O39 Ca3 O47 88.4(2) . . ?
O46 Ca3 O47 63.6(2) . . ?
O41 Ca3 O47 126.6(2) . . ?
O43 Ca3 O40 122.2(2) . . ?
O35 Ca3 O40 127.8(2) . . ?
O39 Ca3 O40 64.0(2) . . ?
O46 Ca3 O40 84.0(2) . . ?
O41 Ca3 O40 61.7(2) . . ?
O47 Ca3 O40 66.3(2) . . ?
O43 Ca3 O42 62.8(2) . . ?
O35 Ca3 O42 70.4(2) . . ?
O39 Ca3 O42 84.7(2) . . ?
O46 Ca3 O42 127.4(2) . . ?
O41 Ca3 O42 65.0(2) . . ?
O47 Ca3 O42 165.1(2) . . ?
O40 Ca3 O42 121.5(2) . . ?
O43 Ca3 O36 72.6(2) . . ?
O35 Ca3 O36 57.9(2) . . ?
O39 Ca3 O36 122.8(2) . . ?
O46 Ca3 O36 76.2(2) . . ?
O41 Ca3 O36 147.2(2) . . ?
O47 Ca3 O36 81.0(2) . . ?
O40 Ca3 O36 146.8(2) . . ?
O42 Ca3 O36 91.7(2) . . ?
O43 Ca3 C86 87.8(3) . . ?
O35 Ca3 C86 21.0(2) . . ?
O39 Ca3 C86 86.4(3) . . ?
O46 Ca3 C86 120.4(3) . . ?
O41 Ca3 C86 125.4(3) . . ?
O47 Ca3 C86 105.2(2) . . ?
O40 Ca3 C86 148.7(3) . . ?
O42 Ca3 C86 61.3(2) . . ?
O36 Ca3 C86 44.6(2) . . ?
O43 Ca3 Zn5 132.74(19) . . ?
O35 Ca3 Zn5 34.22(17) . . ?
O39 Ca3 Zn5 33.23(16) . . ?
O46 Ca3 Zn5 154.58(18) . . ?
O41 Ca3 Zn5 103.12(18) . . ?
O47 Ca3 Zn5 92.97(17) . . ?
O40 Ca3 Zn5 95.90(16) . . ?
O42 Ca3 Zn5 74.11(15) . . ?
O36 Ca3 Zn5 91.12(15) . . ?
C86 Ca3 Zn5 53.5(2) . . ?
O43 Ca3 Zn6 32.89(17) . . ?
O35 Ca3 Zn6 133.21(18) . . ?
O39 Ca3 Zn6 157.47(18) . . ?
O46 Ca3 Zn6 33.70(16) . . ?
O41 Ca3 Zn6 79.48(18) . . ?
O47 Ca3 Zn6 97.30(17) . . ?
O40 Ca3 Zn6 98.32(16) . . ?
O42 Ca3 Zn6 94.09(16) . . ?
O36 Ca3 Zn6 79.68(15) . . ?
C86 Ca3 Zn6 112.8(2) . . ?
Zn5 Ca3 Zn6 164.93(7) . . ?
O48 Zn5 O39 101.7(3) . . ?
O48 Zn5 O35 100.1(3) . . ?
O39 Zn5 O35 82.9(3) . . ?
O48 Zn5 N9 134.4(3) . . ?
O39 Zn5 N9 123.9(3) . . ?
O35 Zn5 N9 85.3(3) . . ?
O48 Zn5 N10 92.1(3) . . ?
O39 Zn5 N10 86.7(3) . . ?
O35 Zn5 N10 165.2(3) . . ?
N9 Zn5 N10 92.0(3) . . ?
O48 Zn5 Ca3 106.1(2) . . ?
O39 Zn5 Ca3 41.6(2) . . ?
O35 Zn5 Ca3 41.30(18) . . ?
N9 Zn5 Ca3 107.1(2) . . ?
N10 Zn5 Ca3 127.1(2) . . ?
O50 Zn6 O43 107.5(3) . . ?
O50 Zn6 O46 105.4(3) . . ?
O43 Zn6 O46 79.8(3) . . ?
O50 Zn6 N11 124.2(3) . . ?
O43 Zn6 N11 85.9(3) . . ?
O46 Zn6 N11 130.4(3) . . ?
O50 Zn6 N12 90.6(3) . . ?
O43 Zn6 N12 159.6(3) . . ?
O46 Zn6 N12 86.4(3) . . ?
N11 Zn6 N12 91.9(3) . . ?
O50 Zn6 Ca3 100.7(2) . . ?
O43 Zn6 Ca3 40.63(19) . . ?
O46 Zn6 Ca3 41.6(2) . . ?
N11 Zn6 Ca3 120.2(2) . . ?
N12 Zn6 Ca3 128.0(2) . . ?
C90 C85 C86 120.6(10) . . ?
C90 C85 C92 117.1(10) . . ?
C86 C85 C92 122.0(10) . . ?
O35 C86 C85 124.4(10) . . ?
O35 C86 C87 118.9(9) . . ?
C85 C86 C87 116.4(9) . . ?
O35 C86 Ca3 41.3(4) . . ?
C85 C86 Ca3 137.7(7) . . ?
C87 C86 Ca3 88.5(6) . . ?
O36 C87 C88 124.5(9) . . ?
O36 C87 C86 113.0(9) . . ?
C88 C87 C86 122.4(10) . . ?
C87 C88 C89 119.2(10) . . ?
C87 C88 H89 120.4 . . ?
C89 C88 H89 120.4 . . ?
C90 C89 C88 119.0(10) . . ?
C90 C89 H90 120.5 . . ?
C88 C89 H90 120.5 . . ?
C89 C90 C85 122.0(11) . . ?
C89 C90 H91 119.0 . . ?
C85 C90 H91 119.0 . . ?
C86 O35 Zn5 129.2(6) . . ?
C86 O35 Ca3 117.7(6) . . ?
Zn5 O35 Ca3 104.5(3) . . ?
C87 O36 C91 117.4(8) . . ?
C87 O36 Ca3 103.5(6) . . ?
C91 O36 Ca3 125.5(6) . . ?
O36 C91 H92 109.5 . . ?
O36 C91 H93 109.5 . . ?
H92 C91 H93 109.5 . . ?
O36 C91 H94 109.5 . . ?
H92 C91 H94 109.5 . . ?
H93 C91 H94 109.5 . . ?
N9 C92 C85 126.2(10) . . ?
N9 C92 H95 116.9 . . ?
C85 C92 H95 116.9 . . ?
C92 N9 O37 111.1(8) . . ?
C92 N9 Zn5 128.1(8) . . ?
O37 N9 Zn5 120.6(6) . . ?
C93 O37 N9 111.4(7) . . ?
O37 C93 C94 113.8(9) . . ?
O37 C93 H96 108.8 . . ?
C94 C93 H96 108.8 . . ?
O37 C93 H97 108.8 . . ?
C94 C93 H97 108.8 . . ?
H96 C93 H97 107.7 . . ?
O38 C94 C93 111.7(9) . . ?
O38 C94 H98 109.3 . . ?
C93 C94 H98 109.3 . . ?
O38 C94 H99 109.3 . . ?
C93 C94 H99 109.3 . . ?
H98 C94 H99 107.9 . . ?
C94 O38 N10 110.7(8) . . ?
C95 N10 O38 108.6(8) . . ?
C95 N10 Zn5 123.9(7) . . ?
O38 N10 Zn5 127.0(6) . . ?
N10 C95 C96 125.4(10) . . ?
N10 C95 H100 117.3 . . ?
C96 C95 H100 117.3 . . ?
C97 C96 C101 120.4(9) . . ?
C97 C96 C95 124.4(9) . . ?
C101 C96 C95 115.2(9) . . ?
O39 C97 C96 123.6(9) . . ?
O39 C97 C98 119.5(9) . . ?
C96 C97 C98 116.9(9) . . ?
C99 C98 O40 122.2(9) . . ?
C99 C98 C97 122.5(10) . . ?
O40 C98 C97 115.3(9) . . ?
C98 C99 C100 120.5(10) . . ?
C98 C99 H101 119.8 . . ?
C100 C99 H101 119.8 . . ?
C101 C100 C99 118.7(10) . . ?
C101 C100 H102 120.6 . . ?
C99 C100 H102 120.6 . . ?
C100 C101 C96 121.0(10) . . ?
C100 C101 H103 119.5 . . ?
C96 C101 H103 119.5 . . ?
C97 O39 Zn5 128.0(6) . . ?
C97 O39 Ca3 124.4(6) . . ?
Zn5 O39 Ca3 105.2(3) . . ?
C98 O40 C102 116.1(8) . . ?
C98 O40 Ca3 116.7(6) . . ?
C102 O40 Ca3 105.7(6) . . ?
O40 C102 C103 110.4(8) . . ?
O40 C102 H104 109.6 . . ?
C103 C102 H104 109.6 . . ?
O40 C102 H105 109.6 . . ?
C103 C102 H105 109.6 . . ?
H104 C102 H105 108.1 . . ?
O41 C103 C102 106.6(8) . . ?
O41 C103 H106 110.4 . . ?
C102 C103 H106 110.4 . . ?
O41 C103 H107 110.4 . . ?
C102 C103 H107 110.4 . . ?
H106 C103 H107 108.6 . . ?
C103 O41 C104 113.8(8) . . ?
C103 O41 Ca3 124.5(6) . . ?
C104 O41 Ca3 121.2(6) . . ?
O41 C104 C105 107.3(8) . . ?
O41 C104 H108 110.3 . . ?
C105 C104 H108 110.3 . . ?
O41 C104 H109 110.3 . . ?
C105 C104 H109 110.3 . . ?
H108 C104 H109 108.5 . . ?
O42 C105 C104 113.0(9) . . ?
O42 C105 H110 109.0 . . ?
C104 C105 H110 109.0 . . ?
O42 C105 H111 109.0 . . ?
C104 C105 H111 109.0 . . ?
H110 C105 H111 107.8 . . ?
C105 O42 C106 114.8(8) . . ?
C105 O42 Ca3 109.7(6) . . ?
C106 O42 Ca3 110.1(6) . . ?
C111 C106 C107 123.5(10) . . ?
C111 C106 O42 120.7(10) . . ?
C107 C106 O42 115.6(9) . . ?
O43 C107 C106 120.5(9) . . ?
O43 C107 C108 121.4(9) . . ?
C106 C107 C108 118.0(9) . . ?
C107 C108 C109 117.0(9) . . ?
C107 C108 C112 124.7(9) . . ?
C109 C108 C112 118.0(9) . . ?
C110 C109 C108 122.1(10) . . ?
C110 C109 H112 118.9 . . ?
C108 C109 H112 118.9 . . ?
C109 C110 C111 120.0(10) . . ?
C109 C110 H113 120.0 . . ?
C111 C110 H113 120.0 . . ?
C106 C111 C110 119.3(10) . . ?
C106 C111 H114 120.4 . . ?
C110 C111 H114 120.4 . . ?
C107 O43 Zn6 130.9(6) . . ?
C107 O43 Ca3 122.2(6) . . ?
Zn6 O43 Ca3 106.5(3) . . ?
N11 C112 C108 123.4(10) . . ?
N11 C112 H115 118.3 . . ?
C108 C112 H115 118.3 . . ?
C112 N11 O44 108.7(8) . . ?
C112 N11 Zn6 129.0(7) . . ?
O44 N11 Zn6 122.0(6) . . ?
N11 O44 C113 111.1(7) . . ?
O44 C113 C114 115.1(8) . . ?
O44 C113 H116 108.5 . . ?
C114 C113 H116 108.5 . . ?
O44 C113 H117 108.5 . . ?
C114 C113 H117 108.5 . . ?
H116 C113 H117 107.5 . . ?
O45 C114 C113 111.1(9) . . ?
O45 C114 H118 109.4 . . ?
C113 C114 H118 109.4 . . ?
O45 C114 H119 109.4 . . ?
C113 C114 H119 109.4 . . ?
H118 C114 H119 108.0 . . ?
N12 O45 C114 111.6(8) . . ?
C115 N12 O45 109.4(8) . . ?
C115 N12 Zn6 127.3(7) . . ?
O45 N12 Zn6 122.7(6) . . ?
N12 C115 C116 124.7(10) . . ?
N12 C115 H120 117.7 . . ?
C116 C115 H120 117.7 . . ?
C117 C116 C121 121.2(9) . . ?
C117 C116 C115 124.6(9) . . ?
C121 C116 C115 114.1(9) . . ?
O46 C117 C116 125.1(9) . . ?
O46 C117 C118 117.2(9) . . ?
C116 C117 C118 117.7(9) . . ?
O47 C118 C119 124.6(9) . . ?
O47 C118 C117 114.0(8) . . ?
C119 C118 C117 121.3(10) . . ?
C118 C119 C120 119.8(10) . . ?
C118 C119 H121 120.1 . . ?
C120 C119 H121 120.1 . . ?
C121 C120 C119 119.7(10) . . ?
C121 C120 H122 120.1 . . ?
C119 C120 H122 120.1 . . ?
C120 C121 C116 120.1(10) . . ?
C120 C121 H123 119.9 . . ?
C116 C121 H123 119.9 . . ?
C117 O46 Zn6 130.4(6) . . ?
C117 O46 Ca3 123.6(6) . . ?
Zn6 O46 Ca3 104.7(3) . . ?
C118 O47 C122 115.8(8) . . ?
C118 O47 Ca3 117.8(5) . . ?
C122 O47 Ca3 120.3(6) . . ?
O47 C122 H124 109.5 . . ?
O47 C122 H125 109.5 . . ?
H124 C122 H125 109.5 . . ?
O47 C122 H126 109.5 . . ?
H124 C122 H126 109.5 . . ?
H125 C122 H126 109.5 . . ?
C123 O48 Zn5 117.3(8) . . ?
O49 C123 O48 123.6(11) . . ?
O49 C123 C124 118.8(13) . . ?
O48 C123 C124 117.5(13) . . ?
C123 C124 H127 109.5 . . ?
C123 C124 H128 109.5 . . ?
H127 C124 H128 109.5 . . ?
C123 C124 H129 109.5 . . ?
H127 C124 H129 109.5 . . ?
H128 C124 H129 109.5 . . ?
C125 O50 Zn6 116.5(7) . . ?
O51 C125 O50 123.6(10) . . ?
O51 C125 C126 121.0(10) . . ?
O50 C125 C126 115.4(10) . . ?
C125 C126 H130 109.5 . . ?
C125 C126 H131 109.5 . . ?
H130 C126 H131 109.5 . . ?
C125 C126 H132 109.5 . . ?
H130 C126 H132 109.5 . . ?
H131 C126 H132 109.5 . . ?
C127 O52 H133 109.5 . . ?
O52 C127 H134 109.5 . . ?
O52 C127 H135 109.5 . . ?
H134 C127 H135 109.5 . . ?
O52 C127 H136 109.5 . . ?
H134 C127 H136 109.5 . . ?
H135 C127 H136 109.5 . . ?
C128 O53 H137 109.5 . . ?
O53 C128 H138 109.5 . . ?
O53 C128 H139 109.5 . . ?
H138 C128 H139 109.5 . . ?
O53 C128 H140 109.5 . . ?
H138 C128 H140 109.5 . . ?
H139 C128 H140 109.5 . . ?
C129 O54 H141 109.5 . . ?
O54 C129 H142 109.5 . . ?
O54 C129 H143 109.5 . . ?
H142 C129 H143 109.5 . . ?
O54 C129 H144 109.5 . . ?
H142 C129 H144 109.5 . . ?
H143 C129 H144 109.5 . . ?

loop_
_geom_bond_atom_site_label_1
_geom_bond_atom_site_label_2
_geom_bond_distance
_geom_bond_site_symmetry_2
_geom_bond_publ_flag
Ca1 O9 2.335(7) . ?
Ca1 O1 2.341(7) . ?
Ca1 O5 2.349(7) . ?
Ca1 O12 2.379(7) . ?
Ca1 O7 2.504(7) . ?
Ca1 O6 2.548(7) . ?
Ca1 O13 2.554(6) . ?
Ca1 O8 2.731(7) . ?
Ca1 O2 2.977(7) . ?
Ca1 C2 3.153(10) . ?
Ca1 Zn2 3.429(2) . ?
Ca1 Zn1 3.480(2) . ?
Zn1 O14 1.979(7) . ?
Zn1 O1 2.030(7) . ?
Zn1 O5 2.029(7) . ?
Zn1 N1 2.041(9) . ?
Zn1 N2 2.104(9) . ?
Zn2 O16 1.965(7) . ?
Zn2 O9 2.010(7) . ?
Zn2 O12 2.014(7) . ?
Zn2 N3 2.050(8) . ?
Zn2 N4 2.162(9) . ?
C1 C6 1.405(14) . ?
C1 C2 1.421(14) . ?
C1 C8 1.442(16) . ?
C2 O1 1.301(12) . ?
C2 C3 1.386(15) . ?
C3 O2 1.380(12) . ?
C3 C4 1.378(15) . ?
C4 C5 1.418(15) . ?
C4 H1 0.9500 . ?
C5 C6 1.366(16) . ?
C5 H2 0.9500 . ?
C6 H3 0.9500 . ?
O2 C7 1.434(13) . ?
C7 H4 0.9800 . ?
C7 H5 0.9800 . ?
C7 H6 0.9800 . ?
C8 N1 1.301(14) . ?
C8 H7 0.9500 . ?
N1 O3 1.431(11) . ?
O3 C9 1.456(13) . ?
C9 C10 1.520(16) . ?
C9 H8 0.9900 . ?
C9 H9 0.9900 . ?
C10 O4 1.438(13) . ?
C10 H10 0.9900 . ?
C10 H11 0.9900 . ?
O4 N2 1.431(11) . ?
N2 C11 1.283(14) . ?
C11 C12 1.438(15) . ?
C11 H12 0.9500 . ?
C12 C17 1.413(15) . ?
C12 C13 1.416(14) . ?
C13 O5 1.327(12) . ?
C13 C14 1.420(14) . ?
C14 C15 1.376(14) . ?
C14 O6 1.390(12) . ?
C15 C16 1.403(17) . ?
C15 H13 0.9500 . ?
C16 C17 1.376(16) . ?
C16 H14 0.9500 . ?
C17 H15 0.9500 . ?
O6 C18 1.452(12) . ?
C18 C19 1.499(15) . ?
C18 H16 0.9900 . ?
C18 H17 0.9900 . ?
C19 O7 1.436(12) . ?
C19 H18 0.9900 . ?
C19 H19 0.9900 . ?
O7 C20 1.439(12) . ?
C20 C21 1.505(15) . ?
C20 H20 0.9900 . ?
C20 H21 0.9900 . ?
C21 O8 1.431(12) . ?
C21 H22 0.9900 . ?
C21 H23 0.9900 . ?
O8 C22 1.411(12) . ?
C22 C23 1.384(14) . ?
C22 C27 1.389(14) . ?
C23 O9 1.306(11) . ?
C23 C24 1.417(14) . ?
C24 C25 1.415(14) . ?
C24 C28 1.441(15) . ?
C25 C26 1.362(16) . ?
C25 H24 0.9500 . ?
C26 C27 1.376(15) . ?
C26 H25 0.9500 . ?
C27 H26 0.9500 . ?
C28 N3 1.301(13) . ?
C28 H27 0.9500 . ?
N3 O10 1.431(11) . ?
O10 C29 1.440(12) . ?
C29 C30 1.487(14) . ?
C29 H28 0.9900 . ?
C29 H29 0.9900 . ?
C30 O11 1.434(12) . ?
C30 H30 0.9900 . ?
C30 H31 0.9900 . ?
O11 N4 1.433(10) . ?
N4 C31 1.269(13) . ?
C31 C32 1.479(14) . ?
C31 H32 0.9500 . ?
C32 C33 1.406(14) . ?
C32 C37 1.412(15) . ?
C33 O12 1.306(11) . ?
C33 C34 1.428(13) . ?
C34 O13 1.375(12) . ?
C34 C35 1.379(14) . ?
C35 C36 1.377(15) . ?
C35 H33 0.9500 . ?
C36 C37 1.382(15) . ?
C36 H34 0.9500 . ?
C37 H35 0.9500 . ?
O13 C38 1.438(11) . ?
C38 H36 0.9800 . ?
C38 H37 0.9800 . ?
C38 H38 0.9800 . ?
O14 C39 1.270(12) . ?
O15 C39 1.236(13) . ?
C39 C40 1.500(15) . ?
C40 H39 0.9800 . ?
C40 H40 0.9800 . ?
C40 H41 0.9800 . ?
O16 C41 1.286(13) . ?
O17 C41 1.234(13) . ?
C41 C42 1.514(15) . ?
C42 H42 0.9800 . ?
C42 H43 0.9800 . ?
C42 H44 0.9800 . ?
Ca2 O26 2.335(7) . ?
Ca2 O18 2.369(7) . ?
Ca2 O22 2.393(7) . ?
Ca2 O29 2.410(7) . ?
Ca2 O24 2.494(7) . ?
Ca2 O30 2.563(7) . ?
Ca2 O23 2.585(7) . ?
Ca2 O25 2.765(7) . ?
Ca2 O19 2.997(8) . ?
Ca2 C44 3.213(10) . ?
Ca2 Zn4 3.475(2) . ?
Ca2 Zn3 3.496(2) . ?
Zn3 O22 1.984(7) . ?
Zn3 O18 2.040(8) . ?
Zn3 O31 2.046(8) . ?
Zn3 N5 2.090(9) . ?
Zn3 N6 2.179(10) . ?
Zn4 O29 1.997(7) . ?
Zn4 O26 2.017(7) . ?
Zn4 O33 2.020(8) . ?
Zn4 N7 2.069(9) . ?
Zn4 N8 2.150(9) . ?
C43 C48 1.402(15) . ?
C43 C44 1.417(15) . ?
C43 C50 1.437(17) . ?
C44 O18 1.306(12) . ?
C44 C45 1.410(16) . ?
C45 O19 1.369(13) . ?
C45 C46 1.381(16) . ?
C46 C47 1.416(18) . ?
C46 H45 0.9500 . ?
C47 C48 1.351(18) . ?
C47 H46 0.9500 . ?
C48 H47 0.9500 . ?
O19 C49 1.423(14) . ?
C49 H48 0.9800 . ?
C49 H49 0.9800 . ?
C49 H50 0.9800 . ?
C50 N5 1.266(14) . ?
C50 H51 0.9500 . ?
N5 O20 1.448(12) . ?
O20 C51 1.429(13) . ?
C51 C52 1.515(16) . ?
C51 H52 0.9900 . ?
C51 H53 0.9900 . ?
C52 O21 1.427(14) . ?
C52 H54 0.9900 . ?
C52 H55 0.9900 . ?
O21 N6 1.413(11) . ?
N6 C53 1.265(14) . ?
C53 C54 1.445(15) . ?
C53 H56 0.9500 . ?
C54 C59 1.412(14) . ?
C54 C55 1.421(15) . ?
C55 O22 1.324(12) . ?
C55 C56 1.424(14) . ?
C56 C57 1.359(14) . ?
C56 O23 1.394(12) . ?
C57 C58 1.390(16) . ?
C57 H57 0.9500 . ?
C58 C59 1.367(15) . ?
C58 H58 0.9500 . ?
C59 H59 0.9500 . ?
O23 C60 1.445(12) . ?
C60 C61 1.501(16) . ?
C60 H60 0.9900 . ?
C60 H61 0.9900 . ?
C61 O24 1.417(13) . ?
C61 H62 0.9900 . ?
C61 H63 0.9900 . ?
O24 C62 1.422(13) . ?
C62 C63 1.527(16) . ?
C62 H64 0.9900 . ?
C62 H65 0.9900 . ?
C63 O25 1.432(13) . ?
C63 H66 0.9900 . ?
C63 H67 0.9900 . ?
O25 C64 1.403(13) . ?
C64 C69 1.376(15) . ?
C64 C65 1.391(15) . ?
C65 O26 1.312(12) . ?
C65 C66 1.412(15) . ?
C66 C67 1.401(15) . ?
C66 C70 1.441(16) . ?
C67 C68 1.391(16) . ?
C67 H68 0.9500 . ?
C68 C69 1.388(16) . ?
C68 H69 0.9500 . ?
C69 H70 0.9500 . ?
C70 N7 1.283(14) . ?
C70 H71 0.9500 . ?
N7 O27 1.431(12) . ?
O27 C71 1.435(15) . ?
C71 C72 1.484(18) . ?
C71 H72 0.9900 . ?
C71 H73 0.9900 . ?
C72 O28 1.453(13) . ?
C72 H74 0.9900 . ?
C72 H75 0.9900 . ?
O28 N8 1.427(11) . ?
N8 C73 1.276(13) . ?
C73 C74 1.449(14) . ?
C73 H76 0.9500 . ?
C74 C75 1.405(14) . ?
C74 C79 1.424(14) . ?
C75 O29 1.324(12) . ?
C75 C76 1.426(14) . ?
C76 C77 1.355(14) . ?
C76 O30 1.398(12) . ?
C77 C78 1.374(16) . ?
C77 H77 0.9500 . ?
C78 C79 1.364(16) . ?
C78 H78 0.9500 . ?
C79 H79 0.9500 . ?
O30 C80 1.437(11) . ?
C80 H80 0.9800 . ?
C80 H81 0.9800 . ?
C80 H82 0.9800 . ?
O31 C81 1.255(13) . ?
O32 C81 1.251(13) . ?
C81 C82 1.498(16) . ?
C82 H83 0.9800 . ?
C82 H84 0.9800 . ?
C82 H85 0.9800 . ?
O33 C83 1.256(14) . ?
O34 C83 1.254(15) . ?
C83 C84 1.486(17) . ?
C84 H86 0.9800 . ?
C84 H87 0.9800 . ?
C84 H88 0.9800 . ?
Ca3 O43 2.380(7) . ?
Ca3 O35 2.384(7) . ?
Ca3 O39 2.406(7) . ?
Ca3 O46 2.407(7) . ?
Ca3 O41 2.491(7) . ?
Ca3 O47 2.528(7) . ?
Ca3 O40 2.613(7) . ?
Ca3 O42 2.714(7) . ?
Ca3 O36 2.883(8) . ?
Ca3 C86 3.201(10) . ?
Ca3 Zn5 3.498(2) . ?
Ca3 Zn6 3.504(2) . ?
Zn5 O48 1.976(7) . ?
Zn5 O39 1.986(7) . ?
Zn5 O35 2.032(7) . ?
Zn5 N9 2.068(9) . ?
Zn5 N10 2.142(9) . ?
Zn6 O50 1.964(7) . ?
Zn6 O43 1.984(7) . ?
Zn6 O46 2.010(7) . ?
Zn6 N11 2.080(8) . ?
Zn6 N12 2.162(9) . ?
C85 C90 1.405(14) . ?
C85 C86 1.410(14) . ?
C85 C92 1.430(15) . ?
C86 O35 1.298(12) . ?
C86 C87 1.421(15) . ?
C87 O36 1.368(12) . ?
C87 C88 1.381(15) . ?
C88 C89 1.430(16) . ?
C88 H89 0.9500 . ?
C89 C90 1.357(16) . ?
C89 H90 0.9500 . ?
C90 H91 0.9500 . ?
O36 C91 1.440(12) . ?
C91 H92 0.9800 . ?
C91 H93 0.9800 . ?
C91 H94 0.9800 . ?
C92 N9 1.272(13) . ?
C92 H95 0.9500 . ?
N9 O37 1.443(11) . ?
O37 C93 1.424(13) . ?
C93 C94 1.508(15) . ?
C93 H96 0.9900 . ?
C93 H97 0.9900 . ?
C94 O38 1.443(13) . ?
C94 H98 0.9900 . ?
C94 H99 0.9900 . ?
O38 N10 1.443(11) . ?
N10 C95 1.294(13) . ?
C95 C96 1.448(14) . ?
C95 H100 0.9500 . ?
C96 C97 1.400(14) . ?
C96 C101 1.410(14) . ?
C97 O39 1.332(12) . ?
C97 C98 1.414(14) . ?
C98 C99 1.356(15) . ?
C98 O40 1.394(12) . ?
C99 C100 1.403(15) . ?
C99 H101 0.9500 . ?
C100 C101 1.377(15) . ?
C100 H102 0.9500 . ?
C101 H103 0.9500 . ?
O40 C102 1.468(12) . ?
C102 C103 1.485(16) . ?
C102 H104 0.9900 . ?
C102 H105 0.9900 . ?
C103 O41 1.428(12) . ?
C103 H106 0.9900 . ?
C103 H107 0.9900 . ?
O41 C104 1.449(12) . ?
C104 C105 1.519(15) . ?
C104 H108 0.9900 . ?
C104 H109 0.9900 . ?
C105 O42 1.420(13) . ?
C105 H110 0.9900 . ?
C105 H111 0.9900 . ?
O42 C106 1.423(12) . ?
C106 C111 1.365(15) . ?
C106 C107 1.375(14) . ?
C107 O43 1.330(11) . ?
C107 C108 1.426(14) . ?
C108 C109 1.426(14) . ?
C108 C112 1.438(14) . ?
C109 C110 1.357(15) . ?
C109 H112 0.9500 . ?
C110 C111 1.375(15) . ?
C110 H113 0.9500 . ?
C111 H114 0.9500 . ?
C112 N11 1.292(13) . ?
C112 H115 0.9500 . ?
N11 O44 1.426(11) . ?
O44 C113 1.433(12) . ?
C113 C114 1.485(15) . ?
C113 H116 0.9900 . ?
C113 H117 0.9900 . ?
C114 O45 1.433(13) . ?
C114 H118 0.9900 . ?
C114 H119 0.9900 . ?
O45 N12 1.432(11) . ?
N12 C115 1.260(13) . ?
C115 C116 1.471(14) . ?
C115 H120 0.9500 . ?
C116 C117 1.386(14) . ?
C116 C121 1.422(14) . ?
C117 O46 1.325(11) . ?
C117 C118 1.427(14) . ?
C118 O47 1.380(12) . ?
C118 C119 1.386(14) . ?
C119 C120 1.414(17) . ?
C119 H121 0.9500 . ?
C120 C121 1.377(16) . ?
C120 H122 0.9500 . ?
C121 H123 0.9500 . ?
O47 C122 1.449(11) . ?
C122 H124 0.9800 . ?
C122 H125 0.9800 . ?
C122 H126 0.9800 . ?
O48 C123 1.272(15) . ?
O49 C123 1.249(15) . ?
C123 C124 1.501(16) . ?
C124 H127 0.9800 . ?
C124 H128 0.9800 . ?
C124 H129 0.9800 . ?
O50 C125 1.293(13) . ?
O51 C125 1.235(13) . ?
C125 C126 1.504(15) . ?
C126 H130 0.9800 . ?
C126 H131 0.9800 . ?
C126 H132 0.9800 . ?
O52 C127 1.416(14) . ?
O52 H133 0.8400 . ?
C127 H134 0.9800 . ?
C127 H135 0.9800 . ?
C127 H136 0.9800 . ?
O53 C128 1.414(14) . ?
O53 H137 0.8400 . ?
C128 H138 0.9800 . ?
C128 H139 0.9800 . ?
C128 H140 0.9800 . ?
O54 C129 1.404(17) . ?
O54 H141 0.8400 . ?
C129 H142 0.9800 . ?
C129 H143 0.9800 . ?
C129 H144 0.9800 . ?

loop_
_geom_torsion_atom_site_label_1
_geom_torsion_atom_site_label_2
_geom_torsion_atom_site_label_3
_geom_torsion_atom_site_label_4
_geom_torsion
_geom_torsion_site_symmetry_1
_geom_torsion_site_symmetry_2
_geom_torsion_site_symmetry_3
_geom_torsion_site_symmetry_4
_geom_torsion_publ_flag
O9 Ca1 Zn1 O14 -119.8(3) . . . . ?
O1 Ca1 Zn1 O14 -71.0(4) . . . . ?
O5 Ca1 Zn1 O14 102.5(4) . . . . ?
O12 Ca1 Zn1 O14 -0.8(4) . . . . ?
O7 Ca1 Zn1 O14 154.2(3) . . . . ?
O6 Ca1 Zn1 O14 89.0(3) . . . . ?
O13 Ca1 Zn1 O14 22.4(3) . . . . ?
O8 Ca1 Zn1 O14 -148.9(3) . . . . ?
O2 Ca1 Zn1 O14 -55.9(3) . . . . ?
C2 Ca1 Zn1 O14 -83.5(3) . . . . ?
Zn2 Ca1 Zn1 O14 -87.9(3) . . . . ?
O9 Ca1 Zn1 O1 -48.7(4) . . . . ?
O5 Ca1 Zn1 O1 173.5(4) . . . . ?
O12 Ca1 Zn1 O1 70.2(4) . . . . ?
O7 Ca1 Zn1 O1 -134.8(3) . . . . ?
O6 Ca1 Zn1 O1 160.0(3) . . . . ?
O13 Ca1 Zn1 O1 93.4(3) . . . . ?
O8 Ca1 Zn1 O1 -77.9(3) . . . . ?
O2 Ca1 Zn1 O1 15.2(3) . . . . ?
C2 Ca1 Zn1 O1 -12.4(4) . . . . ?
Zn2 Ca1 Zn1 O1 -16.9(4) . . . . ?
O9 Ca1 Zn1 O5 137.7(4) . . . . ?
O1 Ca1 Zn1 O5 -173.5(4) . . . . ?
O12 Ca1 Zn1 O5 -103.4(4) . . . . ?
O7 Ca1 Zn1 O5 51.6(3) . . . . ?
O6 Ca1 Zn1 O5 -13.5(3) . . . . ?
O13 Ca1 Zn1 O5 -80.1(3) . . . . ?
O8 Ca1 Zn1 O5 108.6(3) . . . . ?
O2 Ca1 Zn1 O5 -158.4(3) . . . . ?
C2 Ca1 Zn1 O5 174.0(4) . . . . ?
Zn2 Ca1 Zn1 O5 169.6(4) . . . . ?
O9 Ca1 Zn1 N1 15.5(4) . . . . ?
O1 Ca1 Zn1 N1 64.3(4) . . . . ?
O5 Ca1 Zn1 N1 -122.2(4) . . . . ?
O12 Ca1 Zn1 N1 134.4(4) . . . . ?
O7 Ca1 Zn1 N1 -70.6(3) . . . . ?
O6 Ca1 Zn1 N1 -135.7(3) . . . . ?
O13 Ca1 Zn1 N1 157.7(3) . . . . ?
O8 Ca1 Zn1 N1 -13.6(3) . . . . ?
O2 Ca1 Zn1 N1 79.4(3) . . . . ?
C2 Ca1 Zn1 N1 51.8(3) . . . . ?
Zn2 Ca1 Zn1 N1 47.4(4) . . . . ?
O9 Ca1 Zn1 N2 130.4(4) . . . . ?
O1 Ca1 Zn1 N2 179.1(4) . . . . ?
O5 Ca1 Zn1 N2 -7.4(4) . . . . ?
O12 Ca1 Zn1 N2 -110.7(4) . . . . ?
O7 Ca1 Zn1 N2 44.3(3) . . . . ?
O6 Ca1 Zn1 N2 -20.9(3) . . . . ?
O13 Ca1 Zn1 N2 -87.5(3) . . . . ?
O8 Ca1 Zn1 N2 101.2(3) . . . . ?
O2 Ca1 Zn1 N2 -165.7(3) . . . . ?
C2 Ca1 Zn1 N2 166.7(4) . . . . ?
Zn2 Ca1 Zn1 N2 162.2(4) . . . . ?
O9 Ca1 Zn2 O16 -102.4(4) . . . . ?
O1 Ca1 Zn2 O16 -158.2(3) . . . . ?
O5 Ca1 Zn2 O16 14.8(6) . . . . ?
O12 Ca1 Zn2 O16 101.7(3) . . . . ?
O7 Ca1 Zn2 O16 -25.6(3) . . . . ?
O6 Ca1 Zn2 O16 37.1(3) . . . . ?
O13 Ca1 Zn2 O16 105.3(3) . . . . ?
O8 Ca1 Zn2 O16 -87.8(3) . . . . ?
O2 Ca1 Zn2 O16 -179.1(2) . . . . ?
C2 Ca1 Zn2 O16 -149.8(3) . . . . ?
Zn1 Ca1 Zn2 O16 -146.0(3) . . . . ?
O1 Ca1 Zn2 O9 -55.8(4) . . . . ?
O5 Ca1 Zn2 O9 117.1(7) . . . . ?
O12 Ca1 Zn2 O9 -156.0(4) . . . . ?
O7 Ca1 Zn2 O9 76.8(3) . . . . ?
O6 Ca1 Zn2 O9 139.4(3) . . . . ?
O13 Ca1 Zn2 O9 -152.3(3) . . . . ?
O8 Ca1 Zn2 O9 14.6(3) . . . . ?
O2 Ca1 Zn2 O9 -76.8(3) . . . . ?
C2 Ca1 Zn2 O9 -47.4(3) . . . . ?
Zn1 Ca1 Zn2 O9 -43.6(4) . . . . ?
O9 Ca1 Zn2 O12 156.0(4) . . . . ?
O1 Ca1 Zn2 O12 100.1(4) . . . . ?
O5 Ca1 Zn2 O12 -86.9(6) . . . . ?
O7 Ca1 Zn2 O12 -127.2(3) . . . . ?
O6 Ca1 Zn2 O12 -64.6(3) . . . . ?
O13 Ca1 Zn2 O12 3.6(3) . . . . ?
O8 Ca1 Zn2 O12 170.5(3) . . . . ?
O2 Ca1 Zn2 O12 79.2(3) . . . . ?
C2 Ca1 Zn2 O12 108.5(3) . . . . ?
Zn1 Ca1 Zn2 O12 112.4(4) . . . . ?
O9 Ca1 Zn2 N3 35.9(4) . . . . ?
O1 Ca1 Zn2 N3 -19.9(4) . . . . ?
O5 Ca1 Zn2 N3 153.1(6) . . . . ?
O12 Ca1 Zn2 N3 -120.0(4) . . . . ?
O7 Ca1 Zn2 N3 112.7(3) . . . . ?
O6 Ca1 Zn2 N3 175.4(3) . . . . ?
O13 Ca1 Zn2 N3 -116.4(3) . . . . ?
O8 Ca1 Zn2 N3 50.5(3) . . . . ?
O2 Ca1 Zn2 N3 -40.8(3) . . . . ?
C2 Ca1 Zn2 N3 -11.5(3) . . . . ?
Zn1 Ca1 Zn2 N3 -7.7(4) . . . . ?
O9 Ca1 Zn2 N4 159.5(4) . . . . ?
O1 Ca1 Zn2 N4 103.7(4) . . . . ?
O5 Ca1 Zn2 N4 -83.3(7) . . . . ?
O12 Ca1 Zn2 N4 3.6(4) . . . . ?
O7 Ca1 Zn2 N4 -123.7(3) . . . . ?
O6 Ca1 Zn2 N4 -61.0(4) . . . . ?
O13 Ca1 Zn2 N4 7.2(4) . . . . ?
O8 Ca1 Zn2 N4 174.1(3) . . . . ?
O2 Ca1 Zn2 N4 82.8(3) . . . . ?
C2 Ca1 Zn2 N4 112.1(4) . . . . ?
Zn1 Ca1 Zn2 N4 115.9(4) . . . . ?
C6 C1 C2 O1 -178.2(9) . . . . ?
C8 C1 C2 O1 -0.6(14) . . . . ?
C6 C1 C2 C3 -4.5(14) . . . . ?
C8 C1 C2 C3 173.2(9) . . . . ?
C6 C1 C2 Ca1 -127.5(9) . . . . ?
C8 C1 C2 Ca1 50.2(14) . . . . ?
O9 Ca1 C2 O1 173.0(7) . . . . ?
O5 Ca1 C2 O1 22.6(7) . . . . ?
O12 Ca1 C2 O1 -124.8(7) . . . . ?
O7 Ca1 C2 O1 101.3(7) . . . . ?
O6 Ca1 C2 O1 2.6(10) . . . . ?
O13 Ca1 C2 O1 -59.0(7) . . . . ?
O8 Ca1 C2 O1 110.8(7) . . . . ?
O2 Ca1 C2 O1 -119.0(8) . . . . ?
Zn2 Ca1 C2 O1 -162.1(6) . . . . ?
Zn1 Ca1 C2 O1 19.2(6) . . . . ?
O9 Ca1 C2 C3 -49.2(6) . . . . ?
O1 Ca1 C2 C3 137.8(10) . . . . ?
O5 Ca1 C2 C3 160.4(6) . . . . ?
O12 Ca1 C2 C3 13.0(7) . . . . ?
O7 Ca1 C2 C3 -120.9(6) . . . . ?
O6 Ca1 C2 C3 140.4(6) . . . . ?
O13 Ca1 C2 C3 78.8(6) . . . . ?
O8 Ca1 C2 C3 -111.4(6) . . . . ?
O2 Ca1 C2 C3 18.8(5) . . . . ?
Zn2 Ca1 C2 C3 -24.3(6) . . . . ?
Zn1 Ca1 C2 C3 157.0(7) . . . . ?
O9 Ca1 C2 C1 82.5(9) . . . . ?
O1 Ca1 C2 C1 -90.5(12) . . . . ?
O5 Ca1 C2 C1 -67.9(9) . . . . ?
O12 Ca1 C2 C1 144.7(9) . . . . ?
O7 Ca1 C2 C1 10.8(11) . . . . ?
O6 Ca1 C2 C1 -87.9(10) . . . . ?
O13 Ca1 C2 C1 -149.6(9) . . . . ?
O8 Ca1 C2 C1 20.3(9) . . . . ?
O2 Ca1 C2 C1 150.5(11) . . . . ?
Zn2 Ca1 C2 C1 107.3(9) . . . . ?
Zn1 Ca1 C2 C1 -71.3(9) . . . . ?
O1 C2 C3 O2 -0.3(13) . . . . ?
C1 C2 C3 O2 -174.1(8) . . . . ?
Ca1 C2 C3 O2 -31.6(8) . . . . ?
O1 C2 C3 C4 -179.6(9) . . . . ?
C1 C2 C3 C4 6.6(14) . . . . ?
Ca1 C2 C3 C4 149.1(9) . . . . ?
O2 C3 C4 C5 176.1(9) . . . . ?
C2 C3 C4 C5 -4.7(15) . . . . ?
C3 C4 C5 C6 0.6(15) . . . . ?
C4 C5 C6 C1 1.2(15) . . . . ?
C2 C1 C6 C5 0.7(15) . . . . ?
C8 C1 C6 C5 -177.1(9) . . . . ?
C3 C2 O1 Zn1 164.7(7) . . . . ?
C1 C2 O1 Zn1 -21.8(13) . . . . ?
Ca1 C2 O1 Zn1 -143.6(9) . . . . ?
C3 C2 O1 Ca1 -51.7(11) . . . . ?
C1 C2 O1 Ca1 121.8(8) . . . . ?
O14 Zn1 O1 C2 -96.8(8) . . . . ?
O5 Zn1 O1 C2 151.1(8) . . . . ?
N1 Zn1 O1 C2 26.5(8) . . . . ?
N2 Zn1 O1 C2 143.8(12) . . . . ?
Ca1 Zn1 O1 C2 146.8(9) . . . . ?
O14 Zn1 O1 Ca1 116.4(3) . . . . ?
O5 Zn1 O1 Ca1 4.3(3) . . . . ?
N1 Zn1 O1 Ca1 -120.3(3) . . . . ?
N2 Zn1 O1 Ca1 -3.0(14) . . . . ?
O9 Ca1 O1 C2 -7.3(7) . . . . ?
O5 Ca1 O1 C2 -155.6(7) . . . . ?
O12 Ca1 O1 C2 66.9(7) . . . . ?
O7 Ca1 O1 C2 -93.9(7) . . . . ?
O6 Ca1 O1 C2 -178.4(6) . . . . ?
O13 Ca1 O1 C2 122.7(7) . . . . ?
O8 Ca1 O1 C2 -60.4(7) . . . . ?
O2 Ca1 O1 C2 46.5(6) . . . . ?
Zn2 Ca1 O1 C2 22.1(8) . . . . ?
Zn1 Ca1 O1 C2 -151.7(8) . . . . ?
O9 Ca1 O1 Zn1 144.4(3) . . . . ?
O5 Ca1 O1 Zn1 -3.9(2) . . . . ?
O12 Ca1 O1 Zn1 -141.4(3) . . . . ?
O7 Ca1 O1 Zn1 57.8(4) . . . . ?
O6 Ca1 O1 Zn1 -26.7(4) . . . . ?
O13 Ca1 O1 Zn1 -85.6(3) . . . . ?
O8 Ca1 O1 Zn1 91.3(3) . . . . ?
O2 Ca1 O1 Zn1 -161.8(4) . . . . ?
C2 Ca1 O1 Zn1 151.7(8) . . . . ?
Zn2 Ca1 O1 Zn1 173.76(13) . . . . ?
C4 C3 O2 C7 -8.0(13) . . . . ?
C2 C3 O2 C7 172.7(8) . . . . ?
C4 C3 O2 Ca1 -146.4(8) . . . . ?
C2 C3 O2 Ca1 34.3(8) . . . . ?
O9 Ca1 O2 C3 83.2(5) . . . . ?
O1 Ca1 O2 C3 -41.8(5) . . . . ?
O5 Ca1 O2 C3 -65.9(6) . . . . ?
O12 Ca1 O2 C3 155.3(6) . . . . ?
O7 Ca1 O2 C3 63.8(7) . . . . ?
O6 Ca1 O2 C3 -158.7(5) . . . . ?
O13 Ca1 O2 C3 -139.0(6) . . . . ?
O8 Ca1 O2 C3 23.0(5) . . . . ?
C2 Ca1 O2 C3 -19.2(5) . . . . ?
Zn2 Ca1 O2 C3 119.1(5) . . . . ?
Zn1 Ca1 O2 C3 -51.9(5) . . . . ?
O9 Ca1 O2 C7 -49.7(7) . . . . ?
O1 Ca1 O2 C7 -174.7(8) . . . . ?
O5 Ca1 O2 C7 161.2(7) . . . . ?
O12 Ca1 O2 C7 22.4(7) . . . . ?
O7 Ca1 O2 C7 -69.1(9) . . . . ?
O6 Ca1 O2 C7 68.4(8) . . . . ?
O13 Ca1 O2 C7 88.1(7) . . . . ?
O8 Ca1 O2 C7 -109.9(7) . . . . ?
C2 Ca1 O2 C7 -152.1(8) . . . . ?
Zn2 Ca1 O2 C7 -13.8(7) . . . . ?
Zn1 Ca1 O2 C7 175.2(7) . . . . ?
C6 C1 C8 N1 -173.2(9) . . . . ?
C2 C1 C8 N1 9.1(16) . . . . ?
C1 C8 N1 O3 -174.9(9) . . . . ?
C1 C8 N1 Zn1 5.0(14) . . . . ?
O14 Zn1 N1 C8 74.1(9) . . . . ?
O1 Zn1 N1 C8 -17.2(8) . . . . ?
O5 Zn1 N1 C8 -94.4(8) . . . . ?
N2 Zn1 N1 C8 175.8(8) . . . . ?
Ca1 Zn1 N1 C8 -53.0(8) . . . . ?
O14 Zn1 N1 O3 -106.1(7) . . . . ?
O1 Zn1 N1 O3 162.7(7) . . . . ?
O5 Zn1 N1 O3 85.5(7) . . . . ?
N2 Zn1 N1 O3 -4.4(7) . . . . ?
Ca1 Zn1 N1 O3 126.9(6) . . . . ?
C8 N1 O3 C9 -119.1(9) . . . . ?
Zn1 N1 O3 C9 61.1(9) . . . . ?
N1 O3 C9 C10 -98.9(11) . . . . ?
O3 C9 C10 O4 91.2(12) . . . . ?
C9 C10 O4 N2 -77.6(11) . . . . ?
C10 O4 N2 C11 -124.5(10) . . . . ?
C10 O4 N2 Zn1 81.6(9) . . . . ?
O14 Zn1 N2 C11 -80.0(9) . . . . ?
O1 Zn1 N2 C11 39.1(17) . . . . ?
O5 Zn1 N2 C11 31.9(8) . . . . ?
N1 Zn1 N2 C11 155.0(8) . . . . ?
Ca1 Zn1 N2 C11 36.7(9) . . . . ?
O14 Zn1 N2 O4 69.1(7) . . . . ?
O1 Zn1 N2 O4 -171.8(9) . . . . ?
O5 Zn1 N2 O4 -178.9(7) . . . . ?
N1 Zn1 N2 O4 -55.8(7) . . . . ?
Ca1 Zn1 N2 O4 -174.1(5) . . . . ?
O4 N2 C11 C12 -176.4(9) . . . . ?
Zn1 N2 C11 C12 -24.5(15) . . . . ?
N2 C11 C12 C17 -178.9(11) . . . . ?
N2 C11 C12 C13 0.7(16) . . . . ?
C17 C12 C13 O5 -177.5(9) . . . . ?
C11 C12 C13 O5 2.9(15) . . . . ?
C17 C12 C13 C14 2.6(14) . . . . ?
C11 C12 C13 C14 -177.0(9) . . . . ?
O5 C13 C14 C15 177.2(9) . . . . ?
C12 C13 C14 C15 -2.9(14) . . . . ?
O5 C13 C14 O6 2.0(13) . . . . ?
C12 C13 C14 O6 -178.1(8) . . . . ?
O6 C14 C15 C16 176.3(10) . . . . ?
C13 C14 C15 C16 1.3(17) . . . . ?
C14 C15 C16 C17 0.7(19) . . . . ?
C15 C16 C17 C12 -0.9(19) . . . . ?
C13 C12 C17 C16 -0.8(17) . . . . ?
C11 C12 C17 C16 178.8(11) . . . . ?
C12 C13 O5 Zn1 19.1(13) . . . . ?
C14 C13 O5 Zn1 -161.0(7) . . . . ?
C12 C13 O5 Ca1 172.0(7) . . . . ?
C14 C13 O5 Ca1 -8.1(11) . . . . ?
O14 Zn1 O5 C13 63.1(8) . . . . ?
O1 Zn1 O5 C13 152.3(8) . . . . ?
N1 Zn1 O5 C13 -127.3(8) . . . . ?
N2 Zn1 O5 C13 -29.5(8) . . . . ?
Ca1 Zn1 O5 C13 156.5(9) . . . . ?
O14 Zn1 O5 Ca1 -93.4(3) . . . . ?
O1 Zn1 O5 Ca1 -4.2(3) . . . . ?
N1 Zn1 O5 Ca1 76.2(4) . . . . ?
N2 Zn1 O5 Ca1 174.0(3) . . . . ?
O9 Ca1 O5 C13 120.6(7) . . . . ?
O1 Ca1 O5 C13 -154.4(7) . . . . ?
O12 Ca1 O5 C13 -32.3(8) . . . . ?
O7 Ca1 O5 C13 72.1(7) . . . . ?
O6 Ca1 O5 C13 7.2(6) . . . . ?
O13 Ca1 O5 C13 -61.7(6) . . . . ?
O8 Ca1 O5 C13 135.4(7) . . . . ?
O2 Ca1 O5 C13 -132.7(6) . . . . ?
C2 Ca1 O5 C13 -163.1(7) . . . . ?
Zn2 Ca1 O5 C13 31.4(10) . . . . ?
Zn1 Ca1 O5 C13 -158.3(8) . . . . ?
O9 Ca1 O5 Zn1 -81.1(5) . . . . ?
O1 Ca1 O5 Zn1 3.9(2) . . . . ?
O12 Ca1 O5 Zn1 126.0(3) . . . . ?
O7 Ca1 O5 Zn1 -129.6(3) . . . . ?
O6 Ca1 O5 Zn1 165.5(3) . . . . ?
O13 Ca1 O5 Zn1 96.6(3) . . . . ?
O8 Ca1 O5 Zn1 -66.3(3) . . . . ?
O2 Ca1 O5 Zn1 25.6(4) . . . . ?
C2 Ca1 O5 Zn1 -4.8(3) . . . . ?
Zn2 Ca1 O5 Zn1 -170.3(4) . . . . ?
C15 C14 O6 C18 60.2(12) . . . . ?
C13 C14 O6 C18 -124.5(9) . . . . ?
C15 C14 O6 Ca1 -171.2(8) . . . . ?
C13 C14 O6 Ca1 4.1(10) . . . . ?
O9 Ca1 O6 C14 -152.5(6) . . . . ?
O1 Ca1 O6 C14 17.5(7) . . . . ?
O5 Ca1 O6 C14 -5.6(6) . . . . ?
O12 Ca1 O6 C14 150.1(6) . . . . ?
O7 Ca1 O6 C14 -97.8(6) . . . . ?
O13 Ca1 O6 C14 85.3(6) . . . . ?
O8 Ca1 O6 C14 -75.8(6) . . . . ?
O2 Ca1 O6 C14 106.2(6) . . . . ?
C2 Ca1 O6 C14 16.2(9) . . . . ?
Zn2 Ca1 O6 C14 -178.3(6) . . . . ?
Zn1 Ca1 O6 C14 2.6(6) . . . . ?
O9 Ca1 O6 C18 -21.6(7) . . . . ?
O1 Ca1 O6 C18 148.4(6) . . . . ?
O5 Ca1 O6 C18 125.3(6) . . . . ?
O12 Ca1 O6 C18 -79.0(6) . . . . ?
O7 Ca1 O6 C18 33.1(6) . . . . ?
O13 Ca1 O6 C18 -143.8(6) . . . . ?
O8 Ca1 O6 C18 55.2(6) . . . . ?
O2 Ca1 O6 C18 -122.9(6) . . . . ?
C2 Ca1 O6 C18 147.1(7) . . . . ?
Zn2 Ca1 O6 C18 -47.4(6) . . . . ?
Zn1 Ca1 O6 C18 133.5(6) . . . . ?
C14 O6 C18 C19 72.5(10) . . . . ?
Ca1 O6 C18 C19 -58.2(9) . . . . ?
O6 C18 C19 O7 49.8(11) . . . . ?
C18 C19 O7 C20 162.7(9) . . . . ?
C18 C19 O7 Ca1 -19.1(11) . . . . ?
O9 Ca1 O7 C19 127.8(8) . . . . ?
O1 Ca1 O7 C19 -130.8(7) . . . . ?
O5 Ca1 O7 C19 -75.0(7) . . . . ?
O12 Ca1 O7 C19 65.1(8) . . . . ?
O6 Ca1 O7 C19 -6.9(7) . . . . ?
O13 Ca1 O7 C19 -3.1(9) . . . . ?
O8 Ca1 O7 C19 -166.4(8) . . . . ?
O2 Ca1 O7 C19 146.6(7) . . . . ?
C2 Ca1 O7 C19 -157.1(7) . . . . ?
Zn2 Ca1 O7 C19 93.3(7) . . . . ?
Zn1 Ca1 O7 C19 -101.5(7) . . . . ?
O9 Ca1 O7 C20 -54.2(7) . . . . ?
O1 Ca1 O7 C20 47.1(8) . . . . ?
O5 Ca1 O7 C20 103.0(8) . . . . ?
O12 Ca1 O7 C20 -117.0(7) . . . . ?
O6 Ca1 O7 C20 171.0(8) . . . . ?
O13 Ca1 O7 C20 174.8(7) . . . . ?
O8 Ca1 O7 C20 11.5(7) . . . . ?
O2 Ca1 O7 C20 -35.5(10) . . . . ?
C2 Ca1 O7 C20 20.9(9) . . . . ?
Zn2 Ca1 O7 C20 -88.7(7) . . . . ?
Zn1 Ca1 O7 C20 76.5(7) . . . . ?
C19 O7 C20 C21 140.1(9) . . . . ?
Ca1 O7 C20 C21 -38.0(11) . . . . ?
O7 C20 C21 O8 53.6(11) . . . . ?
C20 C21 O8 C22 79.4(10) . . . . ?
C20 C21 O8 Ca1 -44.8(9) . . . . ?
O9 Ca1 O8 C22 -18.7(5) . . . . ?
O1 Ca1 O8 C22 101.7(6) . . . . ?
O5 Ca1 O8 C22 169.7(6) . . . . ?
O12 Ca1 O8 C22 -20.7(7) . . . . ?
O7 Ca1 O8 C22 -108.4(6) . . . . ?
O6 Ca1 O8 C22 -130.5(6) . . . . ?
O13 Ca1 O8 C22 111.0(8) . . . . ?
O2 Ca1 O8 C22 48.3(6) . . . . ?
C2 Ca1 O8 C22 80.4(6) . . . . ?
Zn2 Ca1 O8 C22 -27.9(6) . . . . ?
Zn1 Ca1 O8 C22 137.4(6) . . . . ?
O9 Ca1 O8 C21 108.2(6) . . . . ?
O1 Ca1 O8 C21 -131.4(6) . . . . ?
O5 Ca1 O8 C21 -63.5(6) . . . . ?
O12 Ca1 O8 C21 106.2(6) . . . . ?
O7 Ca1 O8 C21 18.5(6) . . . . ?
O6 Ca1 O8 C21 -3.6(7) . . . . ?
O13 Ca1 O8 C21 -122.2(8) . . . . ?
O2 Ca1 O8 C21 175.2(6) . . . . ?
C2 Ca1 O8 C21 -152.7(6) . . . . ?
Zn2 Ca1 O8 C21 99.0(6) . . . . ?
Zn1 Ca1 O8 C21 -95.7(6) . . . . ?
C21 O8 C22 C23 -109.0(10) . . . . ?
Ca1 O8 C22 C23 16.6(10) . . . . ?
C21 O8 C22 C27 74.8(11) . . . . ?
Ca1 O8 C22 C27 -159.6(8) . . . . ?
C27 C22 C23 O9 176.2(9) . . . . ?
O8 C22 C23 O9 0.1(14) . . . . ?
C27 C22 C23 C24 -1.0(15) . . . . ?
O8 C22 C23 C24 -177.0(8) . . . . ?
O9 C23 C24 C25 -176.5(9) . . . . ?
C22 C23 C24 C25 0.6(14) . . . . ?
O9 C23 C24 C28 -3.4(15) . . . . ?
C22 C23 C24 C28 173.6(9) . . . . ?
C23 C24 C25 C26 -0.2(14) . . . . ?
C28 C24 C25 C26 -173.6(9) . . . . ?
C24 C25 C26 C27 0.1(15) . . . . ?
C25 C26 C27 C22 -0.5(16) . . . . ?
C23 C22 C27 C26 0.9(16) . . . . ?
O8 C22 C27 C26 176.9(9) . . . . ?
C22 C23 O9 Zn2 164.8(7) . . . . ?
C24 C23 O9 Zn2 -18.2(14) . . . . ?
C22 C23 O9 Ca1 -22.9(12) . . . . ?
C24 C23 O9 Ca1 154.1(7) . . . . ?
O16 Zn2 O9 C23 -101.2(8) . . . . ?
O12 Zn2 O9 C23 157.3(8) . . . . ?
N3 Zn2 O9 C23 24.0(8) . . . . ?
N4 Zn2 O9 C23 112.1(11) . . . . ?
Ca1 Zn2 O9 C23 173.5(9) . . . . ?
O16 Zn2 O9 Ca1 85.3(3) . . . . ?
O12 Zn2 O9 Ca1 -16.2(3) . . . . ?
N3 Zn2 O9 Ca1 -149.5(3) . . . . ?
N4 Zn2 O9 Ca1 -61.4(10) . . . . ?
O1 Ca1 O9 C23 -35.6(8) . . . . ?
O5 Ca1 O9 C23 38.9(9) . . . . ?
O12 Ca1 O9 C23 -159.4(8) . . . . ?
O7 Ca1 O9 C23 88.2(7) . . . . ?
O6 Ca1 O9 C23 136.6(7) . . . . ?
O13 Ca1 O9 C23 -138.2(7) . . . . ?
O8 Ca1 O9 C23 22.3(7) . . . . ?
O2 Ca1 O9 C23 -81.2(7) . . . . ?
C2 Ca1 O9 C23 -38.3(7) . . . . ?
Zn2 Ca1 O9 C23 -174.0(9) . . . . ?
Zn1 Ca1 O9 C23 -9.5(8) . . . . ?
O1 Ca1 O9 Zn2 138.4(3) . . . . ?
O5 Ca1 O9 Zn2 -147.1(4) . . . . ?
O12 Ca1 O9 Zn2 14.6(3) . . . . ?
O7 Ca1 O9 Zn2 -97.8(3) . . . . ?
O6 Ca1 O9 Zn2 -49.4(4) . . . . ?
O13 Ca1 O9 Zn2 35.8(4) . . . . ?
O8 Ca1 O9 Zn2 -163.7(3) . . . . ?
O2 Ca1 O9 Zn2 92.8(3) . . . . ?
C2 Ca1 O9 Zn2 135.7(3) . . . . ?
Zn1 Ca1 O9 Zn2 164.50(13) . . . . ?
C23 C24 C28 N3 9.4(15) . . . . ?
C25 C24 C28 N3 -177.4(9) . . . . ?
C24 C28 N3 O10 -167.2(8) . . . . ?
C24 C28 N3 Zn2 5.7(14) . . . . ?
O16 Zn2 N3 C28 85.8(9) . . . . ?
O9 Zn2 N3 C28 -17.3(8) . . . . ?
O12 Zn2 N3 C28 -92.0(9) . . . . ?
N4 Zn2 N3 C28 -178.9(8) . . . . ?
Ca1 Zn2 N3 C28 -40.2(9) . . . . ?
O16 Zn2 N3 O10 -102.0(7) . . . . ?
O9 Zn2 N3 O10 154.9(6) . . . . ?
O12 Zn2 N3 O10 80.2(7) . . . . ?
N4 Zn2 N3 O10 -6.7(7) . . . . ?
Ca1 Zn2 N3 O10 132.0(5) . . . . ?
C28 N3 O10 C29 -108.6(9) . . . . ?
Zn2 N3 O10 C29 77.9(8) . . . . ?
N3 O10 C29 C30 -53.7(11) . . . . ?
O10 C29 C30 O11 -60.3(12) . . . . ?
C29 C30 O11 N4 90.7(10) . . . . ?
C30 O11 N4 C31 170.7(8) . . . . ?
C30 O11 N4 Zn2 -2.2(10) . . . . ?
O16 Zn2 N4 C31 -90.8(9) . . . . ?
O9 Zn2 N4 C31 56.8(15) . . . . ?
O12 Zn2 N4 C31 12.1(9) . . . . ?
N3 Zn2 N4 C31 143.6(9) . . . . ?
Ca1 Zn2 N4 C31 9.6(11) . . . . ?
O16 Zn2 N4 O11 80.6(7) . . . . ?
O9 Zn2 N4 O11 -131.8(9) . . . . ?
O12 Zn2 N4 O11 -176.5(7) . . . . ?
N3 Zn2 N4 O11 -45.0(7) . . . . ?
Ca1 Zn2 N4 O11 -179.0(5) . . . . ?
O11 N4 C31 C32 179.0(9) . . . . ?
Zn2 N4 C31 C32 -8.5(15) . . . . ?
N4 C31 C32 C33 -2.2(16) . . . . ?
N4 C31 C32 C37 179.9(10) . . . . ?
C37 C32 C33 O12 -177.4(9) . . . . ?
C31 C32 C33 O12 4.7(15) . . . . ?
C37 C32 C33 C34 3.5(14) . . . . ?
C31 C32 C33 C34 -174.4(9) . . . . ?
O12 C33 C34 O13 -6.5(12) . . . . ?
C32 C33 C34 O13 172.6(8) . . . . ?
O12 C33 C34 C35 175.8(9) . . . . ?
C32 C33 C34 C35 -5.1(14) . . . . ?
O13 C34 C35 C36 -174.8(9) . . . . ?
C33 C34 C35 C36 2.7(15) . . . . ?
C34 C35 C36 C37 1.6(16) . . . . ?
C35 C36 C37 C32 -3.1(16) . . . . ?
C33 C32 C37 C36 0.5(16) . . . . ?
C31 C32 C37 C36 178.5(10) . . . . ?
C32 C33 O12 Zn2 4.7(14) . . . . ?
C34 C33 O12 Zn2 -176.2(6) . . . . ?
C32 C33 O12 Ca1 169.2(7) . . . . ?
C34 C33 O12 Ca1 -11.8(11) . . . . ?
O16 Zn2 O12 C33 80.6(8) . . . . ?
O9 Zn2 O12 C33 -177.5(8) . . . . ?
N3 Zn2 O12 C33 -101.2(9) . . . . ?
N4 Zn2 O12 C33 -10.4(8) . . . . ?
Ca1 Zn2 O12 C33 166.8(10) . . . . ?
O16 Zn2 O12 Ca1 -86.2(3) . . . . ?
O9 Zn2 O12 Ca1 15.8(3) . . . . ?
N3 Zn2 O12 Ca1 92.0(4) . . . . ?
N4 Zn2 O12 Ca1 -177.2(3) . . . . ?
O9 Ca1 O12 C33 177.1(7) . . . . ?
O1 Ca1 O12 C33 83.1(7) . . . . ?
O5 Ca1 O12 C33 -17.3(8) . . . . ?
O7 Ca1 O12 C33 -113.0(7) . . . . ?
O6 Ca1 O12 C33 -53.5(7) . . . . ?
O13 Ca1 O12 C33 15.6(6) . . . . ?
O8 Ca1 O12 C33 179.1(6) . . . . ?
O2 Ca1 O12 C33 101.0(7) . . . . ?
C2 Ca1 O12 C33 105.3(7) . . . . ?
Zn2 Ca1 O12 C33 -168.4(8) . . . . ?
Zn1 Ca1 O12 C33 41.7(8) . . . . ?
O9 Ca1 O12 Zn2 -14.5(2) . . . . ?
O1 Ca1 O12 Zn2 -108.5(3) . . . . ?
O5 Ca1 O12 Zn2 151.1(3) . . . . ?
O7 Ca1 O12 Zn2 55.3(3) . . . . ?
O6 Ca1 O12 Zn2 114.9(3) . . . . ?
O13 Ca1 O12 Zn2 -176.0(3) . . . . ?
O8 Ca1 O12 Zn2 -12.5(4) . . . . ?
O2 Ca1 O12 Zn2 -90.6(3) . . . . ?
C2 Ca1 O12 Zn2 -86.4(3) . . . . ?
Zn1 Ca1 O12 Zn2 -149.88(19) . . . . ?
C35 C34 O13 C38 -0.3(13) . . . . ?
C33 C34 O13 C38 -177.9(8) . . . . ?
C35 C34 O13 Ca1 -162.7(8) . . . . ?
C33 C34 O13 Ca1 19.7(10) . . . . ?
O9 Ca1 O13 C34 -40.2(7) . . . . ?
O1 Ca1 O13 C34 -150.5(6) . . . . ?
O5 Ca1 O13 C34 141.3(6) . . . . ?
O12 Ca1 O13 C34 -18.2(6) . . . . ?
O7 Ca1 O13 C34 69.6(7) . . . . ?
O6 Ca1 O13 C34 73.3(6) . . . . ?
O8 Ca1 O13 C34 -159.2(7) . . . . ?
O2 Ca1 O13 C34 -94.2(6) . . . . ?
C2 Ca1 O13 C34 -132.1(6) . . . . ?
Zn2 Ca1 O13 C34 -20.5(6) . . . . ?
Zn1 Ca1 O13 C34 175.3(6) . . . . ?
O9 Ca1 O13 C38 159.2(7) . . . . ?
O1 Ca1 O13 C38 48.9(7) . . . . ?
O5 Ca1 O13 C38 -19.3(7) . . . . ?
O12 Ca1 O13 C38 -178.8(8) . . . . ?
O7 Ca1 O13 C38 -91.0(7) . . . . ?
O6 Ca1 O13 C38 -87.3(7) . . . . ?
O8 Ca1 O13 C38 40.2(11) . . . . ?
O2 Ca1 O13 C38 105.1(7) . . . . ?
C2 Ca1 O13 C38 67.3(7) . . . . ?
Zn2 Ca1 O13 C38 178.9(7) . . . . ?
Zn1 Ca1 O13 C38 14.7(7) . . . . ?
O1 Zn1 O14 C39 98.9(8) . . . . ?
O5 Zn1 O14 C39 -179.8(7) . . . . ?
N1 Zn1 O14 C39 10.6(9) . . . . ?
N2 Zn1 O14 C39 -93.7(8) . . . . ?
Ca1 Zn1 O14 C39 136.8(7) . . . . ?
Zn1 O14 C39 O15 11.0(14) . . . . ?
Zn1 O14 C39 C40 -170.1(7) . . . . ?
O9 Zn2 O16 C41 57.2(8) . . . . ?
O12 Zn2 O16 C41 141.7(7) . . . . ?
N3 Zn2 O16 C41 -36.6(9) . . . . ?
N4 Zn2 O16 C41 -132.7(8) . . . . ?
Ca1 Zn2 O16 C41 98.8(7) . . . . ?
Zn2 O16 C41 O17 3.3(14) . . . . ?
Zn2 O16 C41 C42 -179.2(7) . . . . ?
O26 Ca2 Zn3 O22 -129.2(4) . . . . ?
O18 Ca2 Zn3 O22 179.9(4) . . . . ?
O29 Ca2 Zn3 O22 116.6(5) . . . . ?
O24 Ca2 Zn3 O22 -44.2(4) . . . . ?
O30 Ca2 Zn3 O22 83.6(4) . . . . ?
O23 Ca2 Zn3 O22 19.0(4) . . . . ?
O25 Ca2 Zn3 O22 -99.3(4) . . . . ?
O19 Ca2 Zn3 O22 164.5(4) . . . . ?
C44 Ca2 Zn3 O22 -168.0(4) . . . . ?
Zn4 Ca2 Zn3 O22 -150.9(4) . . . . ?
O26 Ca2 Zn3 O18 50.9(4) . . . . ?
O22 Ca2 Zn3 O18 -179.9(4) . . . . ?
O29 Ca2 Zn3 O18 -63.3(5) . . . . ?
O24 Ca2 Zn3 O18 135.9(4) . . . . ?
O30 Ca2 Zn3 O18 -96.3(3) . . . . ?
O23 Ca2 Zn3 O18 -160.9(3) . . . . ?
O25 Ca2 Zn3 O18 80.8(3) . . . . ?
O19 Ca2 Zn3 O18 -15.4(3) . . . . ?
C44 Ca2 Zn3 O18 12.1(4) . . . . ?
Zn4 Ca2 Zn3 O18 29.2(4) . . . . ?
O26 Ca2 Zn3 O31 105.4(4) . . . . ?
O18 Ca2 Zn3 O31 54.6(4) . . . . ?
O22 Ca2 Zn3 O31 -125.3(4) . . . . ?
O29 Ca2 Zn3 O31 -8.7(5) . . . . ?
O24 Ca2 Zn3 O31 -169.5(3) . . . . ?
O30 Ca2 Zn3 O31 -41.7(3) . . . . ?
O23 Ca2 Zn3 O31 -106.3(3) . . . . ?
O25 Ca2 Zn3 O31 135.3(3) . . . . ?
O19 Ca2 Zn3 O31 39.1(3) . . . . ?
C44 Ca2 Zn3 O31 66.7(4) . . . . ?
Zn4 Ca2 Zn3 O31 83.8(4) . . . . ?
O26 Ca2 Zn3 N5 -11.2(4) . . . . ?
O18 Ca2 Zn3 N5 -62.1(4) . . . . ?
O22 Ca2 Zn3 N5 118.0(4) . . . . ?
O29 Ca2 Zn3 N5 -125.4(5) . . . . ?
O24 Ca2 Zn3 N5 73.8(3) . . . . ?
O30 Ca2 Zn3 N5 -158.4(3) . . . . ?
O23 Ca2 Zn3 N5 137.0(3) . . . . ?
O25 Ca2 Zn3 N5 18.7(3) . . . . ?
O19 Ca2 Zn3 N5 -77.5(3) . . . . ?
C44 Ca2 Zn3 N5 -50.0(4) . . . . ?
Zn4 Ca2 Zn3 N5 -32.9(4) . . . . ?
O26 Ca2 Zn3 N6 -113.5(4) . . . . ?
O18 Ca2 Zn3 N6 -164.4(4) . . . . ?
O22 Ca2 Zn3 N6 15.7(4) . . . . ?
O29 Ca2 Zn3 N6 132.3(5) . . . . ?
O24 Ca2 Zn3 N6 -28.5(3) . . . . ?
O30 Ca2 Zn3 N6 99.3(3) . . . . ?
O23 Ca2 Zn3 N6 34.7(3) . . . . ?
O25 Ca2 Zn3 N6 -83.6(3) . . . . ?
O19 Ca2 Zn3 N6 -179.9(3) . . . . ?
C44 Ca2 Zn3 N6 -152.3(4) . . . . ?
Zn4 Ca2 Zn3 N6 -135.2(3) . . . . ?
O26 Ca2 Zn4 O29 -155.7(5) . . . . ?
O18 Ca2 Zn4 O29 -104.2(4) . . . . ?
O22 Ca2 Zn4 O29 113.1(7) . . . . ?
O24 Ca2 Zn4 O29 123.6(3) . . . . ?
O30 Ca2 Zn4 O29 0.7(3) . . . . ?
O23 Ca2 Zn4 O29 65.8(3) . . . . ?
O25 Ca2 Zn4 O29 -173.3(3) . . . . ?
O19 Ca2 Zn4 O29 -78.4(3) . . . . ?
C44 Ca2 Zn4 O29 -110.2(4) . . . . ?
Zn3 Ca2 Zn4 O29 -124.6(4) . . . . ?
O18 Ca2 Zn4 O26 51.6(4) . . . . ?
O22 Ca2 Zn4 O26 -91.2(7) . . . . ?
O29 Ca2 Zn4 O26 155.7(5) . . . . ?
O24 Ca2 Zn4 O26 -80.7(4) . . . . ?
O30 Ca2 Zn4 O26 156.4(4) . . . . ?
O23 Ca2 Zn4 O26 -138.5(4) . . . . ?
O25 Ca2 Zn4 O26 -17.6(4) . . . . ?
O19 Ca2 Zn4 O26 77.3(4) . . . . ?
C44 Ca2 Zn4 O26 45.5(4) . . . . ?
Zn3 Ca2 Zn4 O26 31.1(4) . . . . ?
O26 Ca2 Zn4 O33 108.0(4) . . . . ?
O18 Ca2 Zn4 O33 159.6(3) . . . . ?
O22 Ca2 Zn4 O33 16.8(6) . . . . ?
O29 Ca2 Zn4 O33 -96.3(4) . . . . ?
O24 Ca2 Zn4 O33 27.4(3) . . . . ?
O30 Ca2 Zn4 O33 -95.6(3) . . . . ?
O23 Ca2 Zn4 O33 -30.5(3) . . . . ?
O25 Ca2 Zn4 O33 90.4(3) . . . . ?
O19 Ca2 Zn4 O33 -174.7(3) . . . . ?
C44 Ca2 Zn4 O33 153.5(3) . . . . ?
Zn3 Ca2 Zn4 O33 139.1(3) . . . . ?
O26 Ca2 Zn4 N7 -42.1(4) . . . . ?
O18 Ca2 Zn4 N7 9.5(4) . . . . ?
O22 Ca2 Zn4 N7 -133.3(6) . . . . ?
O29 Ca2 Zn4 N7 113.6(4) . . . . ?
O24 Ca2 Zn4 N7 -122.7(3) . . . . ?
O30 Ca2 Zn4 N7 114.3(3) . . . . ?
O23 Ca2 Zn4 N7 179.4(3) . . . . ?
O25 Ca2 Zn4 N7 -59.7(3) . . . . ?
O19 Ca2 Zn4 N7 35.2(3) . . . . ?
C44 Ca2 Zn4 N7 3.4(4) . . . . ?
Zn3 Ca2 Zn4 N7 -10.9(4) . . . . ?
O26 Ca2 Zn4 N8 -157.8(5) . . . . ?
O18 Ca2 Zn4 N8 -106.2(4) . . . . ?
O22 Ca2 Zn4 N8 111.0(7) . . . . ?
O29 Ca2 Zn4 N8 -2.0(4) . . . . ?
O24 Ca2 Zn4 N8 121.6(4) . . . . ?
O30 Ca2 Zn4 N8 -1.4(4) . . . . ?
O23 Ca2 Zn4 N8 63.7(4) . . . . ?
O25 Ca2 Zn4 N8 -175.4(4) . . . . ?
O19 Ca2 Zn4 N8 -80.5(3) . . . . ?
C44 Ca2 Zn4 N8 -112.3(4) . . . . ?
Zn3 Ca2 Zn4 N8 -126.6(4) . . . . ?
C48 C43 C44 O18 177.8(9) . . . . ?
C50 C43 C44 O18 4.5(16) . . . . ?
C48 C43 C44 C45 2.0(14) . . . . ?
C50 C43 C44 C45 -171.3(9) . . . . ?
C48 C43 C44 Ca2 126.8(10) . . . . ?
C50 C43 C44 Ca2 -46.5(15) . . . . ?
O26 Ca2 C44 O18 -169.9(8) . . . . ?
O22 Ca2 C44 O18 -26.0(7) . . . . ?
O29 Ca2 C44 O18 130.9(7) . . . . ?
O24 Ca2 C44 O18 -105.3(7) . . . . ?
O30 Ca2 C44 O18 63.3(8) . . . . ?
O23 Ca2 C44 O18 -6.0(10) . . . . ?
O25 Ca2 C44 O18 -107.9(8) . . . . ?
O19 Ca2 C44 O18 118.6(8) . . . . ?
Zn4 Ca2 C44 O18 166.5(7) . . . . ?
Zn3 Ca2 C44 O18 -19.5(6) . . . . ?
O26 Ca2 C44 C45 54.6(6) . . . . ?
O18 Ca2 C44 C45 -135.6(11) . . . . ?
O22 Ca2 C44 C45 -161.6(6) . . . . ?
O29 Ca2 C44 C45 -4.7(7) . . . . ?
O24 Ca2 C44 C45 119.1(6) . . . . ?
O30 Ca2 C44 C45 -72.3(6) . . . . ?
O23 Ca2 C44 C45 -141.6(6) . . . . ?
O25 Ca2 C44 C45 116.5(6) . . . . ?
O19 Ca2 C44 C45 -17.0(5) . . . . ?
Zn4 Ca2 C44 C45 30.9(6) . . . . ?
Zn3 Ca2 C44 C45 -155.1(7) . . . . ?
O26 Ca2 C44 C43 -78.5(10) . . . . ?
O18 Ca2 C44 C43 91.4(13) . . . . ?
O22 Ca2 C44 C43 65.3(10) . . . . ?
O29 Ca2 C44 C43 -137.8(10) . . . . ?
O24 Ca2 C44 C43 -13.9(12) . . . . ?
O30 Ca2 C44 C43 154.6(10) . . . . ?
O23 Ca2 C44 C43 85.4(11) . . . . ?
O25 Ca2 C44 C43 -16.6(10) . . . . ?
O19 Ca2 C44 C43 -150.1(12) . . . . ?
Zn4 Ca2 C44 C43 -102.2(10) . . . . ?
Zn3 Ca2 C44 C43 71.9(10) . . . . ?
O18 C44 C45 O19 -2.0(13) . . . . ?
C43 C44 C45 O19 174.0(9) . . . . ?
Ca2 C44 C45 O19 28.9(8) . . . . ?
O18 C44 C45 C46 179.9(10) . . . . ?
C43 C44 C45 C46 -4.0(15) . . . . ?
Ca2 C44 C45 C46 -149.1(10) . . . . ?
O19 C45 C46 C47 -175.4(10) . . . . ?
C44 C45 C46 C47 2.4(17) . . . . ?
C45 C46 C47 C48 1.3(17) . . . . ?
C46 C47 C48 C43 -3.4(17) . . . . ?
C44 C43 C48 C47 1.7(17) . . . . ?
C50 C43 C48 C47 175.2(11) . . . . ?
C45 C44 O18 Zn3 -163.0(7) . . . . ?
C43 C44 O18 Zn3 21.2(14) . . . . ?
Ca2 C44 O18 Zn3 144.1(10) . . . . ?
C45 C44 O18 Ca2 52.9(11) . . . . ?
C43 C44 O18 Ca2 -122.9(9) . . . . ?
O22 Zn3 O18 C44 -148.1(8) . . . . ?
O31 Zn3 O18 C44 73.2(8) . . . . ?
N5 Zn3 O18 C44 -26.5(8) . . . . ?
N6 Zn3 O18 C44 -100.2(12) . . . . ?
Ca2 Zn3 O18 C44 -148.0(9) . . . . ?
O22 Zn3 O18 Ca2 -0.1(3) . . . . ?
O31 Zn3 O18 Ca2 -138.8(3) . . . . ?
N5 Zn3 O18 Ca2 121.5(3) . . . . ?
N6 Zn3 O18 Ca2 47.8(11) . . . . ?
O26 Ca2 O18 C44 10.4(8) . . . . ?
O22 Ca2 O18 C44 151.7(8) . . . . ?
O29 Ca2 O18 C44 -59.8(8) . . . . ?
O24 Ca2 O18 C44 91.7(8) . . . . ?
O30 Ca2 O18 C44 -120.8(7) . . . . ?
O23 Ca2 O18 C44 176.1(7) . . . . ?
O25 Ca2 O18 C44 63.8(7) . . . . ?
O19 Ca2 O18 C44 -47.0(7) . . . . ?
Zn4 Ca2 O18 C44 -16.4(8) . . . . ?
Zn3 Ca2 O18 C44 151.6(9) . . . . ?
O26 Ca2 O18 Zn3 -141.3(3) . . . . ?
O22 Ca2 O18 Zn3 0.1(3) . . . . ?
O29 Ca2 O18 Zn3 148.5(3) . . . . ?
O24 Ca2 O18 Zn3 -59.9(4) . . . . ?
O30 Ca2 O18 Zn3 87.5(3) . . . . ?
O23 Ca2 O18 Zn3 24.4(4) . . . . ?
O25 Ca2 O18 Zn3 -87.8(3) . . . . ?
O19 Ca2 O18 Zn3 161.3(4) . . . . ?
C44 Ca2 O18 Zn3 -151.6(9) . . . . ?
Zn4 Ca2 O18 Zn3 -168.04(14) . . . . ?
C46 C45 O19 C49 3.5(15) . . . . ?
C44 C45 O19 C49 -174.5(9) . . . . ?
C46 C45 O19 Ca2 146.0(10) . . . . ?
C44 C45 O19 Ca2 -32.0(9) . . . . ?
O26 Ca2 O19 C45 -80.6(6) . . . . ?
O18 Ca2 O19 C45 40.0(5) . . . . ?
O22 Ca2 O19 C45 60.2(6) . . . . ?
O29 Ca2 O19 C45 -150.5(6) . . . . ?
O24 Ca2 O19 C45 -73.4(7) . . . . ?
O30 Ca2 O19 C45 145.4(6) . . . . ?
O23 Ca2 O19 C45 149.4(6) . . . . ?
O25 Ca2 O19 C45 -22.6(6) . . . . ?
C44 Ca2 O19 C45 17.9(5) . . . . ?
Zn4 Ca2 O19 C45 -115.6(6) . . . . ?
Zn3 Ca2 O19 C45 50.4(5) . . . . ?
O26 Ca2 O19 C49 56.7(8) . . . . ?
O18 Ca2 O19 C49 177.3(9) . . . . ?
O22 Ca2 O19 C49 -162.5(8) . . . . ?
O29 Ca2 O19 C49 -13.2(8) . . . . ?
O24 Ca2 O19 C49 63.9(10) . . . . ?
O30 Ca2 O19 C49 -77.3(8) . . . . ?
O23 Ca2 O19 C49 -73.3(9) . . . . ?
O25 Ca2 O19 C49 114.7(8) . . . . ?
C44 Ca2 O19 C49 155.2(9) . . . . ?
Zn4 Ca2 O19 C49 21.7(8) . . . . ?
Zn3 Ca2 O19 C49 -172.3(8) . . . . ?
C48 C43 C50 N5 171.6(10) . . . . ?
C44 C43 C50 N5 -15.1(17) . . . . ?
C43 C50 N5 O20 172.3(9) . . . . ?
C43 C50 N5 Zn3 -0.7(16) . . . . ?
O22 Zn3 N5 C50 94.4(10) . . . . ?
O18 Zn3 N5 C50 16.5(9) . . . . ?
O31 Zn3 N5 C50 -81.5(10) . . . . ?
N6 Zn3 N5 C50 -179.8(10) . . . . ?
Ca2 Zn3 N5 C50 52.0(10) . . . . ?
O22 Zn3 N5 O20 -78.0(8) . . . . ?
O18 Zn3 N5 O20 -155.9(7) . . . . ?
O31 Zn3 N5 O20 106.2(7) . . . . ?
N6 Zn3 N5 O20 7.8(7) . . . . ?
Ca2 Zn3 N5 O20 -120.3(7) . . . . ?
C50 N5 O20 C51 104.5(10) . . . . ?
Zn3 N5 O20 C51 -81.8(9) . . . . ?
N5 O20 C51 C52 58.4(14) . . . . ?
O20 C51 C52 O21 53.9(15) . . . . ?
C51 C52 O21 N6 -85.7(12) . . . . ?
C52 O21 N6 C53 -170.8(9) . . . . ?
C52 O21 N6 Zn3 -1.0(12) . . . . ?
O22 Zn3 N6 C53 -23.7(9) . . . . ?
O18 Zn3 N6 C53 -71.1(14) . . . . ?
O31 Zn3 N6 C53 115.5(9) . . . . ?
N5 Zn3 N6 C53 -144.1(9) . . . . ?
Ca2 Zn3 N6 C53 -34.0(10) . . . . ?
O22 Zn3 N6 O21 167.9(8) . . . . ?
O18 Zn3 N6 O21 120.5(11) . . . . ?
O31 Zn3 N6 O21 -52.9(8) . . . . ?
N5 Zn3 N6 O21 47.5(8) . . . . ?
Ca2 Zn3 N6 O21 157.6(6) . . . . ?
O21 N6 C53 C54 176.5(10) . . . . ?
Zn3 N6 C53 C54 6.3(15) . . . . ?
N6 C53 C54 C59 -169.3(10) . . . . ?
N6 C53 C54 C55 14.5(17) . . . . ?
C59 C54 C55 O22 178.0(9) . . . . ?
C53 C54 C55 O22 -5.8(16) . . . . ?
C59 C54 C55 C56 -3.4(14) . . . . ?
C53 C54 C55 C56 172.8(10) . . . . ?
O22 C55 C56 C57 -178.2(10) . . . . ?
C54 C55 C56 C57 3.1(15) . . . . ?
O22 C55 C56 O23 -3.0(14) . . . . ?
C54 C55 C56 O23 178.3(9) . . . . ?
O23 C56 C57 C58 -175.9(9) . . . . ?
C55 C56 C57 C58 -1.2(16) . . . . ?
C56 C57 C58 C59 -0.6(16) . . . . ?
C57 C58 C59 C54 0.2(16) . . . . ?
C55 C54 C59 C58 1.8(16) . . . . ?
C53 C54 C59 C58 -174.6(10) . . . . ?
C54 C55 O22 Zn3 -25.0(14) . . . . ?
C56 C55 O22 Zn3 156.4(7) . . . . ?
C54 C55 O22 Ca2 178.8(7) . . . . ?
C56 C55 O22 Ca2 0.2(13) . . . . ?
O18 Zn3 O22 C55 -159.6(8) . . . . ?
O31 Zn3 O22 C55 -65.4(10) . . . . ?
N5 Zn3 O22 C55 120.9(8) . . . . ?
N6 Zn3 O22 C55 32.9(8) . . . . ?
Ca2 Zn3 O22 C55 -159.7(10) . . . . ?
O18 Zn3 O22 Ca2 0.1(3) . . . . ?
O31 Zn3 O22 Ca2 94.3(5) . . . . ?
N5 Zn3 O22 Ca2 -79.5(4) . . . . ?
N6 Zn3 O22 Ca2 -167.4(3) . . . . ?
O26 Ca2 O22 C55 -116.7(8) . . . . ?
O18 Ca2 O22 C55 160.4(8) . . . . ?
O29 Ca2 O22 C55 33.2(10) . . . . ?
O24 Ca2 O22 C55 -61.2(7) . . . . ?
O30 Ca2 O22 C55 62.5(7) . . . . ?
O23 Ca2 O22 C55 1.5(7) . . . . ?
O25 Ca2 O22 C55 -126.5(8) . . . . ?
O19 Ca2 O22 C55 142.3(7) . . . . ?
C44 Ca2 O22 C55 170.1(8) . . . . ?
Zn4 Ca2 O22 C55 -50.8(11) . . . . ?
Zn3 Ca2 O22 C55 160.4(9) . . . . ?
O26 Ca2 O22 Zn3 82.9(5) . . . . ?
O18 Ca2 O22 Zn3 -0.1(3) . . . . ?
O29 Ca2 O22 Zn3 -127.2(4) . . . . ?
O24 Ca2 O22 Zn3 138.4(3) . . . . ?
O30 Ca2 O22 Zn3 -98.0(3) . . . . ?
O23 Ca2 O22 Zn3 -159.0(4) . . . . ?
O25 Ca2 O22 Zn3 73.1(3) . . . . ?
O19 Ca2 O22 Zn3 -18.2(4) . . . . ?
C44 Ca2 O22 Zn3 9.7(3) . . . . ?
Zn4 Ca2 O22 Zn3 148.8(4) . . . . ?
C57 C56 O23 C60 -53.4(13) . . . . ?
C55 C56 O23 C60 131.4(9) . . . . ?
C57 C56 O23 Ca2 179.3(8) . . . . ?
C55 C56 O23 Ca2 4.2(11) . . . . ?
O26 Ca2 O23 C56 134.7(6) . . . . ?
O18 Ca2 O23 C56 -27.9(7) . . . . ?
O22 Ca2 O23 C56 -3.0(6) . . . . ?
O29 Ca2 O23 C56 -167.2(6) . . . . ?
O24 Ca2 O23 C56 93.5(7) . . . . ?
O30 Ca2 O23 C56 -106.8(7) . . . . ?
O25 Ca2 O23 C56 59.8(7) . . . . ?
O19 Ca2 O23 C56 -111.2(7) . . . . ?
C44 Ca2 O23 C56 -25.2(9) . . . . ?
Zn4 Ca2 O23 C56 162.2(6) . . . . ?
Zn3 Ca2 O23 C56 -14.3(6) . . . . ?
O26 Ca2 O23 C60 2.8(7) . . . . ?
O18 Ca2 O23 C60 -159.7(6) . . . . ?
O22 Ca2 O23 C60 -134.8(6) . . . . ?
O29 Ca2 O23 C60 61.0(6) . . . . ?
O24 Ca2 O23 C60 -38.3(6) . . . . ?
O30 Ca2 O23 C60 121.3(6) . . . . ?
O25 Ca2 O23 C60 -72.1(6) . . . . ?
O19 Ca2 O23 C60 117.0(6) . . . . ?
C44 Ca2 O23 C60 -157.0(6) . . . . ?
Zn4 Ca2 O23 C60 30.4(6) . . . . ?
Zn3 Ca2 O23 C60 -146.2(6) . . . . ?
C56 O23 C60 C61 -70.2(11) . . . . ?
Ca2 O23 C60 C61 61.9(9) . . . . ?
O23 C60 C61 O24 -48.2(11) . . . . ?
C60 C61 O24 C62 -173.7(8) . . . . ?
C60 C61 O24 Ca2 10.4(11) . . . . ?
O26 Ca2 O24 C61 -131.8(8) . . . . ?
O18 Ca2 O24 C61 133.2(7) . . . . ?
O22 Ca2 O24 C61 79.7(8) . . . . ?
O29 Ca2 O24 C61 -69.0(8) . . . . ?
O30 Ca2 O24 C61 -7.0(9) . . . . ?
O23 Ca2 O24 C61 15.2(7) . . . . ?
O25 Ca2 O24 C61 162.6(8) . . . . ?
O19 Ca2 O24 C61 -138.9(7) . . . . ?
C44 Ca2 O24 C61 159.9(7) . . . . ?
Zn4 Ca2 O24 C61 -97.0(7) . . . . ?
Zn3 Ca2 O24 C61 102.2(7) . . . . ?
O26 Ca2 O24 C62 52.6(7) . . . . ?
O18 Ca2 O24 C62 -42.4(9) . . . . ?
O22 Ca2 O24 C62 -95.9(8) . . . . ?
O29 Ca2 O24 C62 115.4(7) . . . . ?
O30 Ca2 O24 C62 177.4(7) . . . . ?
O23 Ca2 O24 C62 -160.5(8) . . . . ?
O25 Ca2 O24 C62 -13.1(7) . . . . ?
O19 Ca2 O24 C62 45.4(10) . . . . ?
C44 Ca2 O24 C62 -15.7(9) . . . . ?
Zn4 Ca2 O24 C62 87.4(7) . . . . ?
Zn3 Ca2 O24 C62 -73.4(7) . . . . ?
C61 O24 C62 C63 -136.2(9) . . . . ?
Ca2 O24 C62 C63 39.8(11) . . . . ?
O24 C62 C63 O25 -56.2(12) . . . . ?
C62 C63 O25 C64 -77.6(11) . . . . ?
C62 C63 O25 Ca2 44.2(9) . . . . ?
O26 Ca2 O25 C64 22.4(6) . . . . ?
O18 Ca2 O25 C64 -95.2(6) . . . . ?
O22 Ca2 O25 C64 -164.4(6) . . . . ?
O29 Ca2 O25 C64 28.7(7) . . . . ?
O24 Ca2 O25 C64 108.0(6) . . . . ?
O30 Ca2 O25 C64 -117.4(11) . . . . ?
O23 Ca2 O25 C64 141.2(6) . . . . ?
O19 Ca2 O25 C64 -44.0(6) . . . . ?
C44 Ca2 O25 C64 -74.3(6) . . . . ?
Zn4 Ca2 O25 C64 33.4(6) . . . . ?
Zn3 Ca2 O25 C64 -131.3(6) . . . . ?
O26 Ca2 O25 C63 -102.9(6) . . . . ?
O18 Ca2 O25 C63 139.5(6) . . . . ?
O22 Ca2 O25 C63 70.3(6) . . . . ?
O29 Ca2 O25 C63 -96.6(6) . . . . ?
O24 Ca2 O25 C63 -17.3(6) . . . . ?
O30 Ca2 O25 C63 117.2(12) . . . . ?
O23 Ca2 O25 C63 15.9(6) . . . . ?
O19 Ca2 O25 C63 -169.3(6) . . . . ?
C44 Ca2 O25 C63 160.4(7) . . . . ?
Zn4 Ca2 O25 C63 -91.9(6) . . . . ?
Zn3 Ca2 O25 C63 103.4(6) . . . . ?
C63 O25 C64 C69 -80.1(12) . . . . ?
Ca2 O25 C64 C69 158.2(8) . . . . ?
C63 O25 C64 C65 102.2(11) . . . . ?
Ca2 O25 C64 C65 -19.5(10) . . . . ?
C69 C64 C65 O26 -178.1(10) . . . . ?
O25 C64 C65 O26 -0.4(14) . . . . ?
C69 C64 C65 C66 -1.0(16) . . . . ?
O25 C64 C65 C66 176.7(9) . . . . ?
O26 C65 C66 C67 178.1(10) . . . . ?
C64 C65 C66 C67 1.2(15) . . . . ?
O26 C65 C66 C70 2.8(16) . . . . ?
C64 C65 C66 C70 -174.1(10) . . . . ?
C65 C66 C67 C68 -1.1(16) . . . . ?
C70 C66 C67 C68 174.4(10) . . . . ?
C66 C67 C68 C69 0.8(16) . . . . ?
C65 C64 C69 C68 0.6(17) . . . . ?
O25 C64 C69 C68 -176.9(10) . . . . ?
C67 C68 C69 C64 -0.5(16) . . . . ?
C64 C65 O26 Zn4 -160.6(7) . . . . ?
C66 C65 O26 Zn4 22.5(14) . . . . ?
C64 C65 O26 Ca2 28.1(13) . . . . ?
C66 C65 O26 Ca2 -148.8(8) . . . . ?
O29 Zn4 O26 C65 -156.3(9) . . . . ?
O33 Zn4 O26 C65 107.4(9) . . . . ?
N7 Zn4 O26 C65 -29.8(9) . . . . ?
N8 Zn4 O26 C65 -106.2(12) . . . . ?
Ca2 Zn4 O26 C65 -172.6(10) . . . . ?
O29 Zn4 O26 Ca2 16.3(3) . . . . ?
O33 Zn4 O26 Ca2 -80.0(4) . . . . ?
N7 Zn4 O26 Ca2 142.8(4) . . . . ?
N8 Zn4 O26 Ca2 66.4(10) . . . . ?
O18 Ca2 O26 C65 32.5(8) . . . . ?
O22 Ca2 O26 C65 -38.0(10) . . . . ?
O29 Ca2 O26 C65 158.4(9) . . . . ?
O24 Ca2 O26 C65 -96.2(8) . . . . ?
O30 Ca2 O26 C65 143.0(7) . . . . ?
O23 Ca2 O26 C65 -133.5(8) . . . . ?
O25 Ca2 O26 C65 -27.1(7) . . . . ?
O19 Ca2 O26 C65 79.7(8) . . . . ?
C44 Ca2 O26 C65 36.2(8) . . . . ?
Zn4 Ca2 O26 C65 172.9(10) . . . . ?
Zn3 Ca2 O26 C65 5.7(9) . . . . ?
O18 Ca2 O26 Zn4 -140.5(3) . . . . ?
O22 Ca2 O26 Zn4 149.0(3) . . . . ?
O29 Ca2 O26 Zn4 -14.5(3) . . . . ?
O24 Ca2 O26 Zn4 90.9(3) . . . . ?
O30 Ca2 O26 Zn4 -29.9(5) . . . . ?
O23 Ca2 O26 Zn4 53.6(4) . . . . ?
O25 Ca2 O26 Zn4 160.0(4) . . . . ?
O19 Ca2 O26 Zn4 -93.2(3) . . . . ?
C44 Ca2 O26 Zn4 -136.8(4) . . . . ?
Zn3 Ca2 O26 Zn4 -167.22(16) . . . . ?
C67 C66 C70 N7 176.7(11) . . . . ?
C65 C66 C70 N7 -7.9(17) . . . . ?
C66 C70 N7 O27 169.2(10) . . . . ?
C66 C70 N7 Zn4 -12.1(17) . . . . ?
O29 Zn4 N7 C70 99.1(10) . . . . ?
O26 Zn4 N7 C70 24.6(10) . . . . ?
O33 Zn4 N7 C70 -83.3(11) . . . . ?
N8 Zn4 N7 C70 -173.3(10) . . . . ?
Ca2 Zn4 N7 C70 50.5(10) . . . . ?
O29 Zn4 N7 O27 -82.3(8) . . . . ?
O26 Zn4 N7 O27 -156.7(8) . . . . ?
O33 Zn4 N7 O27 95.4(8) . . . . ?
N8 Zn4 N7 O27 5.3(8) . . . . ?
Ca2 Zn4 N7 O27 -130.9(7) . . . . ?
C70 N7 O27 C71 99.0(11) . . . . ?
Zn4 N7 O27 C71 -79.9(9) . . . . ?
N7 O27 C71 C72 54.9(12) . . . . ?
O27 C71 C72 O28 60.1(13) . . . . ?
C71 C72 O28 N8 -90.1(11) . . . . ?
C72 O28 N8 C73 -176.7(10) . . . . ?
C72 O28 N8 Zn4 -1.5(11) . . . . ?
O29 Zn4 N8 C73 -11.9(9) . . . . ?
O26 Zn4 N8 C73 -61.2(14) . . . . ?
O33 Zn4 N8 C73 86.8(9) . . . . ?
N7 Zn4 N8 C73 -136.6(9) . . . . ?
Ca2 Zn4 N8 C73 -10.6(10) . . . . ?
O29 Zn4 N8 O28 173.6(8) . . . . ?
O26 Zn4 N8 O28 124.4(10) . . . . ?
O33 Zn4 N8 O28 -87.7(8) . . . . ?
N7 Zn4 N8 O28 49.0(8) . . . . ?
Ca2 Zn4 N8 O28 175.0(6) . . . . ?
O28 N8 C73 C74 179.7(10) . . . . ?
Zn4 N8 C73 C74 4.5(16) . . . . ?
N8 C73 C74 C75 6.7(17) . . . . ?
N8 C73 C74 C79 -175.0(11) . . . . ?
C79 C74 C75 O29 176.9(10) . . . . ?
C73 C74 C75 O29 -4.9(16) . . . . ?
C79 C74 C75 C76 -3.6(14) . . . . ?
C73 C74 C75 C76 174.7(10) . . . . ?
O29 C75 C76 C77 -175.5(10) . . . . ?
C74 C75 C76 C77 4.9(15) . . . . ?
O29 C75 C76 O30 6.2(13) . . . . ?
C74 C75 C76 O30 -173.4(8) . . . . ?
O30 C76 C77 C78 175.7(10) . . . . ?
C75 C76 C77 C78 -2.3(16) . . . . ?
C76 C77 C78 C79 -1.8(17) . . . . ?
C77 C78 C79 C74 3.0(18) . . . . ?
C75 C74 C79 C78 -0.2(16) . . . . ?
C73 C74 C79 C78 -178.6(11) . . . . ?
C74 C75 O29 Zn4 -9.0(14) . . . . ?
C76 C75 O29 Zn4 171.4(7) . . . . ?
C74 C75 O29 Ca2 -170.2(7) . . . . ?
C76 C75 O29 Ca2 10.2(12) . . . . ?
O26 Zn4 O29 C75 -179.8(8) . . . . ?
O33 Zn4 O29 C75 -74.7(8) . . . . ?
N7 Zn4 O29 C75 103.6(8) . . . . ?
N8 Zn4 O29 C75 14.3(8) . . . . ?
Ca2 Zn4 O29 C75 -164.1(9) . . . . ?
O26 Zn4 O29 Ca2 -15.6(3) . . . . ?
O33 Zn4 O29 Ca2 89.4(3) . . . . ?
N7 Zn4 O29 Ca2 -92.2(4) . . . . ?
N8 Zn4 O29 Ca2 178.4(3) . . . . ?
O26 Ca2 O29 C75 179.7(8) . . . . ?
O18 Ca2 O29 C75 -91.5(7) . . . . ?
O22 Ca2 O29 C75 19.3(10) . . . . ?
O24 Ca2 O29 C75 110.0(7) . . . . ?
O30 Ca2 O29 C75 -14.1(7) . . . . ?
O23 Ca2 O29 C75 47.7(7) . . . . ?
O25 Ca2 O29 C75 173.6(7) . . . . ?
O19 Ca2 O29 C75 -102.6(7) . . . . ?
C44 Ca2 O29 C75 -111.4(7) . . . . ?
Zn4 Ca2 O29 C75 165.2(9) . . . . ?
Zn3 Ca2 O29 C75 -51.7(9) . . . . ?
O26 Ca2 O29 Zn4 14.5(3) . . . . ?
O18 Ca2 O29 Zn4 103.3(3) . . . . ?
O22 Ca2 O29 Zn4 -145.9(4) . . . . ?
O24 Ca2 O29 Zn4 -55.2(3) . . . . ?
O30 Ca2 O29 Zn4 -179.2(4) . . . . ?
O23 Ca2 O29 Zn4 -117.5(3) . . . . ?
O25 Ca2 O29 Zn4 8.4(4) . . . . ?
O19 Ca2 O29 Zn4 92.2(3) . . . . ?
C44 Ca2 O29 Zn4 83.4(3) . . . . ?
Zn3 Ca2 O29 Zn4 143.1(2) . . . . ?
C77 C76 O30 C80 9.6(14) . . . . ?
C75 C76 O30 C80 -172.2(9) . . . . ?
C77 C76 O30 Ca2 163.4(9) . . . . ?
C75 C76 O30 Ca2 -18.3(11) . . . . ?
O26 Ca2 O30 C76 32.6(8) . . . . ?
O18 Ca2 O30 C76 145.8(7) . . . . ?
O22 Ca2 O30 C76 -146.8(7) . . . . ?
O29 Ca2 O30 C76 16.7(6) . . . . ?
O24 Ca2 O30 C76 -63.7(7) . . . . ?
O23 Ca2 O30 C76 -85.5(7) . . . . ?
O25 Ca2 O30 C76 167.0(10) . . . . ?
O19 Ca2 O30 C76 92.0(7) . . . . ?
C44 Ca2 O30 C76 127.2(7) . . . . ?
Zn4 Ca2 O30 C76 16.3(7) . . . . ?
Zn3 Ca2 O30 C76 -179.7(6) . . . . ?
O26 Ca2 O30 C80 -175.0(6) . . . . ?
O18 Ca2 O30 C80 -61.8(7) . . . . ?
O22 Ca2 O30 C80 5.6(7) . . . . ?
O29 Ca2 O30 C80 169.1(7) . . . . ?
O24 Ca2 O30 C80 88.7(7) . . . . ?
O23 Ca2 O30 C80 66.9(7) . . . . ?
O25 Ca2 O30 C80 -40.6(15) . . . . ?
O19 Ca2 O30 C80 -115.6(7) . . . . ?
C44 Ca2 O30 C80 -80.4(7) . . . . ?
Zn4 Ca2 O30 C80 168.7(7) . . . . ?
Zn3 Ca2 O30 C80 -27.3(7) . . . . ?
O22 Zn3 O31 C81 25.5(10) . . . . ?
O18 Zn3 O31 C81 113.6(8) . . . . ?
N5 Zn3 O31 C81 -159.9(8) . . . . ?
N6 Zn3 O31 C81 -68.4(8) . . . . ?
Ca2 Zn3 O31 C81 80.9(8) . . . . ?
Zn3 O31 C81 O32 -7.9(14) . . . . ?
Zn3 O31 C81 C82 172.2(10) . . . . ?
O29 Zn4 O33 C83 -154.3(7) . . . . ?
O26 Zn4 O33 C83 -71.8(8) . . . . ?
N7 Zn4 O33 C83 27.7(9) . . . . ?
N8 Zn4 O33 C83 118.3(7) . . . . ?
Ca2 Zn4 O33 C83 -111.6(7) . . . . ?
Zn4 O33 C83 O34 -0.6(14) . . . . ?
Zn4 O33 C83 C84 179.8(8) . . . . ?
O43 Ca3 Zn5 O48 -141.0(3) . . . . ?
O35 Ca3 Zn5 O48 -87.1(4) . . . . ?
O39 Ca3 Zn5 O48 89.6(4) . . . . ?
O46 Ca3 Zn5 O48 -14.9(5) . . . . ?
O41 Ca3 Zn5 O48 135.8(3) . . . . ?
O47 Ca3 Zn5 O48 7.0(3) . . . . ?
O40 Ca3 Zn5 O48 73.5(3) . . . . ?
O42 Ca3 Zn5 O48 -165.5(3) . . . . ?
O36 Ca3 Zn5 O48 -74.0(3) . . . . ?
C86 Ca3 Zn5 O48 -99.7(3) . . . . ?
Zn6 Ca3 Zn5 O48 -126.0(4) . . . . ?
O43 Ca3 Zn5 O39 129.4(4) . . . . ?
O35 Ca3 Zn5 O39 -176.6(4) . . . . ?
O46 Ca3 Zn5 O39 -104.4(5) . . . . ?
O41 Ca3 Zn5 O39 46.2(3) . . . . ?
O47 Ca3 Zn5 O39 -82.5(3) . . . . ?
O40 Ca3 Zn5 O39 -16.1(3) . . . . ?
O42 Ca3 Zn5 O39 105.0(3) . . . . ?
O36 Ca3 Zn5 O39 -163.6(3) . . . . ?
C86 Ca3 Zn5 O39 170.8(4) . . . . ?
Zn6 Ca3 Zn5 O39 144.5(4) . . . . ?
O43 Ca3 Zn5 O35 -54.0(4) . . . . ?
O39 Ca3 Zn5 O35 176.6(4) . . . . ?
O46 Ca3 Zn5 O35 72.2(5) . . . . ?
O41 Ca3 Zn5 O35 -137.2(3) . . . . ?
O47 Ca3 Zn5 O35 94.1(3) . . . . ?
O40 Ca3 Zn5 O35 160.5(3) . . . . ?
O42 Ca3 Zn5 O35 -78.4(3) . . . . ?
O36 Ca3 Zn5 O35 13.1(3) . . . . ?
C86 Ca3 Zn5 O35 -12.6(3) . . . . ?
Zn6 Ca3 Zn5 O35 -38.9(4) . . . . ?
O43 Ca3 Zn5 N9 7.3(4) . . . . ?
O35 Ca3 Zn5 N9 61.2(4) . . . . ?
O39 Ca3 Zn5 N9 -122.1(4) . . . . ?
O46 Ca3 Zn5 N9 133.4(5) . . . . ?
O41 Ca3 Zn5 N9 -75.9(3) . . . . ?
O47 Ca3 Zn5 N9 155.3(3) . . . . ?
O40 Ca3 Zn5 N9 -138.2(3) . . . . ?
O42 Ca3 Zn5 N9 -17.2(3) . . . . ?
O36 Ca3 Zn5 N9 74.3(3) . . . . ?
C86 Ca3 Zn5 N9 48.6(3) . . . . ?
Zn6 Ca3 Zn5 N9 22.3(4) . . . . ?
O43 Ca3 Zn5 N10 113.5(4) . . . . ?
O35 Ca3 Zn5 N10 167.5(4) . . . . ?
O39 Ca3 Zn5 N10 -15.9(4) . . . . ?
O46 Ca3 Zn5 N10 -120.3(5) . . . . ?
O41 Ca3 Zn5 N10 30.3(3) . . . . ?
O47 Ca3 Zn5 N10 -98.4(3) . . . . ?
O40 Ca3 Zn5 N10 -32.0(3) . . . . ?
O42 Ca3 Zn5 N10 89.1(3) . . . . ?
O36 Ca3 Zn5 N10 -179.5(3) . . . . ?
C86 Ca3 Zn5 N10 154.9(4) . . . . ?
Zn6 Ca3 Zn5 N10 128.6(4) . . . . ?
O43 Ca3 Zn6 O50 -104.4(4) . . . . ?
O35 Ca3 Zn6 O50 -153.9(3) . . . . ?
O39 Ca3 Zn6 O50 -1.2(5) . . . . ?
O46 Ca3 Zn6 O50 101.2(4) . . . . ?
O41 Ca3 Zn6 O50 -23.6(3) . . . . ?
O47 Ca3 Zn6 O50 102.4(3) . . . . ?
O40 Ca3 Zn6 O50 35.5(3) . . . . ?
O42 Ca3 Zn6 O50 -87.1(3) . . . . ?
O36 Ca3 Zn6 O50 -178.1(3) . . . . ?
C86 Ca3 Zn6 O50 -147.7(3) . . . . ?
Zn5 Ca3 Zn6 O50 -125.0(3) . . . . ?
O35 Ca3 Zn6 O43 -49.6(4) . . . . ?
O39 Ca3 Zn6 O43 103.2(6) . . . . ?
O46 Ca3 Zn6 O43 -154.4(4) . . . . ?
O41 Ca3 Zn6 O43 80.8(4) . . . . ?
O47 Ca3 Zn6 O43 -153.2(4) . . . . ?
O40 Ca3 Zn6 O43 139.9(4) . . . . ?
O42 Ca3 Zn6 O43 17.2(3) . . . . ?
O36 Ca3 Zn6 O43 -73.8(3) . . . . ?
C86 Ca3 Zn6 O43 -43.3(4) . . . . ?
Zn5 Ca3 Zn6 O43 -20.6(4) . . . . ?
O43 Ca3 Zn6 O46 154.4(4) . . . . ?
O35 Ca3 Zn6 O46 104.8(4) . . . . ?
O39 Ca3 Zn6 O46 -102.4(6) . . . . ?
O41 Ca3 Zn6 O46 -124.8(3) . . . . ?
O47 Ca3 Zn6 O46 1.2(3) . . . . ?
O40 Ca3 Zn6 O46 -65.7(3) . . . . ?
O42 Ca3 Zn6 O46 171.6(3) . . . . ?
O36 Ca3 Zn6 O46 80.6(3) . . . . ?
C86 Ca3 Zn6 O46 111.1(4) . . . . ?
Zn5 Ca3 Zn6 O46 133.8(4) . . . . ?
O43 Ca3 Zn6 N11 36.1(4) . . . . ?
O35 Ca3 Zn6 N11 -13.4(4) . . . . ?
O39 Ca3 Zn6 N11 139.3(5) . . . . ?
O46 Ca3 Zn6 N11 -118.3(4) . . . . ?
O41 Ca3 Zn6 N11 117.0(3) . . . . ?
O47 Ca3 Zn6 N11 -117.0(3) . . . . ?
O40 Ca3 Zn6 N11 176.0(3) . . . . ?
O42 Ca3 Zn6 N11 53.4(3) . . . . ?
O36 Ca3 Zn6 N11 -37.6(3) . . . . ?
C86 Ca3 Zn6 N11 -7.2(3) . . . . ?
Zn5 Ca3 Zn6 N11 15.6(4) . . . . ?
O43 Ca3 Zn6 N12 156.4(4) . . . . ?
O35 Ca3 Zn6 N12 106.8(4) . . . . ?
O39 Ca3 Zn6 N12 -100.5(6) . . . . ?
O46 Ca3 Zn6 N12 1.9(4) . . . . ?
O41 Ca3 Zn6 N12 -122.8(3) . . . . ?
O47 Ca3 Zn6 N12 3.2(4) . . . . ?
O40 Ca3 Zn6 N12 -63.8(3) . . . . ?
O42 Ca3 Zn6 N12 173.6(3) . . . . ?
O36 Ca3 Zn6 N12 82.6(3) . . . . ?
C86 Ca3 Zn6 N12 113.0(4) . . . . ?
Zn5 Ca3 Zn6 N12 135.8(4) . . . . ?
C90 C85 C86 O35 -178.6(9) . . . . ?
C92 C85 C86 O35 -4.9(15) . . . . ?
C90 C85 C86 C87 -5.6(14) . . . . ?
C92 C85 C86 C87 168.2(9) . . . . ?
C90 C85 C86 Ca3 -125.6(10) . . . . ?
C92 C85 C86 Ca3 48.2(15) . . . . ?
O43 Ca3 C86 O35 170.9(7) . . . . ?
O39 Ca3 C86 O35 25.0(7) . . . . ?
O46 Ca3 C86 O35 -130.3(6) . . . . ?
O41 Ca3 C86 O35 99.6(7) . . . . ?
O47 Ca3 C86 O35 -62.3(7) . . . . ?
O40 Ca3 C86 O35 6.7(9) . . . . ?
O42 Ca3 C86 O35 110.9(7) . . . . ?
O36 Ca3 C86 O35 -121.9(7) . . . . ?
Zn5 Ca3 C86 O35 20.0(6) . . . . ?
Zn6 Ca3 C86 O35 -167.2(6) . . . . ?
O43 Ca3 C86 C85 79.8(10) . . . . ?
O35 Ca3 C86 C85 -91.1(13) . . . . ?
O39 Ca3 C86 C85 -66.1(10) . . . . ?
O46 Ca3 C86 C85 138.6(10) . . . . ?
O41 Ca3 C86 C85 8.5(12) . . . . ?
O47 Ca3 C86 C85 -153.5(10) . . . . ?
O40 Ca3 C86 C85 -84.4(11) . . . . ?
O42 Ca3 C86 C85 19.8(10) . . . . ?
O36 Ca3 C86 C85 146.9(12) . . . . ?
Zn5 Ca3 C86 C85 -71.2(10) . . . . ?
Zn6 Ca3 C86 C85 101.7(10) . . . . ?
O43 Ca3 C86 C87 -49.3(6) . . . . ?
O35 Ca3 C86 C87 139.8(10) . . . . ?
O39 Ca3 C86 C87 164.8(6) . . . . ?
O46 Ca3 C86 C87 9.4(6) . . . . ?
O41 Ca3 C86 C87 -120.6(5) . . . . ?
O47 Ca3 C86 C87 77.4(6) . . . . ?
O40 Ca3 C86 C87 146.5(5) . . . . ?
O42 Ca3 C86 C87 -109.3(6) . . . . ?
O36 Ca3 C86 C87 17.8(5) . . . . ?
Zn5 Ca3 C86 C87 159.7(6) . . . . ?
Zn6 Ca3 C86 C87 -27.4(6) . . . . ?
O35 C86 C87 O36 -0.4(12) . . . . ?
C85 C86 C87 O36 -173.8(8) . . . . ?
Ca3 C86 C87 O36 -29.5(7) . . . . ?
O35 C86 C87 C88 -178.4(9) . . . . ?
C85 C86 C87 C88 8.2(14) . . . . ?
Ca3 C86 C87 C88 152.5(9) . . . . ?
O36 C87 C88 C89 176.4(9) . . . . ?
C86 C87 C88 C89 -5.8(16) . . . . ?
C87 C88 C89 C90 0.7(16) . . . . ?
C88 C89 C90 C85 1.8(16) . . . . ?
C86 C85 C90 C89 0.9(16) . . . . ?
C92 C85 C90 C89 -173.2(10) . . . . ?
C85 C86 O35 Zn5 -17.1(13) . . . . ?
C87 C86 O35 Zn5 170.0(6) . . . . ?
Ca3 C86 O35 Zn5 -142.4(9) . . . . ?
C85 C86 O35 Ca3 125.4(9) . . . . ?
C87 C86 O35 Ca3 -47.5(10) . . . . ?
O48 Zn5 O35 C86 -111.0(8) . . . . ?
O39 Zn5 O35 C86 148.4(8) . . . . ?
N9 Zn5 O35 C86 23.3(8) . . . . ?
N10 Zn5 O35 C86 103.3(13) . . . . ?
Ca3 Zn5 O35 C86 146.1(9) . . . . ?
O48 Zn5 O35 Ca3 102.9(3) . . . . ?
O39 Zn5 O35 Ca3 2.2(3) . . . . ?
N9 Zn5 O35 Ca3 -122.8(3) . . . . ?
N10 Zn5 O35 Ca3 -42.8(12) . . . . ?
O43 Ca3 O35 C86 -9.6(7) . . . . ?
O39 Ca3 O35 C86 -152.8(7) . . . . ?
O46 Ca3 O35 C86 62.7(7) . . . . ?
O41 Ca3 O35 C86 -95.8(7) . . . . ?
O47 Ca3 O35 C86 120.9(7) . . . . ?
O40 Ca3 O35 C86 -175.6(6) . . . . ?
O42 Ca3 O35 C86 -60.4(7) . . . . ?
O36 Ca3 O35 C86 44.7(6) . . . . ?
Zn5 Ca3 O35 C86 -150.8(8) . . . . ?
Zn6 Ca3 O35 C86 16.3(8) . . . . ?
O43 Ca3 O35 Zn5 141.2(3) . . . . ?
O39 Ca3 O35 Zn5 -2.0(2) . . . . ?
O46 Ca3 O35 Zn5 -146.5(3) . . . . ?
O41 Ca3 O35 Zn5 55.0(4) . . . . ?
O47 Ca3 O35 Zn5 -88.3(3) . . . . ?
O40 Ca3 O35 Zn5 -24.8(4) . . . . ?
O42 Ca3 O35 Zn5 90.4(3) . . . . ?
O36 Ca3 O35 Zn5 -164.5(4) . . . . ?
C86 Ca3 O35 Zn5 150.8(8) . . . . ?
Zn6 Ca3 O35 Zn5 167.05(13) . . . . ?
C88 C87 O36 C91 -5.0(14) . . . . ?
C86 C87 O36 C91 177.1(8) . . . . ?
C88 C87 O36 Ca3 -147.8(9) . . . . ?
C86 C87 O36 Ca3 34.2(8) . . . . ?
O43 Ca3 O36 C87 86.0(6) . . . . ?
O35 Ca3 O36 C87 -40.2(5) . . . . ?
O39 Ca3 O36 C87 -59.5(6) . . . . ?
O46 Ca3 O36 C87 153.5(6) . . . . ?
O41 Ca3 O36 C87 67.9(7) . . . . ?
O47 Ca3 O36 C87 -141.7(6) . . . . ?
O40 Ca3 O36 C87 -151.4(5) . . . . ?
O42 Ca3 O36 C87 25.3(6) . . . . ?
C86 Ca3 O36 C87 -19.1(5) . . . . ?
Zn5 Ca3 O36 C87 -48.8(5) . . . . ?
Zn6 Ca3 O36 C87 119.2(5) . . . . ?
O43 Ca3 O36 C91 -52.8(7) . . . . ?
O35 Ca3 O36 C91 -179.0(8) . . . . ?
O39 Ca3 O36 C91 161.7(7) . . . . ?
O46 Ca3 O36 C91 14.6(7) . . . . ?
O41 Ca3 O36 C91 -70.9(9) . . . . ?
O47 Ca3 O36 C91 79.5(7) . . . . ?
O40 Ca3 O36 C91 69.8(8) . . . . ?
O42 Ca3 O36 C91 -113.5(7) . . . . ?
C86 Ca3 O36 C91 -157.9(8) . . . . ?
Zn5 Ca3 O36 C91 172.3(7) . . . . ?
Zn6 Ca3 O36 C91 -19.7(7) . . . . ?
C90 C85 C92 N9 -174.9(10) . . . . ?
C86 C85 C92 N9 11.1(16) . . . . ?
C85 C92 N9 O37 -170.8(9) . . . . ?
C85 C92 N9 Zn5 4.7(16) . . . . ?
O48 Zn5 N9 C92 82.5(10) . . . . ?
O39 Zn5 N9 C92 -95.2(9) . . . . ?
O35 Zn5 N9 C92 -17.1(9) . . . . ?
N10 Zn5 N9 C92 177.4(9) . . . . ?
Ca3 Zn5 N9 C92 -52.6(9) . . . . ?
O48 Zn5 N9 O37 -102.4(7) . . . . ?
O39 Zn5 N9 O37 80.0(7) . . . . ?
O35 Zn5 N9 O37 158.1(7) . . . . ?
N10 Zn5 N9 O37 -7.4(7) . . . . ?
Ca3 Zn5 N9 O37 122.6(6) . . . . ?
C92 N9 O37 C93 -101.8(9) . . . . ?
Zn5 N9 O37 C93 82.3(8) . . . . ?
N9 O37 C93 C94 -59.7(11) . . . . ?
O37 C93 C94 O38 -53.9(12) . . . . ?
C93 C94 O38 N10 90.9(10) . . . . ?
C94 O38 N10 C95 164.7(8) . . . . ?
C94 O38 N10 Zn5 -7.3(10) . . . . ?
O48 Zn5 N10 C95 -77.4(8) . . . . ?
O39 Zn5 N10 C95 24.2(8) . . . . ?
O35 Zn5 N10 C95 68.9(15) . . . . ?
N9 Zn5 N10 C95 148.0(8) . . . . ?
Ca3 Zn5 N10 C95 34.7(9) . . . . ?
O48 Zn5 N10 O38 93.5(7) . . . . ?
O39 Zn5 N10 O38 -164.9(7) . . . . ?
O35 Zn5 N10 O38 -120.2(11) . . . . ?
N9 Zn5 N10 O38 -41.1(7) . . . . ?
Ca3 Zn5 N10 O38 -154.5(6) . . . . ?
O38 N10 C95 C96 177.0(8) . . . . ?
Zn5 N10 C95 C96 -10.7(13) . . . . ?
N10 C95 C96 C97 -9.7(15) . . . . ?
N10 C95 C96 C101 173.9(9) . . . . ?
C101 C96 C97 O39 -178.4(8) . . . . ?
C95 C96 C97 O39 5.3(15) . . . . ?
C101 C96 C97 C98 1.6(13) . . . . ?
C95 C96 C97 C98 -174.7(9) . . . . ?
O39 C97 C98 C99 179.4(9) . . . . ?
C96 C97 C98 C99 -0.6(14) . . . . ?
O39 C97 C98 O40 0.8(13) . . . . ?
C96 C97 C98 O40 -179.2(8) . . . . ?
O40 C98 C99 C100 178.3(9) . . . . ?
C97 C98 C99 C100 -0.3(15) . . . . ?
C98 C99 C100 C101 0.2(15) . . . . ?
C99 C100 C101 C96 0.8(15) . . . . ?
C97 C96 C101 C100 -1.7(14) . . . . ?
C95 C96 C101 C100 174.9(9) . . . . ?
C96 C97 O39 Zn5 21.3(13) . . . . ?
C98 C97 O39 Zn5 -158.7(7) . . . . ?
C96 C97 O39 Ca3 -178.9(7) . . . . ?
C98 C97 O39 Ca3 1.1(12) . . . . ?
O48 Zn5 O39 C97 61.7(8) . . . . ?
O35 Zn5 O39 C97 160.6(8) . . . . ?
N9 Zn5 O39 C97 -120.0(7) . . . . ?
N10 Zn5 O39 C97 -29.8(8) . . . . ?
Ca3 Zn5 O39 C97 162.8(9) . . . . ?
O48 Zn5 O39 Ca3 -101.1(3) . . . . ?
O35 Zn5 O39 Ca3 -2.2(3) . . . . ?
N9 Zn5 O39 Ca3 77.2(4) . . . . ?
N10 Zn5 O39 Ca3 167.4(3) . . . . ?
O43 Ca3 O39 C97 108.2(7) . . . . ?
O35 Ca3 O39 C97 -161.6(7) . . . . ?
O46 Ca3 O39 C97 -29.3(9) . . . . ?
O41 Ca3 O39 C97 62.0(7) . . . . ?
O47 Ca3 O39 C97 -65.7(7) . . . . ?
O40 Ca3 O39 C97 -1.5(6) . . . . ?
O42 Ca3 O39 C97 127.5(7) . . . . ?
O36 Ca3 O39 C97 -143.9(6) . . . . ?
C86 Ca3 O39 C97 -171.0(7) . . . . ?
Zn5 Ca3 O39 C97 -163.6(8) . . . . ?
Zn6 Ca3 O39 C97 39.6(9) . . . . ?
O43 Ca3 O39 Zn5 -88.2(5) . . . . ?
O35 Ca3 O39 Zn5 2.0(2) . . . . ?
O46 Ca3 O39 Zn5 134.3(4) . . . . ?
O41 Ca3 O39 Zn5 -134.4(3) . . . . ?
O47 Ca3 O39 Zn5 97.9(3) . . . . ?
O40 Ca3 O39 Zn5 162.1(4) . . . . ?
O42 Ca3 O39 Zn5 -68.9(3) . . . . ?
O36 Ca3 O39 Zn5 19.7(4) . . . . ?
C86 Ca3 O39 Zn5 -7.4(3) . . . . ?
Zn6 Ca3 O39 Zn5 -156.8(3) . . . . ?
C99 C98 O40 C102 53.6(13) . . . . ?
C97 C98 O40 C102 -127.8(9) . . . . ?
C99 C98 O40 Ca3 179.4(7) . . . . ?
C97 C98 O40 Ca3 -2.0(10) . . . . ?
O43 Ca3 O40 C98 -139.0(6) . . . . ?
O35 Ca3 O40 C98 25.2(7) . . . . ?
O39 Ca3 O40 C98 1.8(6) . . . . ?
O46 Ca3 O40 C98 166.0(6) . . . . ?
O41 Ca3 O40 C98 -90.2(6) . . . . ?
O47 Ca3 O40 C98 102.2(6) . . . . ?
O42 Ca3 O40 C98 -63.4(6) . . . . ?
O36 Ca3 O40 C98 112.7(7) . . . . ?
C86 Ca3 O40 C98 22.2(8) . . . . ?
Zn5 Ca3 O40 C98 11.5(6) . . . . ?
Zn6 Ca3 O40 C98 -163.5(6) . . . . ?
O43 Ca3 O40 C102 -8.2(7) . . . . ?
O35 Ca3 O40 C102 156.1(6) . . . . ?
O39 Ca3 O40 C102 132.6(6) . . . . ?
O46 Ca3 O40 C102 -63.2(6) . . . . ?
O41 Ca3 O40 C102 40.6(6) . . . . ?
O47 Ca3 O40 C102 -127.0(6) . . . . ?
O42 Ca3 O40 C102 67.4(6) . . . . ?
O36 Ca3 O40 C102 -116.5(6) . . . . ?
C86 Ca3 O40 C102 153.0(6) . . . . ?
Zn5 Ca3 O40 C102 142.4(6) . . . . ?
Zn6 Ca3 O40 C102 -32.6(6) . . . . ?
C98 O40 C102 C103 68.8(11) . . . . ?
Ca3 O40 C102 C103 -62.3(9) . . . . ?
O40 C102 C103 O41 44.5(11) . . . . ?
C102 C103 O41 C104 168.8(8) . . . . ?
C102 C103 O41 Ca3 -3.5(11) . . . . ?
O43 Ca3 O41 C103 117.9(8) . . . . ?
O35 Ca3 O41 C103 -139.0(7) . . . . ?
O39 Ca3 O41 C103 -87.1(7) . . . . ?
O46 Ca3 O41 C103 56.9(7) . . . . ?
O47 Ca3 O41 C103 -6.9(8) . . . . ?
O40 Ca3 O41 C103 -21.1(7) . . . . ?
O42 Ca3 O41 C103 -176.0(8) . . . . ?
O36 Ca3 O41 C103 135.7(7) . . . . ?
C86 Ca3 O41 C103 -165.0(7) . . . . ?
Zn5 Ca3 O41 C103 -110.8(7) . . . . ?
Zn6 Ca3 O41 C103 84.4(7) . . . . ?
O43 Ca3 O41 C104 -53.9(7) . . . . ?
O35 Ca3 O41 C104 49.2(8) . . . . ?
O39 Ca3 O41 C104 101.1(7) . . . . ?
O46 Ca3 O41 C104 -114.9(7) . . . . ?
O47 Ca3 O41 C104 -178.7(6) . . . . ?
O40 Ca3 O41 C104 167.1(8) . . . . ?
O42 Ca3 O41 C104 12.2(7) . . . . ?
O36 Ca3 O41 C104 -36.1(9) . . . . ?
C86 Ca3 O41 C104 23.2(8) . . . . ?
Zn5 Ca3 O41 C104 77.4(7) . . . . ?
Zn6 Ca3 O41 C104 -87.4(7) . . . . ?
C103 O41 C104 C105 149.0(9) . . . . ?
Ca3 O41 C104 C105 -38.4(10) . . . . ?
O41 C104 C105 O42 55.6(11) . . . . ?
C104 C105 O42 C106 79.2(10) . . . . ?
C104 C105 O42 Ca3 -45.4(9) . . . . ?
O43 Ca3 O42 C105 104.7(6) . . . . ?
O35 Ca3 O42 C105 -131.0(7) . . . . ?
O39 Ca3 O42 C105 -63.1(6) . . . . ?
O46 Ca3 O42 C105 100.1(7) . . . . ?
O41 Ca3 O42 C105 17.9(6) . . . . ?
O47 Ca3 O42 C105 -125.8(10) . . . . ?
O40 Ca3 O42 C105 -8.0(7) . . . . ?
O36 Ca3 O42 C105 174.1(6) . . . . ?
C86 Ca3 O42 C105 -151.9(7) . . . . ?
Zn5 Ca3 O42 C105 -95.2(6) . . . . ?
Zn6 Ca3 O42 C105 94.3(6) . . . . ?
O43 Ca3 O42 C106 -22.6(6) . . . . ?
O35 Ca3 O42 C106 101.7(6) . . . . ?
O39 Ca3 O42 C106 169.6(6) . . . . ?
O46 Ca3 O42 C106 -27.2(7) . . . . ?
O41 Ca3 O42 C106 -109.4(6) . . . . ?
O47 Ca3 O42 C106 106.9(10) . . . . ?
O40 Ca3 O42 C106 -135.4(6) . . . . ?
O36 Ca3 O42 C106 46.8(6) . . . . ?
C86 Ca3 O42 C106 80.8(6) . . . . ?
Zn5 Ca3 O42 C106 137.5(6) . . . . ?
Zn6 Ca3 O42 C106 -33.0(6) . . . . ?
C105 O42 C106 C111 79.2(12) . . . . ?
Ca3 O42 C106 C111 -156.3(8) . . . . ?
C105 O42 C106 C107 -104.1(10) . . . . ?
Ca3 O42 C106 C107 20.3(10) . . . . ?
C111 C106 C107 O43 176.5(9) . . . . ?
O42 C106 C107 O43 0.0(13) . . . . ?
C111 C106 C107 C108 -1.9(15) . . . . ?
O42 C106 C107 C108 -178.4(8) . . . . ?
O43 C107 C108 C109 -176.5(9) . . . . ?
C106 C107 C108 C109 1.9(14) . . . . ?
O43 C107 C108 C112 -2.4(15) . . . . ?
C106 C107 C108 C112 176.0(9) . . . . ?
C107 C108 C109 C110 -1.2(15) . . . . ?
C112 C108 C109 C110 -175.7(10) . . . . ?
C108 C109 C110 C111 0.3(16) . . . . ?
C107 C106 C111 C110 1.0(16) . . . . ?
O42 C106 C111 C110 177.4(9) . . . . ?
C109 C110 C111 C106 -0.2(16) . . . . ?
C106 C107 O43 Zn6 161.7(7) . . . . ?
C108 C107 O43 Zn6 -20.0(13) . . . . ?
C106 C107 O43 Ca3 -26.1(12) . . . . ?
C108 C107 O43 Ca3 152.3(7) . . . . ?
O50 Zn6 O43 C107 -100.7(8) . . . . ?
O46 Zn6 O43 C107 156.2(9) . . . . ?
N11 Zn6 O43 C107 23.9(8) . . . . ?
N12 Zn6 O43 C107 108.1(11) . . . . ?
Ca3 Zn6 O43 C107 173.2(10) . . . . ?
O50 Zn6 O43 Ca3 86.1(3) . . . . ?
O46 Zn6 O43 Ca3 -17.0(3) . . . . ?
N11 Zn6 O43 Ca3 -149.3(3) . . . . ?
N12 Zn6 O43 Ca3 -65.0(10) . . . . ?
O35 Ca3 O43 C107 -29.7(8) . . . . ?
O39 Ca3 O43 C107 47.2(9) . . . . ?
O46 Ca3 O43 C107 -158.5(8) . . . . ?
O41 Ca3 O43 C107 94.2(7) . . . . ?
O47 Ca3 O43 C107 -140.3(7) . . . . ?
O40 Ca3 O43 C107 137.2(7) . . . . ?
O42 Ca3 O43 C107 25.5(7) . . . . ?
O36 Ca3 O43 C107 -75.8(7) . . . . ?
C86 Ca3 O43 C107 -33.2(7) . . . . ?
Zn5 Ca3 O43 C107 -1.1(8) . . . . ?
Zn6 Ca3 O43 C107 -173.9(9) . . . . ?
O35 Ca3 O43 Zn6 144.2(3) . . . . ?
O39 Ca3 O43 Zn6 -138.9(4) . . . . ?
O46 Ca3 O43 Zn6 15.4(3) . . . . ?
O41 Ca3 O43 Zn6 -91.9(3) . . . . ?
O47 Ca3 O43 Zn6 33.6(4) . . . . ?
O40 Ca3 O43 Zn6 -48.9(4) . . . . ?
O42 Ca3 O43 Zn6 -160.6(4) . . . . ?
O36 Ca3 O43 Zn6 98.1(3) . . . . ?
C86 Ca3 O43 Zn6 140.7(3) . . . . ?
Zn5 Ca3 O43 Zn6 172.84(14) . . . . ?
C107 C108 C112 N11 11.1(16) . . . . ?
C109 C108 C112 N11 -174.9(9) . . . . ?
C108 C112 N11 O44 -172.2(8) . . . . ?
C108 C112 N11 Zn6 1.8(14) . . . . ?
O50 Zn6 N11 C112 93.8(9) . . . . ?
O43 Zn6 N11 C112 -14.5(9) . . . . ?
O46 Zn6 N11 C112 -87.4(9) . . . . ?
N12 Zn6 N11 C112 -174.2(9) . . . . ?
Ca3 Zn6 N11 C112 -37.2(9) . . . . ?
O50 Zn6 N11 O44 -92.9(7) . . . . ?
O43 Zn6 N11 O44 158.8(7) . . . . ?
O46 Zn6 N11 O44 85.9(7) . . . . ?
N12 Zn6 N11 O44 -0.9(7) . . . . ?
Ca3 Zn6 N11 O44 136.1(5) . . . . ?
C112 N11 O44 C113 -110.2(9) . . . . ?
Zn6 N11 O44 C113 75.3(8) . . . . ?
N11 O44 C113 C114 -56.6(11) . . . . ?
O44 C113 C114 O45 -56.4(12) . . . . ?
C113 C114 O45 N12 92.2(10) . . . . ?
C114 O45 N12 C115 167.4(9) . . . . ?
C114 O45 N12 Zn6 -3.9(11) . . . . ?
O50 Zn6 N12 C115 -92.8(9) . . . . ?
O43 Zn6 N12 C115 59.8(14) . . . . ?
O46 Zn6 N12 C115 12.6(9) . . . . ?
N11 Zn6 N12 C115 143.0(9) . . . . ?
Ca3 Zn6 N12 C115 11.3(11) . . . . ?
O50 Zn6 N12 O45 77.0(7) . . . . ?
O43 Zn6 N12 O45 -130.4(9) . . . . ?
O46 Zn6 N12 O45 -177.6(7) . . . . ?
N11 Zn6 N12 O45 -47.2(7) . . . . ?
Ca3 Zn6 N12 O45 -178.9(6) . . . . ?
O45 N12 C115 C116 -179.0(9) . . . . ?
Zn6 N12 C115 C116 -8.1(15) . . . . ?
N12 C115 C116 C117 -3.5(17) . . . . ?
N12 C115 C116 C121 178.6(10) . . . . ?
C121 C116 C117 O46 -176.6(9) . . . . ?
C115 C116 C117 O46 5.6(16) . . . . ?
C121 C116 C117 C118 1.3(14) . . . . ?
C115 C116 C117 C118 -176.4(9) . . . . ?
O46 C117 C118 O47 -8.8(13) . . . . ?
C116 C117 C118 O47 173.1(8) . . . . ?
O46 C117 C118 C119 174.9(9) . . . . ?
C116 C117 C118 C119 -3.2(15) . . . . ?
O47 C118 C119 C120 -174.1(10) . . . . ?
C117 C118 C119 C120 1.8(16) . . . . ?
C118 C119 C120 C121 1.6(17) . . . . ?
C119 C120 C121 C116 -3.5(17) . . . . ?
C117 C116 C121 C120 2.0(16) . . . . ?
C115 C116 C121 C120 -180.0(10) . . . . ?
C116 C117 O46 Zn6 5.0(14) . . . . ?
C118 C117 O46 Zn6 -173.0(7) . . . . ?
C116 C117 O46 Ca3 170.2(7) . . . . ?
C118 C117 O46 Ca3 -7.7(11) . . . . ?
O50 Zn6 O46 C117 78.5(8) . . . . ?
O43 Zn6 O46 C117 -176.0(8) . . . . ?
N11 Zn6 O46 C117 -100.5(8) . . . . ?
N12 Zn6 O46 C117 -11.1(8) . . . . ?
Ca3 Zn6 O46 C117 167.4(10) . . . . ?
O50 Zn6 O46 Ca3 -88.8(3) . . . . ?
O43 Zn6 O46 Ca3 16.6(3) . . . . ?
N11 Zn6 O46 Ca3 92.2(4) . . . . ?
N12 Zn6 O46 Ca3 -178.5(3) . . . . ?
O43 Ca3 O46 C117 176.5(8) . . . . ?
O35 Ca3 O46 C117 83.9(7) . . . . ?
O39 Ca3 O46 C117 -28.6(9) . . . . ?
O41 Ca3 O46 C117 -113.6(7) . . . . ?
O47 Ca3 O46 C117 12.9(6) . . . . ?
O40 Ca3 O46 C117 -53.6(7) . . . . ?
O42 Ca3 O46 C117 -179.0(6) . . . . ?
O36 Ca3 O46 C117 99.5(7) . . . . ?
C86 Ca3 O46 C117 105.6(7) . . . . ?
Zn5 Ca3 O46 C117 37.5(9) . . . . ?
Zn6 Ca3 O46 C117 -168.5(9) . . . . ?
O43 Ca3 O46 Zn6 -15.0(3) . . . . ?
O35 Ca3 O46 Zn6 -107.7(3) . . . . ?
O39 Ca3 O46 Zn6 139.9(3) . . . . ?
O41 Ca3 O46 Zn6 54.9(3) . . . . ?
O47 Ca3 O46 Zn6 -178.6(4) . . . . ?
O40 Ca3 O46 Zn6 114.9(3) . . . . ?
O42 Ca3 O46 Zn6 -10.5(4) . . . . ?
O36 Ca3 O46 Zn6 -92.0(3) . . . . ?
C86 Ca3 O46 Zn6 -85.9(3) . . . . ?
Zn5 Ca3 O46 Zn6 -154.1(2) . . . . ?
C119 C118 O47 C122 -11.2(14) . . . . ?
C117 C118 O47 C122 172.6(8) . . . . ?
C119 C118 O47 Ca3 -163.7(8) . . . . ?
C117 C118 O47 Ca3 20.1(10) . . . . ?
O43 Ca3 O47 C118 -35.4(7) . . . . ?
O35 Ca3 O47 C118 -152.5(6) . . . . ?
O39 Ca3 O47 C118 140.4(7) . . . . ?
O46 Ca3 O47 C118 -17.0(6) . . . . ?
O41 Ca3 O47 C118 64.5(7) . . . . ?
O40 Ca3 O47 C118 78.2(6) . . . . ?
O42 Ca3 O47 C118 -157.4(9) . . . . ?
O36 Ca3 O47 C118 -96.0(6) . . . . ?
C86 Ca3 O47 C118 -133.8(6) . . . . ?
Zn5 Ca3 O47 C118 173.3(6) . . . . ?
Zn6 Ca3 O47 C118 -17.8(6) . . . . ?
O43 Ca3 O47 C122 173.3(6) . . . . ?
O35 Ca3 O47 C122 56.3(7) . . . . ?
O39 Ca3 O47 C122 -10.9(7) . . . . ?
O46 Ca3 O47 C122 -168.3(7) . . . . ?
O41 Ca3 O47 C122 -86.8(7) . . . . ?
O40 Ca3 O47 C122 -73.1(7) . . . . ?
O42 Ca3 O47 C122 51.3(13) . . . . ?
O36 Ca3 O47 C122 112.7(7) . . . . ?
C86 Ca3 O47 C122 74.9(7) . . . . ?
Zn5 Ca3 O47 C122 22.0(7) . . . . ?
Zn6 Ca3 O47 C122 -169.0(6) . . . . ?
O39 Zn5 O48 C123 170.8(8) . . . . ?
O35 Zn5 O48 C123 86.1(9) . . . . ?
N9 Zn5 O48 C123 -7.2(11) . . . . ?
N10 Zn5 O48 C123 -102.2(9) . . . . ?
Ca3 Zn5 O48 C123 128.1(8) . . . . ?
Zn5 O48 C123 O49 1.1(16) . . . . ?
Zn5 O48 C123 C124 -179.8(9) . . . . ?
O43 Zn6 O50 C125 62.5(7) . . . . ?
O46 Zn6 O50 C125 146.4(7) . . . . ?
N11 Zn6 O50 C125 -34.5(8) . . . . ?
N12 Zn6 O50 C125 -127.2(7) . . . . ?
Ca3 Zn6 O50 C125 103.9(7) . . . . ?
Zn6 O50 C125 O51 -3.8(13) . . . . ?
Zn6 O50 C125 C126 177.5(7) . . . . ?
